data_7705844
loop_
_publ_author_name
'Sarwar, Sidra'
'Sanz, Sergio'
'van Leusen, Jan'
'Nichol, Gary S.'
'Brechin, Euan K.'
'K\"ogerler, Paul'

_publ_section_title
;
 Phthalocyanine-polyoxotungstate lanthanide double deckers.
;
_journal_issue 46
_journal_name_full 'Dalton transactions (Cambridge, England : 2003)'
_journal_page_first 16638
_journal_page_last 16642
_journal_paper_doi 10.1039/d0dt03716h
_journal_volume 49
_journal_year 2020
_chemical_formula_moiety '2(C32 H17 N8 O39 P W11 Y), 7(C16 H36 N), 1[C16H36N], 3.5[CH2Cl2], 2H'
_chemical_formula_sum 'C195.5 H331 Cl7 N24 O78 P2 W22 Y2'
_chemical_formula_weight 8798.43
_space_group_crystal_system monoclinic
_space_group_IT_number 14
_space_group_name_Hall '-P 2ybc'
_space_group_name_H-M_alt 'P 1 21/c 1'
_atom_sites_solution_hydrogens geom
_atom_sites_solution_primary dual
_audit_creation_date 2020-03-27
_audit_creation_method
;
Olex2 1.3-beta
(compiled 2020.02.04 svn.rd84adfe8 for OlexSys, GUI svn.r6032)
;
_audit_update_record
;
2020-03-27 deposited with the CCDC.	2020-11-03 downloaded from the CCDC.
;
_cell_angle_alpha 90
_cell_angle_beta 91.830(2)
_cell_angle_gamma 90
_cell_formula_units_Z 4
_cell_length_a 29.676(4)
_cell_length_b 30.709(4)
_cell_length_c 29.725(4)
_cell_measurement_reflns_used 9918
_cell_measurement_temperature 100.0
_cell_measurement_theta_max 18.845
_cell_measurement_theta_min 2.34
_cell_volume 27075(6)
_computing_cell_refinement 'SAINT V8.40A (Bruker, 2019)'
_computing_data_reduction 'SAINT V8.40A (Bruker, 2019)'
_computing_molecular_graphics 'Olex2 1.3-beta (Dolomanov et al., 2009)'
_computing_publication_material 'Olex2 1.3-beta (Dolomanov et al., 2009)'
_computing_structure_refinement 'SHELXL 2018/3 (Sheldrick, 2015)'
_computing_structure_solution 'SHELXT 2018/2 (Sheldrick, 2018)'
_diffrn_ambient_temperature 100.0
_diffrn_detector 'Photon counting pixel array'
_diffrn_detector_type PILATUS_2M_S_N_24_0107_Diamond
_diffrn_measured_fraction_theta_full 0.997
_diffrn_measured_fraction_theta_max 0.997
_diffrn_measurement_device 'Fixed \c 3-circle diffractometer'
_diffrn_measurement_device_type 'Fluid Film Devices'
_diffrn_measurement_method 'shutterless scans'
_diffrn_measurement_specimen_support 'MiTeGen MicroMount'
_diffrn_radiation_monochromator 'Silicon 111'
_diffrn_radiation_probe x-ray
_diffrn_radiation_type Synchrotron
_diffrn_radiation_wavelength 0.6889
_diffrn_reflns_av_R_equivalents 0.1538
_diffrn_reflns_av_unetI/netI 0.1362
_diffrn_reflns_Laue_measured_fraction_full 0.997
_diffrn_reflns_Laue_measured_fraction_max 0.997
_diffrn_reflns_limit_h_max 29
_diffrn_reflns_limit_h_min -29
_diffrn_reflns_limit_k_max 30
_diffrn_reflns_limit_k_min -30
_diffrn_reflns_limit_l_max 29
_diffrn_reflns_limit_l_min -29
_diffrn_reflns_number 213327
_diffrn_reflns_point_group_measured_fraction_full 0.997
_diffrn_reflns_point_group_measured_fraction_max 0.997
_diffrn_reflns_theta_full 20.222
_diffrn_reflns_theta_max 20.222
_diffrn_reflns_theta_min 0.665
_diffrn_source Synchrotron
_diffrn_source_current 0.0
_diffrn_source_power 0.0
_diffrn_source_type 'Undulator, I19, DLS, RAL'
_diffrn_source_voltage 0.0
_diffrn_standards_number 0
_exptl_absorpt_coefficient_mu 9.036
_exptl_absorpt_correction_T_max 0.4252
_exptl_absorpt_correction_T_min 0.2447
_exptl_absorpt_correction_type multi-scan
_exptl_absorpt_process_details
;
SADABS-2016/2 (Bruker,2016/2) was used for absorption correction.
wR2(int) was 0.1396 before and 0.0952 after correction.
The Ratio of minimum to maximum transmission is 0.5755.
The \l/2 correction factor is Not present.
;
_exptl_crystal_colour green
_exptl_crystal_colour_primary green
_exptl_crystal_density_diffrn 2.159
_exptl_crystal_description plate
_exptl_crystal_F_000 16604
_exptl_crystal_recrystallization_method 'The material was recrystallised from dichloromethane by slow evaporation'
_exptl_crystal_size_max 0.045
_exptl_crystal_size_mid 0.038
_exptl_crystal_size_min 0.016
_refine_diff_density_max 2.249
_refine_diff_density_min -1.590
_refine_diff_density_rms 0.233
_refine_ls_extinction_method none
_refine_ls_goodness_of_fit_ref 1.028
_refine_ls_hydrogen_treatment constr
_refine_ls_matrix_type full
_refine_ls_number_parameters 2727
_refine_ls_number_reflns 28548
_refine_ls_number_restraints 4697
_refine_ls_restrained_S_all 0.960
_refine_ls_R_factor_all 0.1264
_refine_ls_R_factor_gt 0.0869
_refine_ls_shift/su_max 0.001
_refine_ls_shift/su_mean 0.000
_refine_ls_structure_factor_coef Fsqd
_refine_ls_weighting_details 'w=1/[\s^2^(Fo^2^)+(0.0118P)^2^+1379.1228P] where P=(Fo^2^+2Fc^2^)/3'
_refine_ls_weighting_scheme calc
_refine_ls_wR_factor_gt 0.2095
_refine_ls_wR_factor_ref 0.2344
_reflns_Friedel_coverage 0.000
_reflns_number_gt 18075
_reflns_number_total 28548
_reflns_threshold_expression 'I > 2\s(I)'
_cod_data_source_file d0dt03716h2.cif
_cod_data_source_block eb20041
_cod_original_cell_volume 27074(5)
_cod_original_formula_sum 'C195.50 H331 Cl7 N24 O78 P2 W22 Y2'
_cod_database_code 7705844
_shelx_shelxl_version_number 2018/3
_shelx_space_group_comment
;
The symmetry employed for this shelxl refinement is uniquely defined
by the following loop, which should always be used as a source of
symmetry information in preference to the above space-group names.
They are only intended as comments.
;
_shelx_estimated_absorpt_t_max 0.869
_shelx_estimated_absorpt_t_min 0.687
_olex2_refinement_description
;
1. Fixed Uiso
 At 1.2 times of:
  All C(H) groups, All C(H,H) groups, All C(H,H,H,H) groups, All N(H) groups
 At 1.5 times of:
  All C(H,H,H) groups, All C(H,H,H,H,H,H) groups
2. Restrained distances
 C102-C103 = C106-C107 = C114-C115
 1.53 with sigma of 0.02
 N101-C109 = N101-C101 = N101-C105 = N101-C113 = C109-C110 = C101-C102 = C105-
 C106 = C113-C114 = C110-C111
 1.52 with sigma of 0.02
 C111-C112 = C103-C104 = C107-C108 = C115-C116
 1.49 with sigma of 0.02
 C215-C216 = C211-C212 = C203-C204 = C207-C208
 1.49 with sigma of 0.02
 C210-C211 = C202-C203 = C206-C207
 1.53 with sigma of 0.02
 N201-C213 = N201-C209 = N201-C201 = N201-C205 = C213-C214 = C209-C210 = C201-
 C202 = C205-C206 = C214-C215
 1.52 with sigma of 0.02
 C310-C311 = C306-C307 = C314-C315
 1.53 with sigma of 0.02
 N301-C301 = N301-C309 = N301-C305 = N301-C313 = C301-C302 = C309-C310 = C305-
 C306 = C313-C314 = C302-C303
 1.52 with sigma of 0.02
 C303-C304 = C311-C312 = C307-C308 = C315-C316
 1.49 with sigma of 0.02
 C410-C411 = C402-C403 = C414-C415
 1.53 with sigma of 0.02
 N401-C405 = N401-C409 = N401-C401 = N401-C413 = C405-C406 = C409-C410 = C401-
 C402 = C413-C414 = C406-C407
 1.52 with sigma of 0.02
 C407-C408 = C411-C412 = C403-C404 = C415-C416
 1.49 with sigma of 0.02
 C511-C512 = C507-C508 = C503-C504 = C515-C516
 1.49 with sigma of 0.02
 C506-C507 = C502-C503 = C514-C515
 1.53 with sigma of 0.02
 N501-C509 = N501-C505 = N501-C501 = N501-C513 = C509-C510 = C505-C506 = C501-
 C502 = C513-C514 = C510-C511
 1.52 with sigma of 0.02
 C603-C604 = C611-C612 = C615-C616 = C607-C608
 1.49 with sigma of 0.02
 N601-C601 = N601-C609 = N601-C613 = N601-C605 = C601-C602 = C609-C610 = C613-
 C614 = C605-C606 = C602-C603
 1.52 with sigma of 0.02
 C610-C611 = C614-C615 = C606-C607
 1.53 with sigma of 0.02
 C702-C703 = C710-C711 = C714-C715
 1.53 with sigma of 0.02
 N701-C705 = N701-C701 = N701-C709 = N701-C713 = C705-C706 = C701-C702 = C709-
 C710 = C713-C714 = C706-C707
 1.52 with sigma of 0.02
 C707-C708 = C703-C704 = C711-C712 = C715-C716
 1.49 with sigma of 0.02
 C110-C112 = C102-C104 = C106-C108 = C114-C116
 2.53 with sigma of 0.04
 N101-C102 = N101-C114
 2.59 with sigma of 0.04
 C109-C111 = C101-C103 = C105-C107 = C113-C115
 2.48 with sigma of 0.04
 N101-C110 = N101-C106
 2.56 with sigma of 0.04
 C214-C216 = C210-C212 = C202-C204 = C206-C208
 2.53 with sigma of 0.04
 C213-C215 = C209-C211 = C201-C203 = C205-C207
 2.48 with sigma of 0.04
 N201-C210 = N201-C206
 2.59 with sigma of 0.04
 N201-C214 = N201-C202
 2.56 with sigma of 0.04
 C302-C304 = C310-C312 = C306-C308 = C314-C316
 2.53 with sigma of 0.04
 N301-C310 = N301-C314
 2.59 with sigma of 0.04
 C301-C303 = C309-C311 = C305-C307 = C313-C315
 2.48 with sigma of 0.04
 N301-C302 = N301-C306
 2.56 with sigma of 0.04
 N401-C410 = N401-C414
 2.59 with sigma of 0.04
 C406-C408 = C410-C412 = C402-C404 = C414-C416
 2.53 with sigma of 0.04
 N401-C406 = N401-C402
 2.56 with sigma of 0.04
 C405-C407 = C409-C411 = C401-C403 = C413-C415
 2.48 with sigma of 0.04
 C509-C511 = C505-C507 = C501-C503 = C513-C515
 2.48 with sigma of 0.04
 N501-C506 = N501-C514
 2.59 with sigma of 0.04
 C510-C512 = C506-C508 = C502-C504 = C514-C516
 2.53 with sigma of 0.04
 N501-C510 = N501-C502
 2.56 with sigma of 0.04
 N601-C610 = N601-C606
 2.59 with sigma of 0.04
 C601-C603 = C609-C611 = C613-C615 = C605-C607
 2.48 with sigma of 0.04
 C602-C604 = C610-C612 = C614-C616 = C606-C608
 2.53 with sigma of 0.04
 N601-C602 = N601-C614
 2.56 with sigma of 0.04
 C705-C707 = C701-C703 = C709-C711 = C713-C715
 2.48 with sigma of 0.04
 N701-C702 = N701-C714
 2.59 with sigma of 0.04
 C706-C708 = C702-C704 = C710-C712 = C714-C716
 2.53 with sigma of 0.04
 N701-C706 = N701-C710
 2.56 with sigma of 0.04
 C109-C110 \\sim C110-C111 \\sim C111-C112 \\sim C113-C114 \\sim C114-C115
\\sim C115-C116 \\sim C105-
 C106 \\sim C106-C107 \\sim C107-C108 \\sim C101-C102 \\sim C102-C103 \\sim
C103-C104
 with sigma of 0.02
 C109-C111 \\sim C110-C112 \\sim C113-C115 \\sim C114-C116 \\sim C105-C107
\\sim C106-C108 \\sim C101-
 C103 \\sim C102-C104
 with sigma of 0.04
 N101-C109 \\sim N101-C101 \\sim N101-C105 \\sim N101-C113
 with sigma of 0.02
 C109-C113 \\sim C113-C105 \\sim C105-C101
 with sigma of 0.04
 C213-C214 \\sim C214-C215 \\sim C215-C216 \\sim C205-C206 \\sim C206-C207
\\sim C207-C208 \\sim C201-
 C202 \\sim C202-C203 \\sim C203-C204 \\sim C209-C210 \\sim C210-C211 \\sim
C211-C212
 with sigma of 0.02
 N201-C213 \\sim N201-C209 \\sim N201-C201 \\sim N201-C205
 with sigma of 0.02
 C213-C215 \\sim C214-C216 \\sim C205-C207 \\sim C206-C208 \\sim C201-C203
\\sim C202-C204 \\sim C209-
 C211 \\sim C210-C212
 with sigma of 0.04
 C213-C205 \\sim C205-C201 \\sim C201-C209
 with sigma of 0.04
 N301-C301 \\sim N301-C309 \\sim N301-C305 \\sim N301-C313
 with sigma of 0.02
 C301-C302 \\sim C302-C303 \\sim C303-C304 \\sim C313-C314 \\sim C314-C315
\\sim C315-C316 \\sim C305-
 C306 \\sim C306-C307 \\sim C307-C308 \\sim C309-C310 \\sim C310-C311 \\sim
C311-C312
 with sigma of 0.02
 C301-C303 \\sim C302-C304 \\sim C313-C315 \\sim C314-C316 \\sim C305-C307
\\sim C306-C308 \\sim C309-
 C311 \\sim C310-C312
 with sigma of 0.04
 C301-C313 \\sim C313-C305 \\sim C305-C309
 with sigma of 0.04
 N401-C405 \\sim N401-C409 \\sim N401-C401 \\sim N401-C413
 with sigma of 0.02
 C405-C413 \\sim C413-C401 \\sim C401-C409
 with sigma of 0.04
 C405-C406 \\sim C406-C407 \\sim C407-C408 \\sim C413-C414 \\sim C414-C415
\\sim C415-C416 \\sim C401-
 C402 \\sim C402-C403 \\sim C403-C404 \\sim C409-C410 \\sim C410-C411 \\sim
C411-C412
 with sigma of 0.02
 C405-C407 \\sim C406-C408 \\sim C413-C415 \\sim C414-C416 \\sim C401-C403
\\sim C402-C404 \\sim C409-
 C411 \\sim C410-C412
 with sigma of 0.04
 C410-C411 \\sim C410-C4A1
 with sigma of 0.02
 C411-C412 \\sim C4A1-C412
 with sigma of 0.02
 N501-C509 \\sim N501-C505 \\sim N501-C501 \\sim N501-C513
 with sigma of 0.02
 C509-C511 \\sim C510-C512 \\sim C513-C515 \\sim C514-C516 \\sim C501-C503
\\sim C502-C504 \\sim C505-
 C507 \\sim C506-C508
 with sigma of 0.04
 C509-C513 \\sim C513-C501 \\sim C501-C505
 with sigma of 0.04
 C509-C510 \\sim C510-C511 \\sim C511-C512 \\sim C513-C514 \\sim C514-C515
\\sim C515-C516 \\sim C501-
 C502 \\sim C502-C503 \\sim C503-C504 \\sim C505-C506 \\sim C506-C507 \\sim
C507-C508
 with sigma of 0.02
 N601-C601 \\sim N601-C609 \\sim N601-C613 \\sim N601-C605
 with sigma of 0.02
 C601-C602 \\sim C602-C603 \\sim C603-C604 \\sim C605-C606 \\sim C606-C607
\\sim C607-C608 \\sim C613-
 C614 \\sim C614-C615 \\sim C615-C616 \\sim C609-C610 \\sim C610-C611 \\sim
C611-C612
 with sigma of 0.02
 C601-C603 \\sim C602-C604 \\sim C605-C607 \\sim C606-C608 \\sim C613-C615
\\sim C614-C616 \\sim C609-
 C611 \\sim C610-C612
 with sigma of 0.04
 C601-C605 \\sim C605-C613 \\sim C613-C609
 with sigma of 0.04
 N701-C705 \\sim N701-C701 \\sim N701-C709 \\sim N701-C713
 with sigma of 0.02
 C705-C706 \\sim C706-C707 \\sim C707-C708 \\sim C713-C714 \\sim C714-C715
\\sim C715-C716 \\sim C709-
 C710 \\sim C710-C711 \\sim C711-C712 \\sim C701-C702 \\sim C702-C703 \\sim
C703-C704
 with sigma of 0.02
 C705-C707 \\sim C706-C708 \\sim C713-C715 \\sim C714-C716 \\sim C709-C711
\\sim C710-C712 \\sim C701-
 C703 \\sim C702-C704
 with sigma of 0.04
 C705-C713 \\sim C713-C709 \\sim C709-C701
 with sigma of 0.04
3. Restrained planarity
 N5, N6, C9, C10, C11, C12, C13, C14, C15, C16, N2
 with sigma of 0.1
4. Uiso/Uaniso restraints and constraints
N101 \\sim C109 \\sim C101 \\sim C105 \\sim C113 \\sim C110 \\sim C102 \\sim
C106 \\sim C114 \\sim C111 \\sim C103 \\sim C107 \\sim C115 \\sim C112 \\sim
C104 \\sim C108 \\sim C116: within 2A with sigma of 0.04 and sigma for terminal
atoms of 0.08 within 2A
N201 \\sim C213 \\sim C209 \\sim C201 \\sim C205 \\sim C214 \\sim C210 \\sim
C202 \\sim C206 \\sim C215 \\sim C211 \\sim C203 \\sim C207 \\sim C216 \\sim
C212 \\sim C204 \\sim C208: within 2A with sigma of 0.04 and sigma for terminal
atoms of 0.08 within 2A
N301 \\sim C301 \\sim C309 \\sim C305 \\sim C313 \\sim C302 \\sim C310 \\sim
C306 \\sim C314 \\sim C303 \\sim C311 \\sim C307 \\sim C315 \\sim C304 \\sim
C312 \\sim C308 \\sim C316: within 2A with sigma of 0.04 and sigma for terminal
atoms of 0.08 within 2A
N401 \\sim C405 \\sim C409 \\sim C401 \\sim C413 \\sim C406 \\sim C410 \\sim
C402 \\sim C414 \\sim C407 \\sim C411 \\sim C403 \\sim C415 \\sim C408 \\sim
C412 \\sim C404 \\sim C416: within 2A with sigma of 0.04 and sigma for terminal
atoms of 0.08 within 2A
N501 \\sim C509 \\sim C505 \\sim C501 \\sim C513 \\sim C510 \\sim C506 \\sim
C502 \\sim C514 \\sim C511 \\sim C507 \\sim C503 \\sim C515 \\sim C512 \\sim
C508 \\sim C504 \\sim C516: within 2A with sigma of 0.04 and sigma for terminal
atoms of 0.08 within 2A
N601 \\sim C601 \\sim C609 \\sim C613 \\sim C605 \\sim C602 \\sim C610 \\sim
C614 \\sim C606 \\sim C603 \\sim C611 \\sim C615 \\sim C607 \\sim C604 \\sim
C612 \\sim C616 \\sim C608: within 2A with sigma of 0.04 and sigma for terminal
atoms of 0.08 within 2A
N701 \\sim C705 \\sim C701 \\sim C709 \\sim C713 \\sim C706 \\sim C702 \\sim
C710 \\sim C714 \\sim C707 \\sim C703 \\sim C711 \\sim C715 \\sim C708 \\sim
C704 \\sim C712 \\sim C716: within 2A with sigma of 0.04 and sigma for terminal
atoms of 0.08 within 2A
Uanis(C411) = Uanis(C4A1)
5. Rigid body (RIGU) restrains
 W51, O51, O52, O53, O54, O55, O74, W52, W55, Y51, P51, W56, O56, O57, O58,
 O59, O66, O69, O71, O72, O73, O63, O68, N51, N52, N53, N54, O64, O76, O75, O77,
  O78, W57, W58, W54, W61, W53, C51, C58, C59, C66, C67, C74, C75, C82, W59,
 W60, O62, O79, O80, O61, O81, O82, O60, O67, O70, O83, O86, O88, O65, O89, N58,
  C52, N55, C57, C60, C65, N56, C68, C73, N57, C76, C81, O84, O85, O87, C53,
 C56, C61, C64, C69, C72, C77, C80, C54, C55, C62, C63, C70, C71, C78, C79
 with sigma for 1-2 distances of 0.004 and sigma for 1-3 distances of 0.004
 W1, O1, O2, O3, O4, O5, O6, W2, W3, W6, Y1, P1, O7, O8, O9, O10, O11, O13,
 O14, O15, O25, O26, O27, O19, O23, N1, N2, N3, N4, O20, O33, W7, W11, W5, W10,
 W8, W4, C1, C8, C9, C16, C17, C24, C25, C32, W9, O28, O29, O30, O18, O36, O39,
 O16, O22, O24, O32, O35, O38, O31, O34, O17, O21, N8, C2, N5, C7, C10, N6, C15,
  C18, N7, C23, C26, C31, O37, C3, C6, C11, C14, C19, C22, C27, C30, C4, C5,
 C12, C13, C20, C21, C28, C29
 with sigma for 1-2 distances of 0.004 and sigma for 1-3 distances of 0.004
 N101, C109, C101, C105, C113, C110, C102, C106, C114, C111, C103, C107, C115,
 C112, C104, C108, C116
 with sigma for 1-2 distances of 0.004 and sigma for 1-3 distances of 0.004
 N201, C213, C209, C201, C205, C214, C210, C202, C206, C215, C211, C203, C207,
 C216, C212, C204, C208
 with sigma for 1-2 distances of 0.004 and sigma for 1-3 distances of 0.004
 N301, C301, C309, C305, C313, C302, C310, C306, C314, C303, C311, C307, C315,
 C304, C312, C308, C316
 with sigma for 1-2 distances of 0.004 and sigma for 1-3 distances of 0.004
 N401, C405, C409, C401, C413, C406, C410, C402, C414, C407, C411, C403, C415,
 C408, C412, C404, C416
 with sigma for 1-2 distances of 0.004 and sigma for 1-3 distances of 0.004
 N501, C509, C505, C501, C513, C510, C506, C502, C514, C511, C507, C503, C515,
 C512, C508, C504, C516
 with sigma for 1-2 distances of 0.004 and sigma for 1-3 distances of 0.004
 N601, C601, C609, C613, C605, C602, C610, C614, C606, C603, C611, C615, C607,
 C604, C612, C616, C608
 with sigma for 1-2 distances of 0.004 and sigma for 1-3 distances of 0.004
 N701, C705, C701, C709, C713, C706, C702, C710, C714, C707, C703, C711, C715,
 C708, C704, C712, C716
 with sigma for 1-2 distances of 0.004 and sigma for 1-3 distances of 0.004
6. Same fragment restrains
{C2, C3, C4, C5, C6, C7} sigma for 1-2: 0.02, 1-3: 0.02
as in
{C10, C11, C12, C13, C14, C15}
7. Others
 Sof(H41E)=Sof(H41F)=Sof(H41P)=Sof(H41Q)=Sof(H41R)=Sof(C4A1)=Sof(H4AA)=
 Sof(H4AB)=1-FVAR(1)
 Sof(H41C)=Sof(H41D)=Sof(C411)=Sof(H41I)=Sof(H41J)=Sof(H41M)=Sof(H41N)=
 Sof(H41O)=FVAR(1)
8.a Secondary CH2 refined with riding coordinates:
 C109(H10A,H10B), C101(H10C,H10D), C105(H10E,H10F), C113(H11A,H11B), C110(H11C,
 H11D), C102(H10G,H10H), C106(H10I,H10J), C114(H11E,H11F), C111(H11G,H11H),
 C103(H10K,H10L), C107(H10M,H10N), C115(H11I,H11J), C213(H21A,H21B), C209(H20A,
 H20B), C201(H20C,H20D), C205(H20E,H20F), C214(H21C,H21D), C210(H21E,H21F),
 C202(H20G,H20H), C206(H20I,H20J), C215(H21G,H21H), C211(H21I,H21J), C203(H20K,
 H20L), C207(H20M,H20N), C301(H30A,H30B), C309(H30C,H30D), C305(H30E,H30F),
 C313(H31A,H31B), C302(H30G,H30H), C310(H31C,H31D), C306(H30I,H30J), C314(H31E,
 H31F), C303(H30K,H30L), C311(H31G,H31H), C307(H30M,H30N), C315(H31I,H31J),
 C405(H40A,H40B), C409(H40C,H40D), C401(H40E,H40F), C413(H41A,H41B), C406(H40G,
 H40H), C410(H41C,H41D), C410(H41E,H41F), C402(H40I,H40J), C414(H41G,H41H),
 C407(H40K,H40L), C411(H41I,H41J), C403(H40M,H40N), C415(H41K,H41L), C4A1(H4AA,
 H4AB), C509(H50A,H50B), C505(H50C,H50D), C501(H50E,H50F), C513(H51A,H51B),
 C510(H51C,H51D), C506(H50G,H50H), C502(H50I,H50J), C514(H51E,H51F), C511(H51G,
 H51H), C507(H50K,H50L), C503(H50M,H50N), C515(H51I,H51J), C601(H60A,H60B),
 C609(H60C,H60D), C613(H61A,H61B), C605(H60E,H60F), C602(H60G,H60H), C610(H61C,
 H61D), C614(H61E,H61F), C606(H60I,H60J), C603(H60K,H60L), C611(H61G,H61H),
 C615(H61I,H61J), C607(H60M,H60N), C705(H70A,H70B), C701(H70C,H70D), C709(H70E,
 H70F), C713(H71A,H71B), C706(H70G,H70H), C702(H70I,H70J), C710(H71C,H71D),
 C714(H71E,H71F), C707(H70K,H70L), C703(H70M,H70N), C711(H71G,H71H), C715(H71I,
 H71J)
8.b Me refined with riding coordinates:
 C112(H11K,H11L,H11M), C104(H10O,H10P,H10Q), C108(H10R,H10S,H10T), C116(H11N,
 H11O,H11P), C216(H21K,H21L,H21M), C212(H21N,H21O,H21P), C204(H20O,H20P,H20Q),
 C208(H20R,H20S,H20T), C304(H30O,H30P,H30Q), C312(H31K,H31L,H31M), C308(H30R,
 H30S,H30T), C316(H31N,H31O,H31P), C408(H40O,H40P,H40Q), C412(H41M,H41N,H41O),
 C412(H41P,H41Q,H41R), C404(H40R,H40S,H40T), C416(H41S,H41T,H41U), C512(H51K,
 H51L,H51M), C508(H50O,H50P,H50Q), C504(H50R,H50S,H50T), C516(H51N,H51O,H51P),
 C604(H60O,H60P,H60Q), C612(H61K,H61L,H61M), C616(H61N,H61O,H61P), C608(H60R,
 H60S,H60T), C708(H70O,H70P,H70Q), C704(H70R,H70S,H70T), C712(H71K,H71L,H71M),
 C716(H71N,H71O,H71P)
8.c Aromatic/amide H refined with riding coordinates:
 N7(H7), C3(H3), C4(H4), C5(H5), C6(H6), C11(H11), C12(H12), C13(H13),
 C14(H14), C19(H19), C20(H20), C21(H21), C22(H22), C27(H27), C28(H28), C29(H29),
  C30(H30), N55(H55), C53(H53), C54(H54), C55(H55A), C56(H56), C61(H61),
 C62(H62), C63(H63), C64(H64), C69(H69), C70(H70), C71(H71), C72(H72), C77(H77),
  C78(H78), C79(H79), C80(H80)
;
_smtbx_masks_void_probe_radius 1.2
_smtbx_masks_void_truncation_radius 1.2
_olex2_diffrn_ambient_temperature_device 'Oxford Cryosystems Cryostream 700+'
_olex2_exptl_crystal_mounting_method 'The crystal was mounted on a MITIGEN holder in Paratone oil.'
_olex2_submission_original_sample_id SS-387
_olex2_submission_special_instructions 'No special instructions were received'

loop_
_space_group_symop_operation_xyz
'x, y, z'
'-x, y+1/2, -z+1/2'
'-x, -y, -z'
'x, -y-1/2, z-1/2'

loop_
_atom_site_label
_atom_site_type_symbol
_atom_site_fract_x
_atom_site_fract_y
_atom_site_fract_z
_atom_site_U_iso_or_equiv
_atom_site_adp_type
_atom_site_occupancy
_atom_site_site_symmetry_order
_atom_site_calc_flag
_atom_site_refinement_flags_posn
_atom_site_refinement_flags_adp
_atom_site_refinement_flags_occupancy
_atom_site_disorder_assembly
_atom_site_disorder_group
W1 W 0.40457(6) -0.09332(5) 0.68505(5) 0.0763(5) Uani 1 1 d . . . . .
W2 W 0.33198(6) -0.16107(5) 0.60918(5) 0.0790(5) Uani 1 1 d . . . . .
W3 W 0.40734(5) -0.11427(4) 0.79905(5) 0.0685(4) Uani 1 1 d . . . . .
W4 W 0.21681(5) -0.16394(5) 0.72887(5) 0.0762(5) Uani 1 1 d . . . . .
W5 W 0.28254(5) -0.10236(4) 0.79708(5) 0.0686(4) Uani 1 1 d . . . . .
W6 W 0.45683(6) -0.18612(5) 0.72778(5) 0.0784(5) Uani 1 1 d . . . . .
W7 W 0.38562(6) -0.25398(5) 0.65112(5) 0.0814(5) Uani 1 1 d . . . . .
W8 W 0.38806(6) -0.27583(5) 0.77470(6) 0.0872(5) Uani 1 1 d . . . . .
W9 W 0.27345(6) -0.26510(5) 0.77652(6) 0.0874(5) Uani 1 1 d . . . . .
W10 W 0.34035(6) -0.20267(5) 0.84596(5) 0.0790(5) Uani 1 1 d . . . . .
W11 W 0.27106(6) -0.24501(5) 0.65421(6) 0.0808(5) Uani 1 1 d . . . . .
Y1 Y 0.26870(12) -0.06256(10) 0.67395(11) 0.0693(9) Uani 1 1 d . . . . .
P1 P 0.3357(3) -0.1782(3) 0.7290(3) 0.060(2) Uani 1 1 d . . . . .
O1 O 0.3791(7) -0.1276(7) 0.6378(7) 0.075(5) Uani 1 1 d . . . . .
O2 O 0.4153(7) -0.0801(7) 0.7452(7) 0.073(5) Uani 1 1 d . . . . .
O3 O 0.4548(7) -0.1344(7) 0.6929(7) 0.080(5) Uani 1 1 d . . . . .
O4 O 0.3459(7) -0.0714(7) 0.6905(7) 0.073(5) Uani 1 1 d . . . . .
O5 O 0.3795(7) -0.1540(6) 0.7319(7) 0.066(4) Uani 1 1 d . . . . .
O6 O 0.4295(8) -0.0545(7) 0.6578(7) 0.084(6) Uani 1 1 d . . . . .
O7 O 0.3738(8) -0.2131(7) 0.6064(7) 0.085(5) Uani 1 1 d . . . . .
O8 O 0.2845(8) -0.2040(6) 0.6058(7) 0.076(5) Uani 1 1 d . . . . .
O9 O 0.2901(7) -0.1222(6) 0.6341(7) 0.065(5) Uani 1 1 d . . . . .
O10 O 0.3329(7) -0.2000(6) 0.6814(7) 0.068(4) Uani 1 1 d . . . . .
O11 O 0.3328(7) -0.1452(6) 0.5550(7) 0.076(5) Uani 1 1 d . . . . .
O12 O 0.3459(6) -0.0959(6) 0.7992(6) 0.052(5) Uiso 1 1 d . . . . .
O13 O 0.4581(7) -0.1482(7) 0.7803(7) 0.081(5) Uani 1 1 d . . . . .
O14 O 0.3877(7) -0.1644(7) 0.8326(7) 0.078(5) Uani 1 1 d . . . . .
O15 O 0.4333(7) -0.0863(7) 0.8391(8) 0.082(6) Uani 1 1 d . . . . .
O16 O 0.2275(7) -0.1301(7) 0.7841(7) 0.079(5) Uani 1 1 d . . . . .
O17 O 0.2386(7) -0.2176(6) 0.7668(7) 0.075(5) Uani 1 1 d . . . . .
O18 O 0.2348(7) -0.2025(6) 0.6807(7) 0.073(5) Uani 1 1 d . . . . .
O19 O 0.2192(7) -0.1189(7) 0.6957(7) 0.070(4) Uani 1 1 d . . . . .
O20 O 0.2954(7) -0.1484(6) 0.7358(6) 0.063(4) Uani 1 1 d . . . . .
O21 O 0.1608(7) -0.1744(8) 0.7295(7) 0.084(6) Uani 1 1 d . . . . .
O22 O 0.3026(7) -0.1575(6) 0.8311(7) 0.071(5) Uani 1 1 d . . . . .
O23 O 0.2741(7) -0.0661(7) 0.7537(7) 0.072(5) Uani 1 1 d . . . . .
O24 O 0.2673(7) -0.0738(7) 0.8442(7) 0.075(6) Uani 1 1 d . . . . .
O25 O 0.4311(7) -0.2174(6) 0.6767(7) 0.074(5) Uani 1 1 d . . . . .
O26 O 0.4323(8) -0.2327(7) 0.7638(7) 0.083(5) Uani 1 1 d . . . . .
O27 O 0.5116(8) -0.1968(8) 0.7291(6) 0.082(6) Uani 1 1 d . . . . .
O28 O 0.3831(7) -0.2767(7) 0.7113(7) 0.075(5) Uani 1 1 d . . . . .
O29 O 0.3273(8) -0.2738(7) 0.6409(6) 0.074(5) Uani 1 1 d . . . . .
O30 O 0.4171(8) -0.2910(7) 0.6229(7) 0.089(7) Uani 1 1 d . . . . .
O31 O 0.3294(8) -0.2969(7) 0.7778(8) 0.091(5) Uani 1 1 d . . . . .
O32 O 0.3855(8) -0.2514(7) 0.8339(7) 0.088(5) Uani 1 1 d . . . . .
O33 O 0.3387(7) -0.2151(7) 0.7647(7) 0.075(4) Uani 1 1 d . . . . .
O34 O 0.4213(9) -0.3198(8) 0.7880(8) 0.102(7) Uani 1 1 d . . . . .
O35 O 0.2921(8) -0.2441(7) 0.8350(7) 0.086(5) Uani 1 1 d . . . . .
O36 O 0.2765(7) -0.2696(6) 0.7137(7) 0.071(5) Uani 1 1 d . . . . .
O37 O 0.2361(9) -0.3055(8) 0.7913(10) 0.117(8) Uani 1 1 d . . . . .
O38 O 0.3430(7) -0.2016(7) 0.9028(7) 0.075(6) Uani 1 1 d . . . . .
O39 O 0.2314(8) -0.2770(7) 0.6246(8) 0.095(7) Uani 1 1 d . . . . .
N1 N 0.2998(11) -0.0254(8) 0.6088(9) 0.082(6) Uani 1 1 d . . . . .
N2 N 0.2092(11) -0.0557(9) 0.6146(9) 0.083(6) Uani 1 1 d . . . . .
N3 N 0.2039(9) -0.0226(8) 0.7011(8) 0.070(5) Uani 1 1 d . . . . .
N4 N 0.2913(10) 0.0123(8) 0.6924(9) 0.082(6) Uani 1 1 d . . . . .
N5 N 0.2527(12) -0.0602(8) 0.5461(9) 0.093(8) Uani 1 1 d . . . . .
N6 N 0.1433(10) -0.0566(9) 0.6585(10) 0.087(8) Uani 1 1 d . . . . .
N7 N 0.2400(9) 0.0232(7) 0.7558(9) 0.072(7) Uani 1 1 d . . . . .
H7 H 0.238424 0.035120 0.782658 0.086 Uiso 1 1 calc R U . . .
N8 N 0.3530(9) 0.0242(8) 0.6410(9) 0.074(7) Uani 1 1 d . . . . .
C1 C 0.3414(13) -0.0026(9) 0.6088(11) 0.070(7) Uani 1 1 d . . . . .
C2 C 0.3593(12) -0.0051(10) 0.5653(10) 0.078(7) Uani 1 1 d D . . . .
C3 C 0.3995(12) 0.0129(11) 0.5525(10) 0.087(9) Uani 1 1 d D . . . .
H3 H 0.418624 0.029781 0.571896 0.104 Uiso 1 1 calc R U . . .
C4 C 0.4090(14) 0.0034(12) 0.5079(11) 0.108(12) Uani 1 1 d D . . . .
H4 H 0.436460 0.014123 0.496518 0.130 Uiso 1 1 calc R U . . .
C5 C 0.3802(13) -0.0214(10) 0.4781(11) 0.097(11) Uani 1 1 d D . . . .
H5 H 0.388056 -0.024787 0.447620 0.116 Uiso 1 1 calc R U . . .
C6 C 0.3401(13) -0.0412(12) 0.4930(11) 0.108(12) Uani 1 1 d D . . . .
H6 H 0.321834 -0.059285 0.473966 0.130 Uiso 1 1 calc R U . . .
C7 C 0.3288(12) -0.0321(11) 0.5384(11) 0.088(8) Uani 1 1 d D . . . .
C8 C 0.2900(13) -0.0420(9) 0.5672(11) 0.068(6) Uani 1 1 d . . . . .
C9 C 0.2172(14) -0.0611(6) 0.5712(12) 0.088(9) Uani 1 1 d . . . . .
C10 C 0.1763(12) -0.0747(14) 0.5446(13) 0.125(15) Uani 1 1 d D . . . .
C11 C 0.1676(13) -0.0795(13) 0.4989(12) 0.118(14) Uani 1 1 d D . . . .
H11 H 0.189804 -0.076196 0.476792 0.142 Uiso 1 1 calc R U . . .
C12 C 0.1224(15) -0.090(2) 0.4889(14) 0.19(3) Uani 1 1 d D . . . .
H12 H 0.113675 -0.095041 0.458412 0.229 Uiso 1 1 calc R U . . .
C13 C 0.0887(14) -0.093(2) 0.5222(16) 0.21(3) Uani 1 1 d D . . . .
H13 H 0.059307 -0.102046 0.513306 0.254 Uiso 1 1 calc R U . . .
C14 C 0.0979(14) -0.0815(15) 0.5678(14) 0.142(17) Uani 1 1 d D . . . .
H14 H 0.075217 -0.082592 0.589706 0.171 Uiso 1 1 calc R U . . .
C15 C 0.1430(13) -0.0688(13) 0.5790(12) 0.113(12) Uani 1 1 d D . . . .
C16 C 0.1648(14) -0.0603(10) 0.6208(13) 0.082(8) Uani 1 1 d . . . . .
C17 C 0.1563(13) -0.0357(11) 0.6936(12) 0.077(8) Uani 1 1 d . . . . .
C18 C 0.1324(13) -0.0262(10) 0.7348(12) 0.080(8) Uani 1 1 d . . . . .
C19 C 0.0841(15) -0.0275(16) 0.7366(14) 0.124(16) Uani 1 1 d . . . . .
H19 H 0.063791 -0.038467 0.714075 0.149 Uiso 1 1 calc R U . . .
C20 C 0.0730(16) -0.0099(17) 0.7768(14) 0.133(17) Uani 1 1 d . . . . .
H20 H 0.042371 -0.012861 0.784699 0.159 Uiso 1 1 calc R U . . .
C21 C 0.1013(15) 0.0121(16) 0.8079(14) 0.131(17) Uani 1 1 d . . . . .
H21 H 0.088712 0.023914 0.834181 0.157 Uiso 1 1 calc R U . . .
C22 C 0.1474(14) 0.0172(11) 0.8016(12) 0.094(11) Uani 1 1 d . . . . .
H22 H 0.167382 0.030577 0.823017 0.112 Uiso 1 1 calc R U . . .
C23 C 0.1609(13) 0.0010(11) 0.7616(12) 0.084(9) Uani 1 1 d . . . . .
C24 C 0.2049(12) -0.0005(11) 0.7393(11) 0.077(9) Uani 1 1 d . . . . .
C25 C 0.2793(12) 0.0293(10) 0.7308(11) 0.073(8) Uani 1 1 d . . . . .
C26 C 0.3140(12) 0.0670(10) 0.7432(12) 0.081(9) Uani 1 1 d . . . . .
C27 C 0.3156(12) 0.0964(12) 0.7802(13) 0.100(14) Uani 1 1 d . . . . .
H27 H 0.294701 0.096036 0.803689 0.120 Uiso 1 1 calc R U . . .
C28 C 0.3503(11) 0.1251(11) 0.7782(12) 0.074(9) Uani 1 1 d . . . . .
H28 H 0.354000 0.144468 0.802995 0.089 Uiso 1 1 calc R U . . .
C29 C 0.3799(13) 0.1294(12) 0.7453(13) 0.099(13) Uani 1 1 d . . . . .
H29 H 0.401580 0.152233 0.745895 0.118 Uiso 1 1 calc R U . . .
C30 C 0.3780(13) 0.0996(11) 0.7104(13) 0.089(11) Uani 1 1 d . . . . .
H30 H 0.398902 0.101376 0.686949 0.107 Uiso 1 1 calc R U . . .
C31 C 0.3444(13) 0.0661(11) 0.7099(13) 0.086(10) Uani 1 1 d . . . . .
C32 C 0.3317(11) 0.0325(8) 0.6767(11) 0.063(7) Uani 1 1 d . . . . .
W51 W 0.23499(5) 0.08089(4) 0.89107(5) 0.0727(4) Uani 1 1 d . . . . .
W52 W 0.13593(5) 0.11071(5) 0.93299(6) 0.0784(5) Uani 1 1 d . . . . .
W53 W 0.21210(6) 0.14943(5) 1.08197(5) 0.0832(5) Uani 1 1 d . . . . .
W54 W 0.32001(6) 0.11385(5) 1.03300(5) 0.0787(5) Uani 1 1 d . . . . .
W55 W 0.34144(5) 0.13923(5) 0.92338(5) 0.0740(5) Uani 1 1 d . . . . .
W56 W 0.25661(6) 0.19594(5) 0.85231(5) 0.0805(5) Uani 1 1 d . . . . .
W57 W 0.15641(6) 0.22711(5) 0.89594(6) 0.0855(5) Uani 1 1 d . . . . .
W58 W 0.13391(6) 0.20361(5) 1.01462(6) 0.0844(5) Uani 1 1 d . . . . .
W59 W 0.23095(6) 0.25584(5) 1.04786(5) 0.0827(5) Uani 1 1 d . . . . .
W60 W 0.25464(6) 0.27970(5) 0.92814(6) 0.0834(5) Uani 1 1 d . . . . .
W61 W 0.33914(6) 0.22140(5) 1.00152(5) 0.0794(5) Uani 1 1 d . . . . .
Y51 Y 0.21033(11) 0.03509(10) 1.00805(11) 0.0691(9) Uani 1 1 d . . . . .
P51 P 0.2351(3) 0.1695(3) 0.9657(3) 0.064(2) Uani 1 1 d . . . . .
O51 O 0.1744(8) 0.0870(6) 0.8844(6) 0.071(5) Uani 1 1 d . . . . .
O52 O 0.2944(8) 0.0975(7) 0.9050(6) 0.075(5) Uani 1 1 d . . . . .
O53 O 0.2328(7) 0.0419(6) 0.9361(6) 0.071(5) Uani 1 1 d . . . . .
O54 O 0.2131(7) 0.1276(6) 0.9509(7) 0.070(4) Uani 1 1 d . . . . .
O55 O 0.2421(8) 0.0503(6) 0.8425(7) 0.074(6) Uani 1 1 d . . . . .
O56 O 0.1418(8) 0.1704(7) 0.8986(8) 0.084(5) Uani 1 1 d . . . . .
O57 O 0.1241(8) 0.1515(6) 0.9816(7) 0.080(5) Uani 1 1 d . . . . .
O58 O 0.1487(7) 0.0676(6) 0.9726(7) 0.068(4) Uani 1 1 d . . . . .
O59 O 0.0845(8) 0.0998(7) 0.9160(7) 0.079(5) Uani 1 1 d . . . . .
O60 O 0.2742(8) 0.1378(6) 1.0706(7) 0.083(5) Uani 1 1 d . . . . .
O61 O 0.1560(8) 0.1688(6) 1.0689(7) 0.075(5) Uani 1 1 d . . . . .
O62 O 0.1417(8) 0.2307(6) 0.9585(8) 0.087(5) Uani 1 1 d . . . . .
O63 O 0.1934(7) 0.0994(6) 1.0478(6) 0.068(5) Uani 1 1 d . . . . .
O64 O 0.2108(7) 0.1875(6) 1.0072(7) 0.070(4) Uani 1 1 d . . . . .
O65 O 0.2068(8) 0.1349(6) 1.1347(7) 0.081(6) Uani 1 1 d . . . . .
O66 O 0.3539(7) 0.1089(6) 0.9790(7) 0.070(5) Uani 1 1 d . . . . .
O67 O 0.3495(8) 0.1720(6) 1.0377(7) 0.073(5) Uani 1 1 d . . . . .
O68 O 0.2798(7) 0.0717(7) 1.0109(7) 0.072(5) Uani 1 1 d . . . . .
O69 O 0.2868(7) 0.1645(6) 0.9754(7) 0.068(4) Uani 1 1 d . . . . .
O70 O 0.3527(8) 0.0873(7) 1.0736(7) 0.080(6) Uani 1 1 d . . . . .
O71 O 0.3111(7) 0.1792(6) 0.8830(7) 0.073(4) Uani 1 1 d . . . . .
O72 O 0.3661(7) 0.1897(7) 0.9535(7) 0.074(5) Uani 1 1 d . . . . .
O73 O 0.3862(8) 0.1241(6) 0.8913(7) 0.083(6) Uani 1 1 d . . . . .
O74 O 0.2367(8) 0.1399(6) 0.8582(8) 0.082(5) Uani 1 1 d . . . . .
O75 O 0.2709(8) 0.2569(7) 0.8726(7) 0.088(5) Uani 1 1 d . . . . .
O76 O 0.2293(7) 0.2045(6) 0.9280(7) 0.071(4) Uani 1 1 d . . . . .
O77 O 0.2706(9) 0.1987(6) 0.7972(7) 0.087(6) Uani 1 1 d . . . . .
O78 O 0.1966(9) 0.2171(7) 0.8454(7) 0.085(5) Uani 1 1 d . . . . .
O79 O 0.1988(9) 0.2808(6) 0.9107(7) 0.082(5) Uani 1 1 d . . . . .
O80 O 0.1125(9) 0.2458(8) 0.8711(9) 0.102(6) Uani 1 1 d . . . . .
O81 O 0.1706(8) 0.2520(5) 1.0426(7) 0.081(5) Uani 1 1 d . . . . .
O82 O 0.0838(9) 0.2136(7) 1.0283(9) 0.104(7) Uani 1 1 d . . . . .
O83 O 0.2914(8) 0.2424(6) 1.0398(8) 0.081(5) Uani 1 1 d . . . . .
O84 O 0.2349(9) 0.3032(7) 1.0810(8) 0.100(7) Uani 1 1 d . . . . .
O85 O 0.2335(8) 0.2796(6) 0.9881(7) 0.081(5) Uani 1 1 d . . . . .
O86 O 0.3099(8) 0.2547(7) 0.9577(8) 0.086(5) Uani 1 1 d . . . . .
O87 O 0.2691(9) 0.3339(7) 0.9227(8) 0.100(7) Uani 1 1 d . . . . .
O88 O 0.3821(8) 0.2558(7) 1.0184(7) 0.082(6) Uani 1 1 d . . . . .
O89 O 0.2270(8) 0.2133(7) 1.0909(7) 0.087(5) Uani 1 1 d . . . . .
N51 N 0.1758(9) -0.0275(8) 0.9716(9) 0.072(5) Uani 1 1 d . . . . .
N52 N 0.2647(10) -0.0239(8) 1.0004(9) 0.072(5) Uani 1 1 d . . . . .
N53 N 0.2375(10) 0.0109(8) 1.0824(9) 0.073(5) Uani 1 1 d . . . . .
N54 N 0.1470(10) 0.0070(8) 1.0512(9) 0.073(5) Uani 1 1 d . . . . .
N55 N 0.2393(9) -0.0530(7) 0.9291(9) 0.066(6) Uani 1 1 d . . . . .
H55 H 0.249421 -0.061070 0.902902 0.079 Uiso 1 1 calc R U . . .
N56 N 0.3137(9) -0.0097(8) 1.0666(9) 0.070(6) Uani 1 1 d . . . . .
N57 N 0.1758(11) 0.0281(9) 1.1273(10) 0.085(7) Uani 1 1 d . . . . .
N58 N 0.0986(9) -0.0218(8) 0.9933(10) 0.076(6) Uani 1 1 d . . . . .
C51 C 0.1297(13) -0.0307(11) 0.9626(13) 0.083(9) Uani 1 1 d . . . . .
C52 C 0.1186(12) -0.0530(10) 0.9206(13) 0.077(8) Uani 1 1 d . . . . .
C53 C 0.0771(14) -0.0646(13) 0.9010(14) 0.107(12) Uani 1 1 d . . . . .
H53 H 0.049390 -0.058187 0.914742 0.128 Uiso 1 1 calc R U . . .
C54 C 0.0787(13) -0.0863(16) 0.8598(16) 0.134(19) Uani 1 1 d . . . . .
H54 H 0.051073 -0.094384 0.845075 0.161 Uiso 1 1 calc R U . . .
C55 C 0.1173(12) -0.0962(14) 0.8399(15) 0.113(15) Uani 1 1 d . . . . .
H55A H 0.116936 -0.113521 0.813367 0.136 Uiso 1 1 calc R U . . .
C56 C 0.1595(12) -0.0802(12) 0.8592(12) 0.085(10) Uani 1 1 d . . . . .
H56 H 0.186552 -0.082757 0.843107 0.102 Uiso 1 1 calc R U . . .
C57 C 0.1600(13) -0.0612(13) 0.9014(14) 0.095(11) Uani 1 1 d . . . . .
C58 C 0.1945(12) -0.0468(9) 0.9303(11) 0.065(7) Uani 1 1 d . . . . .
C59 C 0.2704(12) -0.0487(9) 0.9616(12) 0.066(7) Uani 1 1 d . . . . .
C60 C 0.3160(12) -0.0644(9) 0.9606(12) 0.070(7) Uani 1 1 d . . . . .
C61 C 0.3387(11) -0.0900(10) 0.9299(12) 0.071(8) Uani 1 1 d . . . . .
H61 H 0.323881 -0.098038 0.902316 0.085 Uiso 1 1 calc R U . . .
C62 C 0.3823(12) -0.1038(12) 0.9389(12) 0.083(10) Uani 1 1 d . . . . .
H62 H 0.397159 -0.121715 0.917916 0.100 Uiso 1 1 calc R U . . .
C63 C 0.4046(13) -0.0911(12) 0.9795(12) 0.084(9) Uani 1 1 d . . . . .
H63 H 0.434367 -0.101026 0.986275 0.101 Uiso 1 1 calc R U . . .
C64 C 0.3823(12) -0.0634(11) 1.0102(12) 0.078(8) Uani 1 1 d . . . . .
H64 H 0.397220 -0.053305 1.036985 0.093 Uiso 1 1 calc R U . . .
C65 C 0.3398(12) -0.0523(11) 1.0000(12) 0.075(8) Uani 1 1 d . . . . .
C66 C 0.3031(13) -0.0270(11) 1.0235(12) 0.076(8) Uani 1 1 d . . . . .
C67 C 0.2832(13) 0.0067(9) 1.0915(11) 0.066(7) Uani 1 1 d . . . . .
C68 C 0.2947(14) 0.0206(10) 1.1384(11) 0.074(7) Uani 1 1 d . . . . .
C69 C 0.3332(15) 0.0202(13) 1.1628(13) 0.103(11) Uani 1 1 d . . . . .
H69 H 0.361113 0.012750 1.150061 0.124 Uiso 1 1 calc R U . . .
C70 C 0.3300(15) 0.0319(12) 1.2100(13) 0.095(10) Uani 1 1 d . . . . .
H70 H 0.355950 0.032127 1.229472 0.114 Uiso 1 1 calc R U . . .
C71 C 0.2869(15) 0.0428(11) 1.2261(12) 0.085(9) Uani 1 1 d . . . . .
H71 H 0.285882 0.050976 1.256872 0.102 Uiso 1 1 calc R U . . .
C72 C 0.2464(16) 0.0430(12) 1.2022(13) 0.101(11) Uani 1 1 d . . . . .
H72 H 0.218028 0.050349 1.214116 0.121 Uiso 1 1 calc R U . . .
C73 C 0.2535(13) 0.0305(9) 1.1565(11) 0.070(6) Uani 1 1 d . . . . .
C74 C 0.2217(14) 0.0239(10) 1.1232(12) 0.076(7) Uani 1 1 d . . . . .
C75 C 0.1427(13) 0.0156(10) 1.0980(13) 0.078(7) Uani 1 1 d . . . . .
C76 C 0.0961(13) 0.0078(10) 1.1093(13) 0.083(8) Uani 1 1 d . . . . .
C77 C 0.0727(16) 0.0094(16) 1.1474(15) 0.143(18) Uani 1 1 d . . . . .
H77 H 0.088110 0.018097 1.174409 0.172 Uiso 1 1 calc R U . . .
C78 C 0.0311(17) -0.0003(17) 1.1490(18) 0.150(19) Uani 1 1 d . . . . .
H78 H 0.015054 0.003764 1.175840 0.179 Uiso 1 1 calc R U . . .
C79 C 0.0094(14) -0.0170(14) 1.1098(17) 0.119(14) Uani 1 1 d . . . . .
H79 H -0.020900 -0.026522 1.112635 0.143 Uiso 1 1 calc R U . . .
C80 C 0.0279(13) -0.0212(12) 1.0671(16) 0.110(11) Uani 1 1 d . . . . .
H80 H 0.012822 -0.031882 1.040630 0.132 Uiso 1 1 calc R U . . .
C81 C 0.0742(15) -0.0061(16) 1.0708(15) 0.121(14) Uani 1 1 d . . . . .
C82 C 0.1056(13) -0.0087(12) 1.0366(13) 0.086(9) Uani 1 1 d . . . . .
N101 N 0.4413(7) 0.2902(6) 0.9001(8) 0.114(7) Uani 1 1 d D U . . .
C109 C 0.4291(12) 0.2761(12) 0.8522(9) 0.125(10) Uani 1 1 d D U . . .
H10A H 0.423239 0.302641 0.834005 0.150 Uiso 1 1 calc R U . . .
H10B H 0.455633 0.261466 0.839768 0.150 Uiso 1 1 calc R U . . .
C101 C 0.4497(12) 0.2512(7) 0.9307(11) 0.110(9) Uani 1 1 d D U . . .
H10C H 0.464368 0.262026 0.958952 0.132 Uiso 1 1 calc R U . . .
H10D H 0.419972 0.239348 0.938651 0.132 Uiso 1 1 calc R U . . .
C105 C 0.4843(10) 0.3174(10) 0.8966(10) 0.125(10) Uani 1 1 d D U . . .
H10E H 0.509287 0.298118 0.887911 0.150 Uiso 1 1 calc R U . . .
H10F H 0.479712 0.339426 0.872644 0.150 Uiso 1 1 calc R U . . .
C113 C 0.4051(11) 0.3200(9) 0.9184(11) 0.123(10) Uani 1 1 d D U . . .
H11A H 0.378271 0.301997 0.924478 0.148 Uiso 1 1 calc R U . . .
H11B H 0.416382 0.331760 0.947690 0.148 Uiso 1 1 calc R U . . .
C110 C 0.3890(13) 0.2462(13) 0.8458(11) 0.138(12) Uani 1 1 d D U . . .
H11C H 0.363656 0.257123 0.863526 0.166 Uiso 1 1 calc R U . . .
H11D H 0.397003 0.216719 0.857055 0.166 Uiso 1 1 calc R U . . .
C102 C 0.4778(15) 0.2136(9) 0.9141(12) 0.133(12) Uani 1 1 d D U . . .
H10G H 0.464143 0.202759 0.885380 0.160 Uiso 1 1 calc R U . . .
H10H H 0.508413 0.224398 0.907848 0.160 Uiso 1 1 calc R U . . .
C106 C 0.4973(12) 0.3401(14) 0.9403(11) 0.135(12) Uani 1 1 d D U . . .
H10I H 0.499721 0.318528 0.964999 0.162 Uiso 1 1 calc R U . . .
H10J H 0.473726 0.361485 0.947842 0.162 Uiso 1 1 calc R U . . .
C114 C 0.3898(14) 0.3580(9) 0.8894(10) 0.127(11) Uani 1 1 d D U . . .
H11E H 0.369408 0.347274 0.864835 0.152 Uiso 1 1 calc R U . . .
H11F H 0.416399 0.371324 0.875509 0.152 Uiso 1 1 calc R U . . .
C111 C 0.3743(15) 0.2434(12) 0.7965(12) 0.152(14) Uani 1 1 d D U . . .
H11G H 0.400757 0.236213 0.778381 0.183 Uiso 1 1 calc R U . . .
H11H H 0.352004 0.219657 0.792366 0.183 Uiso 1 1 calc R U . . .
C103 C 0.4816(14) 0.1763(9) 0.9471(11) 0.123(12) Uani 1 1 d D U . . .
H10K H 0.500810 0.185382 0.973320 0.148 Uiso 1 1 calc R U . . .
H10L H 0.451296 0.169420 0.958157 0.148 Uiso 1 1 calc R U . . .
C107 C 0.5421(10) 0.3634(13) 0.9360(11) 0.118(12) Uani 1 1 d D U . . .
H10M H 0.566274 0.341418 0.933148 0.142 Uiso 1 1 calc R U . . .
H10N H 0.541103 0.381088 0.908178 0.142 Uiso 1 1 calc R U . . .
C115 C 0.3655(15) 0.3925(9) 0.9162(11) 0.124(12) Uani 1 1 d D U . . .
H11I H 0.336827 0.380283 0.926732 0.149 Uiso 1 1 calc R U . . .
H11J H 0.384341 0.400500 0.942997 0.149 Uiso 1 1 calc R U . . .
C112 C 0.3538(18) 0.2854(15) 0.7796(15) 0.168(19) Uani 1 1 d D U . . .
H11K H 0.344872 0.282282 0.747738 0.252 Uiso 1 1 calc R U . . .
H11L H 0.327302 0.292326 0.797013 0.252 Uiso 1 1 calc R U . . .
H11M H 0.376038 0.308876 0.783033 0.252 Uiso 1 1 calc R U . . .
C104 C 0.5014(17) 0.1358(10) 0.9268(15) 0.156(18) Uani 1 1 d D U . . .
H10O H 0.503135 0.112705 0.949452 0.234 Uiso 1 1 calc R U . . .
H10P H 0.482157 0.126292 0.901209 0.234 Uiso 1 1 calc R U . . .
H10Q H 0.531680 0.142258 0.916374 0.234 Uiso 1 1 calc R U . . .
C108 C 0.5538(13) 0.3925(13) 0.9753(11) 0.131(16) Uani 1 1 d D U . . .
H10R H 0.582907 0.406511 0.970585 0.197 Uiso 1 1 calc R U . . .
H10S H 0.530412 0.414797 0.977939 0.197 Uiso 1 1 calc R U . . .
H10T H 0.555600 0.375099 1.002926 0.197 Uiso 1 1 calc R U . . .
C116 C 0.3557(18) 0.4328(10) 0.8885(15) 0.156(18) Uani 1 1 d D U . . .
H11N H 0.340044 0.454182 0.906772 0.234 Uiso 1 1 calc R U . . .
H11O H 0.384050 0.445235 0.878427 0.234 Uiso 1 1 calc R U . . .
H11P H 0.336561 0.425029 0.862170 0.234 Uiso 1 1 calc R U . . .
N201 N 0.4714(8) 0.1951(7) 1.1122(8) 0.108(7) Uani 1 1 d D U . . .
C213 C 0.4923(12) 0.2144(10) 1.1546(11) 0.129(10) Uani 1 1 d D U . . .
H21A H 0.488965 0.193034 1.179172 0.155 Uiso 1 1 calc R U . . .
H21B H 0.525045 0.217867 1.150004 0.155 Uiso 1 1 calc R U . . .
C209 C 0.4877(10) 0.2162(11) 1.0695(11) 0.111(9) Uani 1 1 d D U . . .
H20A H 0.470347 0.202888 1.043991 0.133 Uiso 1 1 calc R U . . .
H20B H 0.478788 0.247230 1.070500 0.133 Uiso 1 1 calc R U . . .
C201 C 0.4843(11) 0.1474(7) 1.1122(10) 0.104(9) Uani 1 1 d D U . . .
H20C H 0.517614 0.145520 1.113479 0.125 Uiso 1 1 calc R U . . .
H20D H 0.473406 0.134121 1.140178 0.125 Uiso 1 1 calc R U . . .
C205 C 0.4203(8) 0.1982(10) 1.1136(10) 0.100(8) Uani 1 1 d D U . . .
H20E H 0.412274 0.229191 1.117638 0.120 Uiso 1 1 calc R U . . .
H20F H 0.407687 0.189078 1.083809 0.120 Uiso 1 1 calc R U . . .
C214 C 0.4744(18) 0.2575(9) 1.1705(12) 0.170(14) Uani 1 1 d D U . . .
H21C H 0.442724 0.253665 1.179119 0.204 Uiso 1 1 calc R U . . .
H21D H 0.492053 0.266737 1.197662 0.204 Uiso 1 1 calc R U . . .
C210 C 0.5368(11) 0.2149(13) 1.0577(14) 0.142(12) Uani 1 1 d D U . . .
H21E H 0.543513 0.186587 1.043397 0.170 Uiso 1 1 calc R U . . .
H21F H 0.555804 0.217407 1.085512 0.170 Uiso 1 1 calc R U . . .
C202 C 0.4672(13) 0.1198(7) 1.0729(8) 0.089(9) Uani 1 1 d D U . . .
H20G H 0.482182 0.129068 1.045228 0.107 Uiso 1 1 calc R U . . .
H20H H 0.434366 0.124402 1.068278 0.107 Uiso 1 1 calc R U . . .
C206 C 0.3968(8) 0.1721(11) 1.1492(12) 0.103(10) Uani 1 1 d D U . . .
H20I H 0.411948 0.177230 1.178832 0.123 Uiso 1 1 calc R U . . .
H20J H 0.399153 0.140679 1.142178 0.123 Uiso 1 1 calc R U . . .
C215 C 0.476(2) 0.2930(11) 1.1358(12) 0.201(17) Uani 1 1 d D U . . .
H21G H 0.449846 0.290212 1.114900 0.241 Uiso 1 1 calc R U . . .
H21H H 0.503690 0.288759 1.118035 0.241 Uiso 1 1 calc R U . . .
C211 C 0.5481(12) 0.2516(12) 1.0258(16) 0.149(14) Uani 1 1 d D U . . .
H21I H 0.523625 0.254069 1.002467 0.179 Uiso 1 1 calc R U . . .
H21J H 0.549227 0.279272 1.042822 0.179 Uiso 1 1 calc R U . . .
C203 C 0.4763(14) 0.0718(7) 1.0812(10) 0.111(11) Uani 1 1 d D U . . .
H20K H 0.508984 0.067538 1.087554 0.133 Uiso 1 1 calc R U . . .
H20L H 0.460036 0.062274 1.108013 0.133 Uiso 1 1 calc R U . . .
C207 C 0.3473(8) 0.1845(10) 1.1516(13) 0.104(10) Uani 1 1 d D U . . .
H20M H 0.344886 0.212196 1.168419 0.125 Uiso 1 1 calc R U . . .
H20N H 0.334905 0.189449 1.120714 0.125 Uiso 1 1 calc R U . . .
C216 C 0.477(2) 0.3382(10) 1.1551(19) 0.22(2) Uani 1 1 d D U . . .
H21K H 0.478420 0.359487 1.130637 0.325 Uiso 1 1 calc R U . . .
H21L H 0.449825 0.343006 1.172087 0.325 Uiso 1 1 calc R U . . .
H21M H 0.503740 0.341551 1.175226 0.325 Uiso 1 1 calc R U . . .
C212 C 0.5919(13) 0.2453(15) 1.0032(18) 0.17(2) Uani 1 1 d D U . . .
H21N H 0.597263 0.269938 0.983138 0.257 Uiso 1 1 calc R U . . .
H21O H 0.616417 0.243490 1.026019 0.257 Uiso 1 1 calc R U . . .
H21P H 0.590795 0.218266 0.985631 0.257 Uiso 1 1 calc R U . . .
C204 C 0.4618(15) 0.0441(10) 1.0414(13) 0.132(15) Uani 1 1 d D U . . .
H20O H 0.468247 0.013413 1.048131 0.197 Uiso 1 1 calc R U . . .
H20P H 0.429339 0.047752 1.035370 0.197 Uiso 1 1 calc R U . . .
H20Q H 0.478275 0.053014 1.014916 0.197 Uiso 1 1 calc R U . . .
C208 C 0.3197(10) 0.1503(11) 1.1741(13) 0.106(12) Uani 1 1 d D U . . .
H20R H 0.288184 0.159842 1.174758 0.159 Uiso 1 1 calc R U . . .
H20S H 0.321378 0.122924 1.157193 0.159 Uiso 1 1 calc R U . . .
H20T H 0.331363 0.145677 1.204912 0.159 Uiso 1 1 calc R U . . .
N301 N -0.0165(14) 0.1912(8) 0.9522(11) 0.203(12) Uani 1 1 d D U . . .
C301 C 0.0127(14) 0.2280(13) 0.935(2) 0.228(15) Uani 1 1 d D U . . .
H30A H 0.033490 0.237637 0.959663 0.274 Uiso 1 1 calc R U . . .
H30B H 0.031326 0.216551 0.910525 0.274 Uiso 1 1 calc R U . . .
C309 C -0.0421(16) 0.1728(19) 0.9114(15) 0.236(16) Uani 1 1 d D U . . .
H30C H -0.065695 0.152999 0.922304 0.283 Uiso 1 1 calc R U . . .
H30D H -0.057770 0.197320 0.895825 0.283 Uiso 1 1 calc R U . . .
C305 C 0.0127(13) 0.1571(10) 0.9764(14) 0.172(13) Uani 1 1 d D U . . .
H30E H 0.034749 0.145620 0.955103 0.206 Uiso 1 1 calc R U . . .
H30F H 0.029941 0.171532 1.001311 0.206 Uiso 1 1 calc R U . . .
C313 C -0.0529(14) 0.2088(14) 0.9823(16) 0.225(16) Uani 1 1 d D U . . .
H31A H -0.069371 0.232340 0.965941 0.270 Uiso 1 1 calc R U . . .
H31B H -0.074803 0.185236 0.987862 0.270 Uiso 1 1 calc R U . . .
C302 C -0.0132(15) 0.2674(14) 0.917(3) 0.248(19) Uani 1 1 d D U . . .
H30G H -0.025435 0.261223 0.886426 0.297 Uiso 1 1 calc R U . . .
H30H H -0.038927 0.273340 0.936673 0.297 Uiso 1 1 calc R U . . .
C310 C -0.0155(14) 0.148(2) 0.8768(17) 0.250(19) Uani 1 1 d D U . . .
H31C H 0.006274 0.128622 0.892414 0.300 Uiso 1 1 calc R U . . .
H31D H 0.001841 0.169373 0.858903 0.300 Uiso 1 1 calc R U . . .
C306 C -0.0133(11) 0.1193(11) 0.9955(14) 0.157(13) Uani 1 1 d D U . . .
H30I H -0.029859 0.103966 0.970770 0.188 Uiso 1 1 calc R U . . .
H30J H -0.035577 0.130359 1.016743 0.188 Uiso 1 1 calc R U . . .
C314 C -0.036(2) 0.2266(18) 1.0275(15) 0.28(2) Uani 1 1 d D U . . .
H31E H -0.047567 0.208362 1.051989 0.333 Uiso 1 1 calc R U . . .
H31F H -0.002607 0.225261 1.029176 0.333 Uiso 1 1 calc R U . . .
C303 C 0.017(2) 0.3071(13) 0.916(3) 0.26(2) Uani 1 1 d D U . . .
H30K H 0.022254 0.317673 0.947144 0.317 Uiso 1 1 calc R U . . .
H30L H 0.046410 0.298349 0.904214 0.317 Uiso 1 1 calc R U . . .
C311 C -0.0465(17) 0.122(2) 0.846(2) 0.28(2) Uani 1 1 d D U . . .
H31G H -0.057603 0.096332 0.862056 0.334 Uiso 1 1 calc R U . . .
H31H H -0.073003 0.140050 0.836654 0.334 Uiso 1 1 calc R U . . .
C307 C 0.0183(14) 0.0876(9) 1.0197(12) 0.135(13) Uani 1 1 d D U . . .
H30M H 0.001682 0.060436 1.025903 0.162 Uiso 1 1 calc R U . . .
H30N H 0.043224 0.080191 0.999679 0.162 Uiso 1 1 calc R U . . .
C315 C -0.051(3) 0.2734(16) 1.034(2) 0.30(2) Uani 1 1 d D U . . .
H31I H -0.033349 0.292602 1.014341 0.364 Uiso 1 1 calc R U . . .
H31J H -0.083188 0.276001 1.024073 0.364 Uiso 1 1 calc R U . . .
C304 C -0.002(3) 0.3440(17) 0.888(3) 0.33(4) Uani 1 1 d D U . . .
H30O H 0.019710 0.368346 0.888690 0.499 Uiso 1 1 calc R U . . .
H30P H -0.006294 0.334183 0.856562 0.499 Uiso 1 1 calc R U . . .
H30Q H -0.030488 0.353539 0.899561 0.499 Uiso 1 1 calc R U . . .
C312 C -0.024(2) 0.107(2) 0.8038(18) 0.31(3) Uani 1 1 d D U . . .
H31K H -0.045176 0.090081 0.784956 0.461 Uiso 1 1 calc R U . . .
H31L H -0.013314 0.132127 0.786957 0.461 Uiso 1 1 calc R U . . .
H31M H 0.002091 0.088393 0.812368 0.461 Uiso 1 1 calc R U . . .
C308 C 0.0381(15) 0.1051(12) 1.0634(13) 0.137(15) Uani 1 1 d D U . . .
H30R H 0.058091 0.083211 1.077306 0.205 Uiso 1 1 calc R U . . .
H30S H 0.055283 0.131624 1.057489 0.205 Uiso 1 1 calc R U . . .
H30T H 0.013706 0.111852 1.083735 0.205 Uiso 1 1 calc R U . . .
C316 C -0.046(3) 0.289(2) 1.082(2) 0.35(4) Uani 1 1 d D U . . .
H31N H -0.055943 0.319027 1.083821 0.521 Uiso 1 1 calc R U . . .
H31O H -0.063740 0.270357 1.101176 0.521 Uiso 1 1 calc R U . . .
H31P H -0.013874 0.286967 1.091439 0.521 Uiso 1 1 calc R U . . .
N401 N 0.2253(10) 0.4177(11) 1.0126(10) 0.181(11) Uani 1 1 d D U . . .
C405 C 0.2441(19) 0.4572(13) 0.9888(14) 0.202(14) Uani 1 1 d D U . . .
H40A H 0.227250 0.483468 0.997794 0.243 Uiso 1 1 calc R U . . .
H40B H 0.276060 0.461219 0.998321 0.243 Uiso 1 1 calc R U . . .
C409 C 0.2635(10) 0.3849(11) 1.0152(17) 0.168(12) Uani 1 1 d D U . . .
H40C H 0.253361 0.359947 1.033456 0.202 Uiso 1 1 calc R U . . .
H40D H 0.268031 0.373848 0.984428 0.202 Uiso 1 1 calc R U . . .
C401 C 0.2206(15) 0.4399(12) 1.0578(12) 0.186(13) Uani 1 1 d D U . . .
H40E H 0.195122 0.460714 1.055348 0.223 Uiso 1 1 calc R U . . .
H40F H 0.248291 0.456963 1.064519 0.223 Uiso 1 1 calc R U . . .
C413 C 0.1806(13) 0.404(2) 0.9907(15) 0.237(16) Uani 1 1 d D U . . .
H41A H 0.167078 0.381571 1.010476 0.285 Uiso 1 1 calc R U . . .
H41B H 0.160221 0.429199 0.990188 0.285 Uiso 1 1 calc R U . . .
C406 C 0.241(3) 0.4524(12) 0.9382(14) 0.228(17) Uani 1 1 d D U . . .
H40G H 0.212567 0.436604 0.929517 0.273 Uiso 1 1 calc R U . . .
H40H H 0.266486 0.435125 0.927746 0.273 Uiso 1 1 calc R U . . .
C410 C 0.3089(10) 0.3995(10) 1.0345(16) 0.148(12) Uani 1 1 d D U . . .
H41C H 0.308836 0.398211 1.067763 0.177 Uiso 0.20(7) 1 calc R U P A 1
H41D H 0.314544 0.430021 1.025584 0.177 Uiso 0.20(7) 1 calc R U P A 1
H41E H 0.324102 0.419178 1.013372 0.177 Uiso 0.80(7) 1 calc R U P A 2
H41F H 0.305694 0.414652 1.063589 0.177 Uiso 0.80(7) 1 calc R U P A 2
C402 C 0.213(2) 0.4095(13) 1.0971(13) 0.199(16) Uani 1 1 d D U . . .
H40I H 0.241898 0.402524 1.112430 0.238 Uiso 1 1 calc R U . . .
H40J H 0.199252 0.381948 1.085709 0.238 Uiso 1 1 calc R U . . .
C414 C 0.1807(15) 0.385(3) 0.9434(17) 0.30(2) Uani 1 1 d D U . . .
H41G H 0.205403 0.363514 0.941500 0.365 Uiso 1 1 calc R U . . .
H41H H 0.186506 0.408712 0.921829 0.365 Uiso 1 1 calc R U . . .
C407 C 0.240(3) 0.4969(13) 0.9158(15) 0.24(2) Uani 1 1 d D U . . .
H40K H 0.212883 0.512892 0.923843 0.291 Uiso 1 1 calc R U . . .
H40L H 0.266841 0.513857 0.927278 0.291 Uiso 1 1 calc R U . . .
C411 C 0.3464(18) 0.371(4) 1.018(2) 0.148(16) Uani 0.20(7) 1 d D U P A 1
H41I H 0.333403 0.341958 1.008999 0.178 Uiso 0.20(7) 1 calc R U P A 1
H41J H 0.358517 0.383886 0.990124 0.178 Uiso 0.20(7) 1 calc R U P A 1
C403 C 0.181(2) 0.4303(19) 1.1305(17) 0.23(2) Uani 1 1 d D U . . .
H40M H 0.189158 0.461460 1.133928 0.281 Uiso 1 1 calc R U . . .
H40N H 0.149954 0.428434 1.118440 0.281 Uiso 1 1 calc R U . . .
C415 C 0.136(2) 0.363(3) 0.9303(19) 0.34(3) Uani 1 1 d D U . . .
H41K H 0.137034 0.332427 0.940804 0.404 Uiso 1 1 calc R U . . .
H41L H 0.111417 0.377965 0.945543 0.404 Uiso 1 1 calc R U . . .
C408 C 0.242(3) 0.493(2) 0.8654(15) 0.28(3) Uani 1 1 d D U . . .
H40O H 0.242036 0.522446 0.852075 0.427 Uiso 1 1 calc R U . . .
H40P H 0.269744 0.477932 0.857355 0.427 Uiso 1 1 calc R U . . .
H40Q H 0.215826 0.476968 0.853923 0.427 Uiso 1 1 calc R U . . .
C412 C 0.3846(13) 0.3636(13) 1.0513(18) 0.174(16) Uani 1 1 d D U . . .
H41M H 0.407330 0.344733 1.038142 0.261 Uiso 0.20(7) 1 calc R U P A 1
H41N H 0.398183 0.391666 1.059400 0.261 Uiso 0.20(7) 1 calc R U P A 1
H41O H 0.373038 0.349686 1.078299 0.261 Uiso 0.20(7) 1 calc R U P A 1
H41P H 0.399054 0.335036 1.054838 0.261 Uiso 0.80(7) 1 calc R U P A 2
H41Q H 0.398309 0.379436 1.026637 0.261 Uiso 0.80(7) 1 calc R U P A 2
H41R H 0.388567 0.380183 1.079274 0.261 Uiso 0.80(7) 1 calc R U P A 2
C404 C 0.184(3) 0.409(3) 1.1761(15) 0.28(3) Uani 1 1 d D U . . .
H40R H 0.163457 0.423324 1.196239 0.426 Uiso 1 1 calc R U . . .
H40S H 0.175840 0.378035 1.173039 0.426 Uiso 1 1 calc R U . . .
H40T H 0.215054 0.411069 1.188531 0.426 Uiso 1 1 calc R U . . .
C416 C 0.126(3) 0.364(3) 0.880(2) 0.37(4) Uani 1 1 d D U . . .
H41S H 0.097618 0.349122 0.873296 0.557 Uiso 1 1 calc R U . . .
H41T H 0.124952 0.393820 0.869448 0.557 Uiso 1 1 calc R U . . .
H41U H 0.150573 0.348274 0.864708 0.557 Uiso 1 1 calc R U . . .
C4A1 C 0.3350(13) 0.3574(10) 1.041(2) 0.148(16) Uani 0.80(7) 1 d D . P A 2
H4AA H 0.321713 0.340660 1.065448 0.178 Uiso 0.80(7) 1 calc R U P A 2
H4AB H 0.331441 0.339914 1.012891 0.178 Uiso 0.80(7) 1 calc R U P A 2
N501 N 0.1675(8) 0.2528(9) 0.7122(8) 0.142(9) Uani 1 1 d D U . . .
C509 C 0.1327(13) 0.2389(14) 0.7457(16) 0.176(13) Uani 1 1 d D U . . .
H50A H 0.148511 0.230750 0.774299 0.211 Uiso 1 1 calc R U . . .
H50B H 0.116864 0.212742 0.733936 0.211 Uiso 1 1 calc R U . . .
C505 C 0.1429(15) 0.2542(12) 0.6663(12) 0.161(12) Uani 1 1 d D U . . .
H50C H 0.114268 0.270343 0.669630 0.194 Uiso 1 1 calc R U . . .
H50D H 0.161493 0.271051 0.645413 0.194 Uiso 1 1 calc R U . . .
C501 C 0.2036(10) 0.2174(10) 0.7144(13) 0.145(11) Uani 1 1 d D U . . .
H50E H 0.211137 0.211370 0.746505 0.174 Uiso 1 1 calc R U . . .
H50F H 0.190582 0.190483 0.701173 0.174 Uiso 1 1 calc R U . . .
C513 C 0.1866(13) 0.2977(9) 0.7229(11) 0.139(11) Uani 1 1 d D U . . .
H51A H 0.208709 0.304955 0.699831 0.167 Uiso 1 1 calc R U . . .
H51B H 0.161658 0.319031 0.719742 0.167 Uiso 1 1 calc R U . . .
C510 C 0.0979(13) 0.2741(13) 0.7553(17) 0.189(15) Uani 1 1 d D U . . .
H51C H 0.087626 0.288235 0.726891 0.227 Uiso 1 1 calc R U . . .
H51D H 0.111421 0.296570 0.775400 0.227 Uiso 1 1 calc R U . . .
C506 C 0.1321(14) 0.2103(12) 0.6449(14) 0.163(14) Uani 1 1 d D U . . .
H50G H 0.157703 0.200601 0.626902 0.195 Uiso 1 1 calc R U . . .
H50H H 0.127386 0.188346 0.668773 0.195 Uiso 1 1 calc R U . . .
C502 C 0.2470(11) 0.2277(10) 0.6908(13) 0.130(11) Uani 1 1 d D U . . .
H50I H 0.265330 0.248232 0.709410 0.156 Uiso 1 1 calc R U . . .
H50J H 0.239762 0.241867 0.661579 0.156 Uiso 1 1 calc R U . . .
C514 C 0.2094(16) 0.3044(10) 0.7688(11) 0.143(12) Uani 1 1 d D U . . .
H51E H 0.235687 0.284746 0.772463 0.172 Uiso 1 1 calc R U . . .
H51F H 0.188052 0.297731 0.792821 0.172 Uiso 1 1 calc R U . . .
C511 C 0.0580(13) 0.253(2) 0.7779(15) 0.215(18) Uani 1 1 d D U . . .
H51G H 0.069323 0.231313 0.800590 0.258 Uiso 1 1 calc R U . . .
H51H H 0.040429 0.274990 0.793567 0.258 Uiso 1 1 calc R U . . .
C507 C 0.0897(14) 0.2138(15) 0.6148(17) 0.179(17) Uani 1 1 d D U . . .
H50K H 0.063375 0.218219 0.633900 0.215 Uiso 1 1 calc R U . . .
H50L H 0.092340 0.239610 0.595162 0.215 Uiso 1 1 calc R U . . .
C503 C 0.2742(12) 0.1865(10) 0.6829(14) 0.135(13) Uani 1 1 d D U . . .
H50M H 0.279080 0.171092 0.711930 0.163 Uiso 1 1 calc R U . . .
H50N H 0.256639 0.167000 0.662447 0.163 Uiso 1 1 calc R U . . .
C515 C 0.2247(19) 0.3518(10) 0.7725(13) 0.165(15) Uani 1 1 d D U . . .
H51I H 0.245580 0.358093 0.748030 0.197 Uiso 1 1 calc R U . . .
H51J H 0.198127 0.371025 0.768361 0.197 Uiso 1 1 calc R U . . .
C512 C 0.0277(19) 0.230(2) 0.744(2) 0.24(3) Uani 1 1 d D U . . .
H51K H 0.002450 0.216039 0.759060 0.365 Uiso 1 1 calc R U . . .
H51L H 0.016030 0.250571 0.721516 0.365 Uiso 1 1 calc R U . . .
H51M H 0.044894 0.206939 0.728532 0.365 Uiso 1 1 calc R U . . .
C508 C 0.0818(17) 0.1740(17) 0.5860(19) 0.21(2) Uani 1 1 d D U . . .
H50O H 0.054307 0.177989 0.567342 0.311 Uiso 1 1 calc R U . . .
H50P H 0.107536 0.169824 0.566516 0.311 Uiso 1 1 calc R U . . .
H50Q H 0.078561 0.148427 0.605266 0.311 Uiso 1 1 calc R U . . .
C504 C 0.3192(13) 0.1958(14) 0.6629(17) 0.172(19) Uani 1 1 d D U . . .
H50R H 0.335362 0.168321 0.658477 0.257 Uiso 1 1 calc R U . . .
H50S H 0.314598 0.210454 0.633842 0.257 Uiso 1 1 calc R U . . .
H50T H 0.337044 0.214547 0.683333 0.257 Uiso 1 1 calc R U . . .
C516 C 0.2478(19) 0.3618(12) 0.8170(13) 0.17(2) Uani 1 1 d D U . . .
H51N H 0.256979 0.392458 0.817665 0.262 Uiso 1 1 calc R U . . .
H51O H 0.227099 0.356195 0.841332 0.262 Uiso 1 1 calc R U . . .
H51P H 0.274559 0.343261 0.820998 0.262 Uiso 1 1 calc R U . . .
N601 N 0.4875(10) 0.4785(7) 1.2748(8) 0.151(9) Uani 1 1 d D U . . .
C601 C 0.5145(11) 0.4374(8) 1.2866(16) 0.144(11) Uani 1 1 d D U . . .
H60A H 0.539505 0.435075 1.265541 0.173 Uiso 1 1 calc R U . . .
H60B H 0.528064 0.441096 1.317245 0.173 Uiso 1 1 calc R U . . .
C609 C 0.4730(12) 0.4722(14) 1.2252(9) 0.148(11) Uani 1 1 d D U . . .
H60C H 0.452368 0.446901 1.223418 0.177 Uiso 1 1 calc R U . . .
H60D H 0.455319 0.498123 1.215623 0.177 Uiso 1 1 calc R U . . .
C613 C 0.5190(16) 0.5179(13) 1.2826(12) 0.203(14) Uani 1 1 d D U . . .
H61A H 0.507300 0.535965 1.307207 0.243 Uiso 1 1 calc R U . . .
H61B H 0.549255 0.507222 1.292420 0.243 Uiso 1 1 calc R U . . .
C605 C 0.4424(11) 0.4809(13) 1.2981(10) 0.169(12) Uani 1 1 d D U . . .
H60E H 0.428057 0.509064 1.289996 0.203 Uiso 1 1 calc R U . . .
H60F H 0.422751 0.457594 1.285536 0.203 Uiso 1 1 calc R U . . .
C602 C 0.4886(11) 0.3950(8) 1.2854(18) 0.148(13) Uani 1 1 d D U . . .
H60G H 0.466158 0.395286 1.309337 0.178 Uiso 1 1 calc R U . . .
H60H H 0.471961 0.392484 1.256086 0.178 Uiso 1 1 calc R U . . .
C610 C 0.5092(12) 0.4652(17) 1.1914(9) 0.152(13) Uani 1 1 d D U . . .
H61C H 0.524127 0.436941 1.197578 0.183 Uiso 1 1 calc R U . . .
H61D H 0.532189 0.488386 1.195164 0.183 Uiso 1 1 calc R U . . .
C614 C 0.5236(19) 0.5459(15) 1.2415(16) 0.224(17) Uani 1 1 d D U . . .
H61E H 0.494841 0.561550 1.235951 0.269 Uiso 1 1 calc R U . . .
H61F H 0.528063 0.526490 1.215353 0.269 Uiso 1 1 calc R U . . .
C606 C 0.4430(13) 0.4769(15) 1.3488(10) 0.192(15) Uani 1 1 d D U . . .
H60I H 0.463016 0.499695 1.362011 0.231 Uiso 1 1 calc R U . . .
H60J H 0.455817 0.448228 1.357515 0.231 Uiso 1 1 calc R U . . .
C603 C 0.5187(11) 0.3558(8) 1.2918(17) 0.143(13) Uani 1 1 d D U . . .
H60K H 0.536891 0.352521 1.264637 0.172 Uiso 1 1 calc R U . . .
H60L H 0.539913 0.361568 1.317507 0.172 Uiso 1 1 calc R U . . .
C611 C 0.4910(14) 0.4656(19) 1.1433(9) 0.172(16) Uani 1 1 d D U . . .
H61G H 0.467629 0.442678 1.139866 0.207 Uiso 1 1 calc R U . . .
H61H H 0.476194 0.493980 1.137276 0.207 Uiso 1 1 calc R U . . .
C615 C 0.5614(17) 0.5790(14) 1.2431(18) 0.22(2) Uani 1 1 d D U . . .
H61I H 0.589208 0.565323 1.232169 0.264 Uiso 1 1 calc R U . . .
H61J H 0.553402 0.603465 1.222625 0.264 Uiso 1 1 calc R U . . .
C607 C 0.3967(13) 0.4814(16) 1.3681(11) 0.206(17) Uani 1 1 d D U . . .
H60M H 0.384047 0.510110 1.359414 0.247 Uiso 1 1 calc R U . . .
H60N H 0.376690 0.458734 1.354541 0.247 Uiso 1 1 calc R U . . .
C604 C 0.4955(14) 0.3135(8) 1.3001(13) 0.119(14) Uani 1 1 d D U . . .
H60O H 0.517996 0.290325 1.303791 0.179 Uiso 1 1 calc R U . . .
H60P H 0.478139 0.315790 1.327515 0.179 Uiso 1 1 calc R U . . .
H60Q H 0.475108 0.306716 1.274489 0.179 Uiso 1 1 calc R U . . .
C612 C 0.5260(18) 0.458(3) 1.1089(12) 0.24(3) Uani 1 1 d D U . . .
H61K H 0.511763 0.458925 1.078687 0.357 Uiso 1 1 calc R U . . .
H61L H 0.548895 0.481222 1.111416 0.357 Uiso 1 1 calc R U . . .
H61M H 0.540319 0.429846 1.114009 0.357 Uiso 1 1 calc R U . . .
C616 C 0.570(2) 0.596(2) 1.290(2) 0.31(3) Uani 1 1 d D U . . .
H61N H 0.594889 0.617617 1.289048 0.467 Uiso 1 1 calc R U . . .
H61O H 0.543017 0.610448 1.300226 0.467 Uiso 1 1 calc R U . . .
H61P H 0.578815 0.572314 1.309768 0.467 Uiso 1 1 calc R U . . .
C608 C 0.396(2) 0.4771(15) 1.4184(11) 0.24(2) Uani 1 1 d D U . . .
H60R H 0.365531 0.480305 1.428607 0.353 Uiso 1 1 calc R U . . .
H60S H 0.408137 0.448436 1.427291 0.353 Uiso 1 1 calc R U . . .
H60T H 0.415502 0.499865 1.432169 0.353 Uiso 1 1 calc R U . . .
N701 N 0.2511(8) -0.2050(7) 0.4662(7) 0.126(8) Uani 1 1 d D U . . .
C705 C 0.2932(11) -0.1773(13) 0.4641(12) 0.136(10) Uani 1 1 d D U . . .
H70A H 0.312035 -0.182952 0.491534 0.164 Uiso 1 1 calc R U . . .
H70B H 0.284070 -0.146283 0.464806 0.164 Uiso 1 1 calc R U . . .
C701 C 0.2658(17) -0.2522(9) 0.4690(12) 0.147(11) Uani 1 1 d D U . . .
H70C H 0.284699 -0.258276 0.442834 0.176 Uiso 1 1 calc R U . . .
H70D H 0.238460 -0.270572 0.465483 0.176 Uiso 1 1 calc R U . . .
C709 C 0.2296(11) -0.1888(11) 0.5085(10) 0.122(10) Uani 1 1 d D U . . .
H70E H 0.221769 -0.157716 0.504143 0.146 Uiso 1 1 calc R U . . .
H70F H 0.252505 -0.190302 0.533455 0.146 Uiso 1 1 calc R U . . .
C713 C 0.2214(13) -0.2010(11) 0.4238(10) 0.159(12) Uani 1 1 d D U . . .
H71A H 0.194378 -0.219322 0.427646 0.191 Uiso 1 1 calc R U . . .
H71B H 0.238124 -0.213449 0.398476 0.191 Uiso 1 1 calc R U . . .
C706 C 0.3219(12) -0.1842(12) 0.4235(13) 0.133(12) Uani 1 1 d D U . . .
H70G H 0.303531 -0.180096 0.395466 0.160 Uiso 1 1 calc R U . . .
H70H H 0.334200 -0.214193 0.423688 0.160 Uiso 1 1 calc R U . . .
C702 C 0.2917(18) -0.2672(9) 0.5111(12) 0.164(14) Uani 1 1 d D U . . .
H70I H 0.273647 -0.261745 0.537945 0.197 Uiso 1 1 calc R U . . .
H70J H 0.320317 -0.250809 0.514515 0.197 Uiso 1 1 calc R U . . .
C710 C 0.1877(14) -0.2125(13) 0.5234(12) 0.148(13) Uani 1 1 d D U . . .
H71C H 0.195423 -0.242698 0.532309 0.177 Uiso 1 1 calc R U . . .
H71D H 0.164972 -0.213586 0.498314 0.177 Uiso 1 1 calc R U . . .
C714 C 0.2057(16) -0.1555(11) 0.4102(13) 0.169(14) Uani 1 1 d D U . . .
H71E H 0.193093 -0.140448 0.436442 0.202 Uiso 1 1 calc R U . . .
H71F H 0.231562 -0.138245 0.399759 0.202 Uiso 1 1 calc R U . . .
C707 C 0.3602(14) -0.1513(13) 0.4258(16) 0.166(15) Uani 1 1 d D U . . .
H70K H 0.348135 -0.121725 0.419710 0.200 Uiso 1 1 calc R U . . .
H70L H 0.374392 -0.151298 0.456432 0.200 Uiso 1 1 calc R U . . .
C703 C 0.301(2) -0.3157(10) 0.5068(11) 0.173(15) Uani 1 1 d D U . . .
H70M H 0.276064 -0.329669 0.489780 0.208 Uiso 1 1 calc R U . . .
H70N H 0.328928 -0.319603 0.489274 0.208 Uiso 1 1 calc R U . . .
C711 C 0.1688(16) -0.1880(13) 0.5632(15) 0.168(16) Uani 1 1 d D U . . .
H71G H 0.193959 -0.174212 0.580620 0.202 Uiso 1 1 calc R U . . .
H71H H 0.148587 -0.164556 0.551788 0.202 Uiso 1 1 calc R U . . .
C715 C 0.1699(15) -0.1594(13) 0.3726(13) 0.180(16) Uani 1 1 d D U . . .
H71I H 0.181904 -0.176925 0.347793 0.216 Uiso 1 1 calc R U . . .
H71J H 0.143270 -0.174690 0.384129 0.216 Uiso 1 1 calc R U . . .
C708 C 0.3951(15) -0.1621(16) 0.3919(18) 0.19(2) Uani 1 1 d D U . . .
H70O H 0.419496 -0.140637 0.393876 0.288 Uiso 1 1 calc R U . . .
H70P H 0.407388 -0.191209 0.398279 0.288 Uiso 1 1 calc R U . . .
H70Q H 0.381172 -0.161682 0.361614 0.288 Uiso 1 1 calc R U . . .
C704 C 0.308(2) -0.3379(12) 0.5512(13) 0.18(2) Uani 1 1 d D U . . .
H70R H 0.313883 -0.368904 0.546379 0.265 Uiso 1 1 calc R U . . .
H70S H 0.333252 -0.324693 0.567948 0.265 Uiso 1 1 calc R U . . .
H70T H 0.280360 -0.334764 0.568454 0.265 Uiso 1 1 calc R U . . .
C712 C 0.143(2) -0.2173(18) 0.5937(15) 0.21(2) Uani 1 1 d D U . . .
H71K H 0.131635 -0.200263 0.618708 0.322 Uiso 1 1 calc R U . . .
H71L H 0.117826 -0.230588 0.576708 0.322 Uiso 1 1 calc R U . . .
H71M H 0.163193 -0.240243 0.605537 0.322 Uiso 1 1 calc R U . . .
C716 C 0.1558(19) -0.1153(16) 0.3549(15) 0.23(2) Uani 1 1 d D U . . .
H71N H 0.132742 -0.118962 0.330841 0.341 Uiso 1 1 calc R U . . .
H71O H 0.143375 -0.098071 0.379348 0.341 Uiso 1 1 calc R U . . .
H71P H 0.181981 -0.100304 0.343039 0.341 Uiso 1 1 calc R U . . .

loop_
_atom_site_aniso_label
_atom_site_aniso_U_11
_atom_site_aniso_U_22
_atom_site_aniso_U_33
_atom_site_aniso_U_23
_atom_site_aniso_U_13
_atom_site_aniso_U_12
W1 0.1019(12) 0.0616(9) 0.0664(10) 0.0042(8) 0.0184(9) -0.0115(8)
W2 0.1117(13) 0.0613(9) 0.0651(10) -0.0059(8) 0.0194(9) -0.0056(8)
W3 0.0885(11) 0.0547(8) 0.0633(10) -0.0004(7) 0.0191(8) 0.0044(7)
W4 0.0869(12) 0.0579(9) 0.0851(11) -0.0079(8) 0.0237(9) -0.0042(8)
W5 0.0914(11) 0.0502(8) 0.0657(10) -0.0030(7) 0.0250(8) 0.0033(7)
W6 0.0911(12) 0.0697(10) 0.0757(11) -0.0065(8) 0.0240(9) 0.0116(8)
W7 0.1068(13) 0.0579(9) 0.0807(11) -0.0115(8) 0.0248(10) 0.0085(8)
W8 0.1246(15) 0.0511(9) 0.0876(12) 0.0047(8) 0.0311(10) 0.0148(9)
W9 0.1183(14) 0.0505(9) 0.0954(13) 0.0025(8) 0.0336(11) -0.0076(8)
W10 0.1145(13) 0.0551(9) 0.0690(10) 0.0070(8) 0.0298(9) 0.0061(8)
W11 0.1043(13) 0.0510(9) 0.0884(12) -0.0144(8) 0.0226(10) -0.0057(8)
Y1 0.093(3) 0.0496(18) 0.066(2) -0.0062(16) 0.0198(19) 0.0004(17)
P1 0.072(6) 0.056(5) 0.053(5) 0.000(4) 0.019(4) 0.001(4)
O1 0.080(11) 0.070(11) 0.075(10) 0.007(9) 0.028(9) 0.018(9)
O2 0.067(13) 0.067(11) 0.085(10) -0.003(9) 0.020(9) 0.013(9)
O3 0.078(11) 0.092(11) 0.071(12) -0.016(9) 0.021(9) -0.003(9)
O4 0.087(10) 0.068(11) 0.064(12) -0.004(9) 0.017(8) -0.015(8)
O5 0.078(8) 0.056(9) 0.064(10) -0.012(7) 0.023(8) 0.004(6)
O6 0.096(14) 0.092(13) 0.066(13) -0.002(11) 0.018(12) 0.013(10)
O7 0.105(13) 0.075(11) 0.076(12) -0.004(9) 0.029(9) 0.003(9)
O8 0.113(13) 0.056(10) 0.061(11) -0.024(8) 0.010(9) 0.006(9)
O9 0.085(11) 0.049(9) 0.063(12) -0.008(8) 0.018(9) -0.010(8)
O10 0.084(10) 0.057(9) 0.063(8) -0.005(6) 0.014(7) 0.003(7)
O11 0.103(17) 0.042(11) 0.086(12) -0.027(9) 0.025(9) 0.009(10)
O13 0.076(12) 0.090(12) 0.076(11) 0.009(9) 0.008(9) -0.006(10)
O14 0.085(11) 0.075(11) 0.076(11) 0.013(10) 0.020(10) 0.013(9)
O15 0.080(16) 0.085(14) 0.080(12) 0.008(11) -0.007(12) 0.004(11)
O16 0.083(12) 0.091(11) 0.064(11) 0.002(9) 0.023(8) 0.025(9)
O17 0.094(11) 0.059(10) 0.073(11) 0.006(9) 0.024(10) 0.004(9)
O18 0.094(12) 0.050(10) 0.077(11) -0.012(8) 0.026(10) -0.006(9)
O19 0.078(11) 0.070(9) 0.065(11) -0.004(9) 0.023(8) 0.002(8)
O20 0.081(9) 0.049(9) 0.061(10) -0.001(8) 0.024(8) 0.000(6)
O21 0.078(12) 0.098(17) 0.079(16) 0.016(12) 0.024(9) 0.005(9)
O22 0.091(12) 0.063(10) 0.059(11) 0.014(9) 0.014(10) 0.004(9)
O23 0.075(13) 0.072(10) 0.071(10) -0.007(8) 0.032(8) 0.020(9)
O24 0.081(16) 0.073(12) 0.074(11) 0.000(10) 0.031(11) 0.008(11)
O25 0.091(11) 0.051(10) 0.082(11) 0.007(9) 0.019(9) 0.030(8)
O26 0.094(11) 0.088(11) 0.069(11) -0.002(10) 0.018(10) 0.025(9)
O27 0.103(13) 0.104(17) 0.039(12) -0.010(11) 0.010(9) -0.016(10)
O28 0.086(15) 0.059(12) 0.079(10) 0.008(8) 0.013(8) 0.015(9)
O29 0.113(11) 0.066(10) 0.043(11) 0.009(9) 0.018(8) 0.024(9)
O30 0.127(16) 0.085(13) 0.056(13) -0.040(11) -0.006(12) 0.017(12)
O31 0.114(12) 0.077(11) 0.082(14) -0.001(10) 0.017(9) 0.011(9)
O32 0.117(14) 0.080(12) 0.067(11) -0.012(10) 0.021(9) 0.015(11)
O33 0.097(11) 0.057(9) 0.072(9) 0.008(6) 0.024(8) 0.011(7)
O34 0.145(17) 0.079(13) 0.083(15) 0.004(12) 0.015(15) 0.054(14)
O35 0.120(13) 0.078(11) 0.062(11) 0.020(9) 0.025(9) 0.004(10)
O36 0.082(14) 0.047(11) 0.086(10) 0.005(8) 0.028(8) -0.009(8)
O37 0.136(16) 0.073(13) 0.14(2) 0.033(14) 0.045(17) -0.033(13)
O38 0.097(17) 0.069(14) 0.059(11) 0.012(9) 0.012(9) 0.013(11)
O39 0.114(14) 0.058(13) 0.112(17) -0.028(12) -0.013(14) 0.006(11)
N1 0.133(15) 0.054(13) 0.061(10) -0.005(9) 0.030(9) -0.008(11)
N2 0.113(11) 0.070(17) 0.066(10) -0.013(10) 0.019(9) 0.011(11)
N3 0.100(11) 0.059(12) 0.051(11) -0.001(10) 0.019(9) -0.004(9)
N4 0.106(14) 0.060(11) 0.082(14) -0.025(9) 0.037(12) -0.007(9)
N5 0.136(15) 0.09(2) 0.057(15) -0.004(15) 0.019(10) 0.007(13)
N6 0.104(17) 0.069(18) 0.088(13) -0.024(12) 0.017(11) 0.004(14)
N7 0.090(13) 0.040(14) 0.087(16) -0.026(12) 0.029(10) -0.005(10)
N8 0.103(17) 0.043(14) 0.079(13) 0.000(10) 0.030(11) 0.011(12)
C1 0.126(16) 0.020(13) 0.067(11) 0.015(9) 0.032(11) 0.010(11)
C2 0.123(17) 0.052(18) 0.059(12) 0.022(11) 0.023(11) 0.025(12)
C3 0.130(19) 0.07(2) 0.060(16) -0.001(15) 0.038(14) 0.018(15)
C4 0.19(3) 0.07(2) 0.065(16) -0.007(16) 0.053(16) -0.01(2)
C5 0.17(3) 0.05(2) 0.072(19) -0.017(16) 0.054(16) 0.012(17)
C6 0.17(3) 0.09(3) 0.068(14) -0.013(16) 0.052(16) 0.01(2)
C7 0.139(17) 0.06(2) 0.062(12) 0.002(12) 0.037(12) 0.019(14)
C8 0.129(14) 0.030(15) 0.047(12) 0.013(11) 0.022(10) 0.022(12)
C9 0.123(13) 0.08(2) 0.064(12) -0.009(15) 0.014(10) 0.016(16)
C10 0.133(16) 0.16(4) 0.084(14) -0.03(2) 0.006(12) 0.00(2)
C11 0.14(3) 0.13(4) 0.086(14) -0.03(2) 0.003(15) -0.02(3)
C12 0.15(3) 0.31(8) 0.11(3) -0.06(4) 0.007(18) -0.05(4)
C13 0.15(3) 0.36(9) 0.12(3) -0.07(4) 0.01(2) -0.07(5)
C14 0.130(17) 0.18(5) 0.11(2) -0.03(3) 0.004(17) -0.01(3)
C15 0.122(14) 0.13(3) 0.089(14) -0.01(2) 0.007(12) 0.00(2)
C16 0.111(13) 0.054(19) 0.083(12) -0.010(15) 0.017(10) 0.010(15)
C17 0.097(13) 0.057(19) 0.078(13) -0.010(13) 0.016(11) 0.001(13)
C18 0.106(13) 0.049(18) 0.086(15) -0.009(13) 0.033(13) -0.021(14)
C19 0.106(14) 0.18(4) 0.09(2) -0.05(3) 0.032(16) -0.027(19)
C20 0.12(2) 0.18(4) 0.10(2) -0.05(3) 0.044(19) -0.04(2)
C21 0.12(2) 0.18(4) 0.09(3) -0.06(3) 0.056(18) -0.05(2)
C22 0.12(2) 0.08(2) 0.086(17) -0.019(16) 0.054(16) -0.030(19)
C23 0.101(14) 0.07(2) 0.080(16) -0.018(14) 0.039(12) -0.022(14)
C24 0.097(13) 0.069(19) 0.066(14) -0.013(13) 0.029(11) -0.021(12)
C25 0.097(15) 0.047(15) 0.076(16) -0.015(12) 0.027(13) -0.002(12)
C26 0.100(18) 0.053(16) 0.092(18) -0.017(13) 0.036(14) -0.009(13)
C27 0.09(2) 0.09(2) 0.12(2) -0.050(18) 0.055(19) -0.042(18)
C28 0.07(2) 0.066(19) 0.09(2) -0.003(14) 0.024(15) -0.017(13)
C29 0.10(3) 0.09(2) 0.10(2) -0.032(17) 0.046(19) -0.06(2)
C30 0.11(2) 0.066(18) 0.09(2) -0.012(15) 0.021(18) -0.025(15)
C31 0.105(19) 0.058(17) 0.099(18) -0.030(14) 0.043(15) -0.017(14)
C32 0.099(17) 0.019(12) 0.071(14) 0.003(10) 0.020(12) 0.003(11)
W51 0.0924(12) 0.0560(9) 0.0711(10) -0.0093(8) 0.0228(9) -0.0091(8)
W52 0.0861(12) 0.0577(9) 0.0927(12) -0.0114(8) 0.0215(9) -0.0084(8)
W53 0.1172(14) 0.0572(9) 0.0773(11) -0.0037(8) 0.0367(10) -0.0005(9)
W54 0.0989(12) 0.0687(10) 0.0697(10) 0.0051(8) 0.0213(9) -0.0096(8)
W55 0.0902(11) 0.0606(9) 0.0724(10) -0.0024(8) 0.0237(9) -0.0111(8)
W56 0.1064(13) 0.0664(10) 0.0695(11) 0.0010(8) 0.0165(9) -0.0086(9)
W57 0.1019(13) 0.0578(9) 0.0976(13) -0.0006(9) 0.0135(10) -0.0011(9)
W58 0.1019(13) 0.0545(9) 0.0988(13) -0.0118(9) 0.0338(10) -0.0009(8)
W59 0.1209(15) 0.0483(8) 0.0806(11) -0.0105(8) 0.0282(10) -0.0107(8)
W60 0.1162(14) 0.0545(9) 0.0804(11) 0.0027(8) 0.0155(10) -0.0152(9)
W61 0.1058(13) 0.0617(9) 0.0717(11) -0.0008(8) 0.0181(9) -0.0174(8)
Y51 0.087(2) 0.0472(18) 0.075(2) -0.0050(16) 0.0286(19) -0.0046(16)
P51 0.091(6) 0.046(5) 0.056(5) -0.009(4) 0.024(5) -0.011(4)
O51 0.130(12) 0.047(10) 0.038(10) -0.012(8) 0.023(8) -0.016(8)
O52 0.119(11) 0.064(11) 0.043(11) 0.006(8) 0.030(8) -0.007(9)
O53 0.109(14) 0.056(10) 0.050(9) -0.007(8) 0.039(8) 0.001(8)
O54 0.089(10) 0.050(8) 0.073(11) -0.019(8) 0.011(9) -0.014(7)
O55 0.118(16) 0.049(10) 0.056(10) 0.003(9) 0.032(11) -0.008(10)
O56 0.108(14) 0.053(9) 0.094(13) -0.002(8) 0.019(11) -0.013(8)
O57 0.109(13) 0.054(9) 0.077(11) -0.014(9) 0.015(10) -0.008(10)
O58 0.078(11) 0.050(9) 0.077(11) 0.008(9) 0.022(8) -0.009(8)
O59 0.094(12) 0.065(13) 0.078(15) 0.009(10) 0.005(10) 0.004(10)
O60 0.117(11) 0.047(11) 0.088(13) 0.031(9) 0.026(10) -0.020(8)
O61 0.126(13) 0.042(9) 0.059(10) -0.016(8) 0.041(8) -0.030(8)
O62 0.124(15) 0.045(10) 0.094(11) -0.003(9) 0.029(10) 0.019(10)
O63 0.111(13) 0.045(8) 0.052(10) -0.004(8) 0.038(10) -0.008(8)
O64 0.104(10) 0.045(9) 0.062(8) -0.012(7) 0.029(7) -0.008(7)
O65 0.126(18) 0.050(12) 0.070(11) -0.020(9) 0.036(10) -0.009(11)
O66 0.088(12) 0.054(10) 0.069(10) -0.004(8) 0.026(9) -0.017(8)
O67 0.108(13) 0.056(9) 0.057(10) -0.009(8) 0.021(9) -0.018(8)
O68 0.070(10) 0.064(10) 0.082(13) -0.004(9) 0.020(9) -0.016(9)
O69 0.091(7) 0.056(9) 0.060(9) -0.012(7) 0.018(7) -0.014(7)
O70 0.108(14) 0.073(13) 0.058(11) 0.017(11) 0.001(11) -0.020(11)
O71 0.100(11) 0.056(10) 0.063(10) -0.023(9) 0.024(8) -0.025(8)
O72 0.100(12) 0.062(10) 0.061(10) 0.009(8) 0.020(9) -0.010(9)
O73 0.113(14) 0.049(12) 0.088(15) 0.015(10) 0.051(13) -0.001(10)
O74 0.108(14) 0.048(9) 0.089(13) -0.010(8) 0.022(11) -0.021(8)
O75 0.128(15) 0.059(10) 0.078(11) -0.004(9) 0.031(10) -0.031(9)
O76 0.108(10) 0.050(8) 0.055(9) -0.010(6) 0.017(8) -0.016(7)
O77 0.141(19) 0.046(12) 0.074(12) -0.003(9) 0.012(11) -0.010(12)
O78 0.146(13) 0.068(12) 0.041(10) -0.018(9) 0.007(9) -0.022(9)
O79 0.144(13) 0.027(9) 0.078(12) -0.015(9) 0.029(10) 0.000(8)
O80 0.124(14) 0.068(13) 0.115(16) 0.003(13) 0.013(12) -0.029(11)
O81 0.145(13) 0.015(8) 0.087(13) -0.016(8) 0.028(9) 0.006(8)
O82 0.130(14) 0.059(14) 0.12(2) -0.010(12) 0.032(13) -0.012(10)
O83 0.113(11) 0.043(11) 0.088(13) -0.001(9) 0.007(9) -0.028(8)
O84 0.15(2) 0.062(11) 0.090(14) -0.009(11) -0.006(15) -0.002(12)
O85 0.128(15) 0.035(10) 0.083(10) -0.021(8) 0.018(9) -0.009(10)
O86 0.107(12) 0.054(10) 0.096(12) -0.025(10) 0.008(9) -0.026(8)
O87 0.14(2) 0.064(12) 0.094(18) 0.006(10) 0.034(15) -0.019(11)
O88 0.109(13) 0.070(13) 0.069(14) -0.009(11) 0.011(11) -0.041(12)
O89 0.133(15) 0.054(10) 0.073(12) -0.006(9) 0.019(10) -0.018(9)
N51 0.087(10) 0.048(11) 0.081(13) -0.014(10) 0.032(9) -0.008(10)
N52 0.086(11) 0.056(11) 0.076(12) -0.008(9) 0.021(9) -0.004(10)
N53 0.104(11) 0.049(14) 0.068(10) -0.002(9) 0.028(8) -0.002(11)
N54 0.094(11) 0.046(13) 0.080(11) 0.001(10) 0.040(9) -0.006(11)
N55 0.085(10) 0.040(14) 0.074(14) -0.005(12) 0.024(9) -0.002(11)
N56 0.089(14) 0.048(14) 0.073(12) 0.006(11) 0.024(9) -0.018(12)
N57 0.112(11) 0.059(17) 0.088(15) -0.004(14) 0.039(10) -0.007(13)
N58 0.091(14) 0.048(15) 0.090(12) 0.013(12) 0.038(10) -0.012(12)
C51 0.089(11) 0.07(2) 0.087(15) -0.009(14) 0.031(10) -0.014(13)
C52 0.088(12) 0.044(18) 0.101(16) -0.013(14) 0.024(11) -0.008(14)
C53 0.087(14) 0.10(3) 0.13(2) -0.05(2) 0.027(14) -0.010(18)
C54 0.061(16) 0.19(4) 0.15(3) -0.09(3) 0.033(17) -0.01(2)
C55 0.062(17) 0.14(3) 0.14(3) -0.07(3) 0.030(15) -0.008(18)
C56 0.065(15) 0.10(3) 0.093(17) -0.023(17) 0.019(14) -0.002(17)
C57 0.088(12) 0.11(3) 0.091(16) -0.024(16) 0.023(11) -0.011(15)
C58 0.087(10) 0.039(16) 0.071(14) -0.005(12) 0.023(9) 0.002(12)
C59 0.084(12) 0.036(15) 0.080(14) -0.006(12) 0.023(10) -0.010(12)
C60 0.089(13) 0.038(16) 0.085(15) 0.006(13) 0.022(10) 0.000(12)
C61 0.082(17) 0.049(17) 0.083(17) 0.000(14) 0.018(13) -0.005(13)
C62 0.087(18) 0.08(2) 0.079(19) -0.001(17) 0.020(15) 0.010(15)
C63 0.087(19) 0.09(2) 0.076(18) 0.007(17) 0.017(14) 0.013(17)
C64 0.082(13) 0.08(2) 0.074(18) 0.007(15) 0.030(12) -0.009(14)
C65 0.082(12) 0.064(19) 0.080(16) 0.000(13) 0.032(10) -0.009(13)
C66 0.082(13) 0.07(2) 0.075(13) 0.000(12) 0.025(10) -0.002(13)
C67 0.106(12) 0.042(16) 0.053(11) 0.016(12) 0.023(9) -0.006(13)
C68 0.112(13) 0.061(19) 0.050(12) 0.017(13) 0.028(9) -0.023(15)
C69 0.121(15) 0.11(3) 0.075(16) -0.014(19) 0.013(12) 0.01(2)
C70 0.13(2) 0.08(3) 0.075(16) -0.013(19) 0.005(14) 0.01(2)
C71 0.15(2) 0.06(2) 0.052(16) 0.020(16) 0.023(12) 0.02(2)
C72 0.14(2) 0.09(3) 0.073(14) -0.007(18) 0.020(13) 0.03(2)
C73 0.114(13) 0.029(15) 0.069(11) 0.003(13) 0.034(9) -0.028(14)
C74 0.113(11) 0.038(17) 0.081(13) -0.021(14) 0.032(10) -0.010(14)
C75 0.112(13) 0.042(18) 0.082(12) 0.001(13) 0.044(9) -0.017(14)
C76 0.111(14) 0.048(19) 0.092(14) -0.002(16) 0.053(11) -0.002(15)
C77 0.14(2) 0.18(5) 0.112(18) -0.05(2) 0.077(18) -0.08(3)
C78 0.13(2) 0.17(5) 0.15(3) -0.03(3) 0.08(2) -0.07(3)
C79 0.09(2) 0.11(3) 0.17(3) -0.03(2) 0.064(18) -0.01(2)
C80 0.086(15) 0.08(2) 0.17(3) -0.02(2) 0.068(15) -0.004(17)
C81 0.109(14) 0.15(4) 0.108(16) -0.02(2) 0.056(12) -0.046(19)
C82 0.096(14) 0.08(2) 0.090(12) 0.003(14) 0.040(10) -0.018(15)
N101 0.148(18) 0.070(13) 0.127(17) -0.012(12) 0.040(14) -0.024(10)
C109 0.16(3) 0.09(2) 0.124(17) -0.007(15) 0.033(17) -0.032(17)
C101 0.14(2) 0.066(15) 0.12(2) -0.013(14) 0.047(18) -0.027(13)
C105 0.159(19) 0.068(19) 0.15(2) -0.001(16) 0.034(18) -0.034(15)
C113 0.17(2) 0.068(17) 0.13(2) 0.000(15) 0.05(2) -0.014(15)
C110 0.17(3) 0.11(2) 0.13(2) 0.00(2) 0.01(2) -0.041(19)
C102 0.14(3) 0.086(18) 0.17(3) -0.009(17) 0.05(2) -0.008(17)
C106 0.14(2) 0.11(2) 0.15(3) -0.013(19) 0.04(2) -0.041(18)
C114 0.18(3) 0.069(18) 0.14(3) 0.006(16) 0.06(2) -0.007(16)
C111 0.19(3) 0.12(3) 0.14(3) -0.01(3) -0.01(2) -0.01(2)
C103 0.13(3) 0.087(19) 0.16(3) -0.013(17) 0.05(2) -0.013(18)
C107 0.13(2) 0.10(2) 0.12(3) 0.001(19) 0.04(2) -0.029(18)
C115 0.17(3) 0.076(19) 0.13(3) -0.012(18) 0.03(2) -0.006(18)
C112 0.19(5) 0.14(3) 0.17(4) 0.02(3) -0.02(4) -0.02(3)
C104 0.18(4) 0.10(2) 0.19(4) -0.02(3) 0.05(4) 0.01(3)
C108 0.16(4) 0.11(3) 0.13(3) 0.00(2) 0.06(3) -0.07(3)
C116 0.21(5) 0.09(2) 0.17(4) 0.01(2) 0.06(3) 0.02(3)
N201 0.132(15) 0.090(13) 0.105(15) 0.001(11) 0.020(14) 0.007(14)
C213 0.17(2) 0.108(18) 0.108(18) -0.008(15) 0.009(19) 0.01(2)
C209 0.13(2) 0.10(2) 0.104(18) -0.001(16) 0.019(17) -0.010(19)
C201 0.13(2) 0.097(13) 0.084(19) 0.002(12) 0.019(18) 0.018(15)
C205 0.137(15) 0.078(19) 0.09(2) -0.012(15) 0.037(15) 0.019(15)
C214 0.26(3) 0.11(2) 0.14(3) -0.021(16) -0.01(3) 0.03(3)
C210 0.14(2) 0.13(3) 0.16(3) 0.01(2) 0.04(2) 0.00(2)
C202 0.14(2) 0.080(14) 0.044(16) 0.027(11) 0.024(17) 0.020(17)
C206 0.126(18) 0.08(2) 0.10(2) 0.003(17) 0.026(18) 0.015(17)
C215 0.32(4) 0.11(2) 0.18(4) -0.01(2) 0.00(3) 0.00(3)
C211 0.14(3) 0.11(3) 0.20(4) 0.02(2) 0.04(2) -0.02(2)
C203 0.16(3) 0.083(14) 0.09(2) 0.019(14) 0.03(2) 0.033(19)
C207 0.122(19) 0.10(2) 0.09(2) 0.001(19) 0.022(19) 0.013(17)
C216 0.32(6) 0.10(2) 0.22(5) -0.02(3) -0.01(5) 0.01(4)
C212 0.13(3) 0.13(4) 0.26(5) 0.07(4) 0.05(3) 0.00(3)
C204 0.15(4) 0.09(2) 0.15(3) -0.02(2) 0.02(3) 0.03(3)
C208 0.12(2) 0.11(3) 0.09(3) 0.03(2) 0.01(2) 0.01(2)
N301 0.26(3) 0.09(2) 0.26(3) 0.005(18) -0.01(2) 0.029(17)
C301 0.28(4) 0.13(3) 0.27(4) 0.06(2) -0.02(3) 0.02(2)
C309 0.28(4) 0.14(3) 0.28(4) -0.03(2) -0.04(3) 0.06(2)
C305 0.23(3) 0.07(2) 0.21(3) -0.004(19) 0.01(2) 0.013(18)
C313 0.26(4) 0.14(3) 0.28(4) -0.02(3) -0.01(3) 0.04(2)
C302 0.30(4) 0.14(3) 0.30(4) 0.07(3) -0.03(4) 0.02(3)
C310 0.28(4) 0.16(4) 0.30(4) -0.05(3) -0.06(3) 0.09(3)
C306 0.19(3) 0.06(2) 0.21(3) -0.015(19) 0.00(2) 0.016(18)
C314 0.31(4) 0.21(4) 0.31(4) -0.07(3) -0.02(3) 0.04(4)
C303 0.32(5) 0.15(3) 0.32(5) 0.11(4) 0.00(4) 0.01(3)
C311 0.30(5) 0.20(4) 0.33(5) -0.08(3) -0.07(4) 0.09(4)
C307 0.16(3) 0.07(2) 0.18(3) -0.002(19) 0.02(3) -0.008(19)
C315 0.34(5) 0.22(4) 0.35(5) -0.10(4) -0.03(5) 0.04(4)
C304 0.43(8) 0.19(5) 0.38(8) 0.15(5) -0.01(7) 0.04(5)
C312 0.36(7) 0.23(6) 0.32(5) -0.08(4) -0.07(5) 0.12(6)
C308 0.19(4) 0.05(2) 0.17(3) 0.00(2) 0.02(3) -0.02(2)
C316 0.33(7) 0.32(7) 0.38(6) -0.17(5) -0.02(6) -0.01(6)
N401 0.20(2) 0.09(2) 0.25(3) -0.005(18) 0.06(2) -0.025(16)
C405 0.25(3) 0.10(2) 0.26(3) 0.02(2) 0.06(3) -0.01(2)
C409 0.18(2) 0.08(2) 0.25(3) 0.01(2) 0.07(2) -0.045(15)
C401 0.23(3) 0.09(3) 0.24(3) 0.004(19) 0.04(3) 0.00(2)
C413 0.22(3) 0.18(3) 0.32(4) -0.06(3) 0.02(3) -0.02(2)
C406 0.27(4) 0.16(3) 0.25(3) 0.03(3) 0.06(4) 0.00(3)
C410 0.19(2) 0.042(17) 0.22(3) -0.02(2) 0.08(2) -0.063(16)
C402 0.25(4) 0.11(3) 0.24(3) 0.01(2) 0.05(3) 0.00(3)
C414 0.29(4) 0.26(4) 0.36(4) -0.13(4) 0.01(4) -0.02(3)
C407 0.31(5) 0.18(4) 0.24(4) 0.04(3) 0.05(4) 0.01(4)
C411 0.18(3) 0.06(2) 0.21(4) 0.04(3) 0.09(3) -0.04(2)
C403 0.31(5) 0.15(4) 0.24(4) -0.01(3) 0.07(3) 0.01(3)
C415 0.32(5) 0.28(5) 0.41(5) -0.17(5) -0.02(4) -0.02(4)
C408 0.41(8) 0.20(6) 0.24(4) 0.03(4) 0.02(6) 0.06(6)
C412 0.22(3) 0.08(3) 0.23(4) 0.04(3) 0.05(3) -0.04(3)
C404 0.37(7) 0.25(7) 0.23(5) 0.00(4) 0.07(5) 0.03(6)
C416 0.38(7) 0.32(7) 0.41(6) -0.20(6) -0.04(5) 0.03(6)
C4A1 0.18(3) 0.06(2) 0.21(4) 0.04(3) 0.09(3) -0.04(2)
N501 0.18(2) 0.139(18) 0.109(17) 0.038(17) 0.021(14) -0.019(14)
C509 0.19(3) 0.21(3) 0.13(2) 0.03(3) 0.04(2) -0.05(2)
C505 0.18(3) 0.17(3) 0.126(19) 0.03(2) 0.003(18) -0.02(2)
C501 0.20(3) 0.12(2) 0.11(2) 0.05(2) 0.023(18) -0.010(18)
C513 0.19(3) 0.121(18) 0.11(2) 0.045(19) 0.02(2) -0.005(17)
C510 0.15(3) 0.25(4) 0.17(3) 0.02(3) 0.02(2) -0.04(2)
C506 0.17(3) 0.17(3) 0.15(3) 0.04(2) -0.02(2) -0.02(3)
C502 0.22(3) 0.11(2) 0.06(2) 0.04(2) 0.037(19) 0.02(2)
C514 0.21(3) 0.12(2) 0.10(2) 0.01(2) 0.04(2) -0.02(2)
C511 0.16(3) 0.27(4) 0.21(4) 0.02(3) 0.02(3) -0.08(3)
C507 0.16(3) 0.22(4) 0.16(4) 0.02(3) -0.02(2) 0.00(3)
C503 0.24(3) 0.09(2) 0.08(2) 0.02(2) 0.02(2) 0.01(2)
C515 0.25(4) 0.11(2) 0.13(3) 0.02(2) 0.03(3) -0.01(2)
C512 0.23(5) 0.21(6) 0.29(6) 0.07(5) -0.06(5) -0.09(4)
C508 0.15(4) 0.24(5) 0.23(5) -0.01(4) -0.05(4) -0.01(4)
C504 0.26(4) 0.12(4) 0.13(4) -0.02(3) 0.08(3) 0.01(3)
C516 0.31(5) 0.08(3) 0.13(3) 0.04(2) 0.02(3) -0.06(3)
N601 0.26(3) 0.084(13) 0.114(15) 0.007(16) 0.052(16) -0.002(14)
C601 0.22(3) 0.084(14) 0.13(2) 0.00(2) 0.02(2) -0.021(15)
C609 0.24(3) 0.09(2) 0.114(16) -0.001(19) 0.052(16) 0.02(2)
C613 0.30(3) 0.089(17) 0.22(3) -0.02(2) 0.02(3) -0.01(2)
C605 0.30(3) 0.09(2) 0.121(19) 0.03(2) 0.09(2) 0.03(2)
C602 0.20(3) 0.084(14) 0.16(3) 0.01(2) 0.01(3) -0.019(16)
C610 0.22(3) 0.12(3) 0.114(18) 0.01(2) 0.04(2) 0.04(3)
C614 0.26(4) 0.11(3) 0.30(4) 0.03(2) 0.02(3) -0.05(2)
C606 0.38(4) 0.08(2) 0.12(2) 0.04(2) 0.10(2) 0.05(3)
C603 0.20(3) 0.077(15) 0.16(3) 0.00(2) 0.02(3) -0.023(17)
C611 0.23(4) 0.17(3) 0.114(19) -0.01(3) 0.04(2) 0.05(3)
C615 0.23(4) 0.07(3) 0.35(5) -0.01(3) -0.04(4) -0.02(2)
C607 0.41(4) 0.09(3) 0.13(3) 0.03(3) 0.14(3) 0.04(3)
C604 0.20(4) 0.080(16) 0.08(3) -0.01(2) 0.06(3) -0.01(2)
C612 0.26(6) 0.32(7) 0.13(3) -0.04(4) 0.06(3) 0.04(5)
C616 0.32(7) 0.22(6) 0.39(6) -0.08(5) -0.04(5) 0.01(5)
C608 0.51(7) 0.09(3) 0.12(3) -0.02(3) 0.14(3) -0.05(4)
N701 0.17(2) 0.101(15) 0.105(15) -0.031(14) 0.009(13) 0.018(13)
C705 0.18(2) 0.10(2) 0.13(2) -0.03(2) 0.021(16) 0.011(17)
C701 0.22(3) 0.095(15) 0.12(2) -0.038(18) 0.02(2) 0.022(16)
C709 0.18(3) 0.09(2) 0.094(17) -0.020(18) 0.010(17) 0.024(19)
C713 0.21(3) 0.16(3) 0.110(18) -0.06(2) -0.013(18) 0.04(2)
C706 0.19(3) 0.07(2) 0.14(3) -0.05(2) 0.031(19) -0.022(18)
C702 0.27(3) 0.10(2) 0.12(2) -0.036(19) 0.01(2) 0.05(2)
C710 0.19(3) 0.13(3) 0.13(3) -0.02(2) 0.02(2) 0.01(2)
C714 0.25(3) 0.18(3) 0.08(2) -0.05(2) -0.03(2) 0.06(3)
C707 0.21(3) 0.11(3) 0.19(4) -0.03(3) 0.03(2) -0.05(2)
C703 0.29(4) 0.11(2) 0.13(3) -0.03(2) 0.06(3) 0.07(3)
C711 0.20(3) 0.16(3) 0.15(3) -0.03(2) 0.05(2) 0.01(3)
C715 0.25(4) 0.22(4) 0.07(2) -0.08(2) -0.02(2) 0.07(3)
C708 0.22(4) 0.13(4) 0.23(5) -0.08(4) 0.06(3) -0.09(3)
C704 0.27(6) 0.10(3) 0.16(3) 0.00(3) 0.05(4) 0.01(3)
C712 0.23(5) 0.28(6) 0.13(4) 0.03(4) 0.03(3) -0.01(4)
C716 0.27(6) 0.31(5) 0.10(4) 0.00(4) 0.02(3) 0.13(4)

loop_
_atom_type_symbol
_atom_type_description
_atom_type_scat_dispersion_real
_atom_type_scat_dispersion_imag
_atom_type_scat_source
C C 0.0032 0.0015 'International Tables Vol C Tables 4.2.6.8 and 6.1.1.4'
H H 0.0000 0.0000 'International Tables Vol C Tables 4.2.6.8 and 6.1.1.4'
N N 0.0060 0.0030 'International Tables Vol C Tables 4.2.6.8 and 6.1.1.4'
O O 0.0108 0.0057 'International Tables Vol C Tables 4.2.6.8 and 6.1.1.4'
P P 0.0990 0.0908 'International Tables Vol C Tables 4.2.6.8 and 6.1.1.4'
W W -0.5651 6.4269 'International Tables Vol C Tables 4.2.6.8 and 6.1.1.4'
Y Y -2.0228 3.4371 'International Tables Vol C Tables 4.2.6.8 and 6.1.1.4'
Cl Cl 0.1418 0.1507 'International Tables Vol C Tables 4.2.6.8 and 6.1.1.4'

loop_
_geom_angle_atom_site_label_1
_geom_angle_atom_site_label_2
_geom_angle_atom_site_label_3
_geom_angle
_geom_angle_site_symmetry_1
_geom_angle_site_symmetry_3
_geom_angle_publ_flag
O1 W1 O3 90.9(9) . . ?
O1 W1 O5 83.0(8) . . ?
O2 W1 O1 153.0(9) . . ?
O2 W1 O3 85.3(9) . . ?
O2 W1 O4 88.3(9) . . ?
O2 W1 O5 70.4(8) . . ?
O3 W1 O5 71.8(8) . . ?
O4 W1 O1 85.1(9) . . ?
O4 W1 O3 157.5(9) . . ?
O4 W1 O5 85.7(8) . . ?
O6 W1 O1 102.3(10) . . ?
O6 W1 O2 104.7(10) . . ?
O6 W1 O3 100.0(10) . . ?
O6 W1 O4 102.5(10) . . ?
O6 W1 O5 170.5(10) . . ?
O1 W2 O7 90.1(9) . . ?
O1 W2 O8 155.9(9) . . ?
O1 W2 O10 83.4(8) . . ?
O7 W2 O10 70.2(8) . . ?
O8 W2 O7 84.7(9) . . ?
O8 W2 O10 72.6(8) . . ?
O9 W2 O1 88.1(8) . . ?
O9 W2 O7 157.6(9) . . ?
O9 W2 O8 87.9(8) . . ?
O9 W2 O10 87.4(8) . . ?
O11 W2 O1 103.7(10) . . ?
O11 W2 O7 99.3(9) . . ?
O11 W2 O8 100.4(10) . . ?
O11 W2 O9 102.8(9) . . ?
O11 W2 O10 167.6(8) . . ?
O2 W3 O5 69.2(8) . . ?
O2 W3 O14 154.8(9) . . ?
O12 W3 O2 89.0(8) . . ?
O12 W3 O5 81.5(7) . . ?
O12 W3 O13 156.2(9) . . ?
O12 W3 O14 86.0(8) . . ?
O13 W3 O2 86.3(9) . . ?
O13 W3 O5 75.1(8) . . ?
O13 W3 O14 88.3(9) . . ?
O14 W3 O5 85.6(8) . . ?
O15 W3 O2 104.4(10) . . ?
O15 W3 O5 170.7(9) . . ?
O15 W3 O12 105.6(9) . . ?
O15 W3 O13 98.1(10) . . ?
O15 W3 O14 100.7(10) . . ?
O16 W4 O17 85.9(9) . . ?
O16 W4 O20 71.8(8) . . ?
O17 W4 O20 80.0(8) . . ?
O18 W4 O16 153.9(9) . . ?
O18 W4 O17 80.2(9) . . ?
O18 W4 O20 84.0(8) . . ?
O19 W4 O16 92.6(9) . . ?
O19 W4 O17 159.6(9) . . ?
O19 W4 O18 92.9(9) . . ?
O19 W4 O20 80.1(8) . . ?
O21 W4 O16 102.9(10) . . ?
O21 W4 O17 97.5(10) . . ?
O21 W4 O18 100.7(10) . . ?
O21 W4 O19 102.6(10) . . ?
O21 W4 O20 174.3(9) . . ?
O12 W5 O20 84.4(7) . . ?
O12 W5 O22 78.3(8) . . ?
O16 W5 O12 156.3(8) . . ?
O16 W5 O20 74.2(8) . . ?
O16 W5 O22 88.0(9) . . ?
O22 W5 O20 80.4(7) . . ?
O23 W5 O12 94.5(9) . . ?
O23 W5 O16 91.9(10) . . ?
O23 W5 O20 80.3(8) . . ?
O23 W5 O22 160.0(8) . . ?
O23 W5 O24 104.1(10) . . ?
O24 W5 O12 101.9(9) . . ?
O24 W5 O16 98.5(9) . . ?
O24 W5 O20 171.8(8) . . ?
O24 W5 O22 95.7(9) . . ?
O3 W6 O5 71.6(8) . . ?
O3 W6 O13 86.3(9) . . ?
O3 W6 O25 89.0(9) . . ?
O3 W6 O26 155.8(9) . . ?
O13 W6 O5 73.7(8) . . ?
O25 W6 O5 83.9(7) . . ?
O25 W6 O13 157.5(9) . . ?
O25 W6 O26 85.4(9) . . ?
O26 W6 O5 84.4(8) . . ?
O26 W6 O13 89.8(9) . . ?
O27 W6 O3 101.1(10) . . ?
O27 W6 O5 167.5(9) . . ?
O27 W6 O13 96.1(10) . . ?
O27 W6 O25 106.5(9) . . ?
O27 W6 O26 103.0(10) . . ?
O7 W7 O10 72.5(8) . . ?
O7 W7 O25 90.1(10) . . ?
O7 W7 O28 154.2(9) . . ?
O25 W7 O10 84.6(7) . . ?
O25 W7 O28 83.7(9) . . ?
O28 W7 O10 82.0(8) . . ?
O29 W7 O7 87.1(9) . . ?
O29 W7 O10 71.4(8) . . ?
O29 W7 O25 155.6(8) . . ?
O29 W7 O28 88.3(9) . . ?
O30 W7 O7 101.1(10) . . ?
O30 W7 O10 171.3(9) . . ?
O30 W7 O25 101.4(10) . . ?
O30 W7 O28 104.6(10) . . ?
O30 W7 O29 102.9(10) . . ?
O26 W8 O32 86.1(10) . . ?
O26 W8 O33 81.9(8) . . ?
O28 W8 O26 82.6(9) . . ?
O28 W8 O32 156.8(9) . . ?
O28 W8 O33 81.9(8) . . ?
O31 W8 O26 154.6(10) . . ?
O31 W8 O28 90.1(10) . . ?
O31 W8 O32 91.5(10) . . ?
O31 W8 O33 72.9(9) . . ?
O32 W8 O33 76.4(9) . . ?
O34 W8 O26 101.1(12) . . ?
O34 W8 O28 104.2(10) . . ?
O34 W8 O31 104.3(12) . . ?
O34 W8 O32 97.8(11) . . ?
O34 W8 O33 173.4(9) . . ?
O17 W9 O31 154.4(10) . . ?
O17 W9 O33 85.7(8) . . ?
O17 W9 O35 91.2(10) . . ?
O17 W9 O36 86.8(9) . . ?
O31 W9 O33 69.1(9) . . ?
O35 W9 O31 85.9(10) . . ?
O35 W9 O33 73.6(8) . . ?
O36 W9 O31 85.1(9) . . ?
O36 W9 O33 81.0(8) . . ?
O36 W9 O35 154.7(9) . . ?
O37 W9 O17 104.5(12) . . ?
O37 W9 O31 101.0(12) . . ?
O37 W9 O33 168.5(11) . . ?
O37 W9 O35 100.4(12) . . ?
O37 W9 O36 104.5(11) . . ?
O14 W10 O32 85.6(9) . . ?
O14 W10 O33 83.1(8) . . ?
O14 W10 O35 158.1(9) . . ?
O22 W10 O14 86.0(9) . . ?
O22 W10 O32 155.7(9) . . ?
O22 W10 O33 83.5(8) . . ?
O22 W10 O35 90.8(10) . . ?
O32 W10 O33 72.8(8) . . ?
O35 W10 O32 88.5(10) . . ?
O35 W10 O33 74.9(8) . . ?
O38 W10 O14 100.8(10) . . ?
O38 W10 O22 103.6(9) . . ?
O38 W10 O32 100.4(9) . . ?
O38 W10 O33 172.0(8) . . ?
O38 W10 O35 101.0(10) . . ?
O8 W11 O10 73.0(8) . . ?
O18 W11 O8 89.6(8) . . ?
O18 W11 O10 84.4(8) . . ?
O18 W11 O29 155.4(9) . . ?
O18 W11 O36 85.4(9) . . ?
O29 W11 O8 86.9(8) . . ?
O29 W11 O10 71.3(8) . . ?
O36 W11 O8 155.8(9) . . ?
O36 W11 O10 82.9(8) . . ?
O36 W11 O29 87.9(8) . . ?
O39 W11 O8 98.1(11) . . ?
O39 W11 O10 169.0(10) . . ?
O39 W11 O18 102.4(10) . . ?
O39 W11 O29 102.2(10) . . ?
O39 W11 O36 106.1(10) . . ?
O4 Y1 O19 118.0(7) . . ?
O4 Y1 O23 75.6(7) . . ?
O4 Y1 N1 80.2(9) . . ?
O4 Y1 N2 146.4(8) . . ?
O4 Y1 N3 139.8(8) . . ?
O4 Y1 N4 78.6(9) . . ?
O9 Y1 O4 74.3(7) . . ?
O9 Y1 O19 75.1(7) . . ?
O9 Y1 O23 118.1(7) . . ?
O9 Y1 N1 81.1(8) . . ?
O9 Y1 N2 84.4(8) . . ?
O9 Y1 N3 144.2(8) . . ?
O9 Y1 N4 142.1(8) . . ?
O19 Y1 O23 73.5(7) . . ?
O19 Y1 N1 143.7(9) . . ?
O19 Y1 N2 79.7(9) . . ?
O19 Y1 N3 77.0(8) . . ?
O19 Y1 N4 142.2(8) . . ?
O23 Y1 N1 142.7(9) . . ?
O23 Y1 N2 137.9(8) . . ?
O23 Y1 N3 73.8(8) . . ?
O23 Y1 N4 79.1(8) . . ?
N1 Y1 N2 71.0(10) . . ?
N3 Y1 N1 110.3(9) . . ?
N3 Y1 N2 68.9(9) . . ?
N3 Y1 N4 70.6(9) . . ?
N4 Y1 N1 68.5(9) . . ?
N4 Y1 N2 105.3(10) . . ?
O5 P1 O10 106.6(12) . . ?
O5 P1 O20 112.1(12) . . ?
O5 P1 O33 106.9(13) . . ?
O20 P1 O10 111.0(12) . . ?
O20 P1 O33 112.0(11) . . ?
O33 P1 O10 107.9(12) . . ?
W1 O1 W2 153.8(11) . . ?
W1 O2 W3 131.2(12) . . ?
W6 O3 W1 127.9(11) . . ?
W1 O4 Y1 157.8(11) . . ?
W1 O5 W3 89.1(6) . . ?
W1 O5 W6 88.6(6) . . ?
W3 O5 W6 87.2(7) . . ?
P1 O5 W1 128.5(12) . . ?
P1 O5 W3 124.2(11) . . ?
P1 O5 W6 126.6(11) . . ?
W7 O7 W2 127.4(11) . . ?
W2 O8 W11 124.4(11) . . ?
W2 O9 Y1 155.1(11) . . ?
W2 O10 W7 89.9(6) . . ?
W11 O10 W2 89.9(7) . . ?
W11 O10 W7 88.7(6) . . ?
P1 O10 W2 125.5(11) . . ?
P1 O10 W7 126.9(12) . . ?
P1 O10 W11 124.3(11) . . ?
W5 O12 W3 156.6(10) . . ?
W3 O13 W6 124.1(12) . . ?
W10 O14 W3 147.7(13) . . ?
W5 O16 W4 122.1(10) . . ?
W9 O17 W4 152.8(12) . . ?
W11 O18 W4 154.8(13) . . ?
W4 O19 Y1 142.0(12) . . ?
W5 O20 W4 90.3(6) . . ?
P1 O20 W4 129.5(11) . . ?
P1 O20 W5 127.8(12) . . ?
W10 O22 W5 155.7(12) . . ?
W5 O23 Y1 141.7(11) . . ?
W7 O25 W6 150.2(12) . . ?
W8 O26 W6 151.7(13) . . ?
W8 O28 W7 156.8(12) . . ?
W7 O29 W11 128.5(11) . . ?
W8 O31 W9 129.0(13) . . ?
W8 O32 W10 119.5(12) . . ?
W8 O33 W9 88.7(7) . . ?
W8 O33 W10 90.4(7) . . ?
W10 O33 W9 87.1(6) . . ?
P1 O33 W8 132.6(12) . . ?
P1 O33 W9 121.0(12) . . ?
P1 O33 W10 124.1(11) . . ?
W9 O35 W10 124.3(11) . . ?
W9 O36 W11 151.7(11) . . ?
C1 N1 Y1 125(2) . . ?
C8 N1 Y1 118(2) . . ?
C8 N1 C1 110(3) . . ?
C9 N2 Y1 122(3) . . ?
C9 N2 C16 109(3) . . ?
C16 N2 Y1 125(2) . . ?
C17 N3 Y1 125(2) . . ?
C24 N3 Y1 123(2) . . ?
C24 N3 C17 105(3) . . ?
C25 N4 Y1 119(2) . . ?
C25 N4 C32 111(3) . . ?
C32 N4 Y1 123.8(18) . . ?
C9 N5 C8 114(3) . . ?
C17 N6 C16 127(4) . . ?
C24 N7 H7 119.4 . . ?
C24 N7 C25 121(3) . . ?
C25 N7 H7 119.4 . . ?
C32 N8 C1 128(3) . . ?
N8 C1 N1 121(3) . . ?
N8 C1 C2 127(3) . . ?
C2 C1 N1 109(3) . . ?
C1 C2 C7 107(3) . . ?
C3 C2 C1 126(3) . . ?
C3 C2 C7 127(3) . . ?
C2 C3 H3 123.8 . . ?
C2 C3 C4 112(3) . . ?
C4 C3 H3 123.8 . . ?
C3 C4 H4 117.9 . . ?
C3 C4 C5 124(3) . . ?
C5 C4 H4 117.9 . . ?
C4 C5 H5 119.1 . . ?
C6 C5 C4 122(3) . . ?
C6 C5 H5 119.1 . . ?
C5 C6 H6 122.1 . . ?
C5 C6 C7 116(3) . . ?
C7 C6 H6 122.1 . . ?
C2 C7 C8 106(3) . . ?
C6 C7 C2 118(3) . . ?
C6 C7 C8 135(3) . . ?
N1 C8 N5 136(3) . . ?
N1 C8 C7 107(3) . . ?
N5 C8 C7 117(3) . . ?
N2 C9 C10 113(4) . . ?
N5 C9 N2 136(4) . . ?
N5 C9 C10 111(3) . . ?
C11 C10 C9 133(4) . . ?
C11 C10 C15 126(3) . . ?
C15 C10 C9 99(3) . . ?
C10 C11 H11 123.9 . . ?
C10 C11 C12 112(3) . . ?
C12 C11 H11 123.9 . . ?
C11 C12 H12 118.2 . . ?
C11 C12 C13 124(3) . . ?
C13 C12 H12 118.2 . . ?
C12 C13 H13 119.0 . . ?
C14 C13 C12 122(3) . . ?
C14 C13 H13 119.0 . . ?
C13 C14 H14 122.0 . . ?
C13 C14 C15 116(3) . . ?
C15 C14 H14 122.0 . . ?
C14 C15 C10 117(3) . . ?
C16 C15 C10 110(3) . . ?
C16 C15 C14 131(4) . . ?
N2 C16 C15 109(3) . . ?
N6 C16 N2 128(4) . . ?
N6 C16 C15 123(4) . . ?
N6 C17 N3 122(3) . . ?
N6 C17 C18 130(4) . . ?
C18 C17 N3 108(3) . . ?
C19 C18 C17 123(4) . . ?
C23 C18 C17 107(3) . . ?
C23 C18 C19 125(3) . . ?
C18 C19 H19 126.4 . . ?
C20 C19 C18 107(4) . . ?
C20 C19 H19 126.4 . . ?
C19 C20 H20 116.2 . . ?
C19 C20 C21 128(4) . . ?
C21 C20 H20 116.2 . . ?
C20 C21 H21 118.8 . . ?
C22 C21 C20 122(4) . . ?
C22 C21 H21 118.8 . . ?
C21 C22 H22 123.4 . . ?
C23 C22 C21 113(4) . . ?
C23 C22 H22 123.4 . . ?
C18 C23 C24 104(3) . . ?
C22 C23 C18 121(3) . . ?
C22 C23 C24 134(4) . . ?
N3 C24 N7 126(3) . . ?
N3 C24 C23 114(3) . . ?
N7 C24 C23 120(3) . . ?
N4 C25 N7 131(3) . . ?
N4 C25 C26 108(3) . . ?
N7 C25 C26 121(3) . . ?
C27 C26 C25 131(3) . . ?
C31 C26 C25 105(3) . . ?
C31 C26 C27 124(3) . . ?
C26 C27 H27 123.6 . . ?
C28 C27 C26 113(3) . . ?
C28 C27 H27 123.6 . . ?
C27 C28 H28 116.2 . . ?
C29 C28 C27 128(4) . . ?
C29 C28 H28 116.2 . . ?
C28 C29 H29 121.0 . . ?
C28 C29 C30 118(3) . . ?
C30 C29 H29 121.0 . . ?
C29 C30 H30 120.1 . . ?
C29 C30 C31 120(3) . . ?
C31 C30 H30 120.1 . . ?
C26 C31 C30 117(3) . . ?
C26 C31 C32 110(3) . . ?
C30 C31 C32 133(3) . . ?
N4 C32 C31 106(3) . . ?
N8 C32 N4 128(3) . . ?
N8 C32 C31 125(3) . . ?
O51 W51 O52 157.2(9) . . ?
O51 W51 O54 74.2(8) . . ?
O51 W51 O74 84.1(9) . . ?
O52 W51 O54 87.0(8) . . ?
O52 W51 O74 80.1(9) . . ?
O53 W51 O51 95.2(9) . . ?
O53 W51 O52 94.2(9) . . ?
O53 W51 O54 80.2(8) . . ?
O53 W51 O74 160.2(8) . . ?
O55 W51 O51 96.3(10) . . ?
O55 W51 O52 101.1(10) . . ?
O55 W51 O53 105.4(9) . . ?
O55 W51 O54 169.6(9) . . ?
O55 W51 O74 94.3(9) . . ?
O74 W51 O54 80.6(8) . . ?
O51 W52 O54 71.1(8) . . ?
O51 W52 O56 84.8(8) . . ?
O56 W52 O54 80.0(8) . . ?
O57 W52 O51 152.3(9) . . ?
O57 W52 O54 83.7(8) . . ?
O57 W52 O56 79.7(9) . . ?
O58 W52 O51 95.1(9) . . ?
O58 W52 O54 80.4(8) . . ?
O58 W52 O56 159.3(9) . . ?
O58 W52 O57 91.6(9) . . ?
O59 W52 O51 104.6(10) . . ?
O59 W52 O54 174.7(9) . . ?
O59 W52 O56 96.8(10) . . ?
O59 W52 O57 99.9(10) . . ?
O59 W52 O58 103.2(10) . . ?
O60 W53 O64 85.3(8) . . ?
O60 W53 O89 89.9(9) . . ?
O61 W53 O60 155.7(9) . . ?
O61 W53 O63 84.3(9) . . ?
O61 W53 O64 70.5(8) . . ?
O61 W53 O89 84.5(9) . . ?
O63 W53 O60 91.1(9) . . ?
O63 W53 O64 84.7(7) . . ?
O63 W53 O89 154.8(9) . . ?
O65 W53 O60 103.9(11) . . ?
O65 W53 O61 100.4(10) . . ?
O65 W53 O63 104.7(9) . . ?
O65 W53 O64 166.5(8) . . ?
O65 W53 O89 99.5(9) . . ?
O89 W53 O64 70.3(8) . . ?
O60 W54 O67 86.3(8) . . ?
O60 W54 O69 83.6(8) . . ?
O66 W54 O60 155.1(9) . . ?
O66 W54 O67 83.6(8) . . ?
O66 W54 O69 71.5(8) . . ?
O67 W54 O69 69.6(8) . . ?
O68 W54 O60 90.7(9) . . ?
O68 W54 O66 89.9(9) . . ?
O68 W54 O67 157.2(9) . . ?
O68 W54 O69 87.6(8) . . ?
O70 W54 O60 99.5(10) . . ?
O70 W54 O66 104.3(10) . . ?
O70 W54 O67 98.0(10) . . ?
O70 W54 O68 104.9(10) . . ?
O70 W54 O69 167.1(8) . . ?
O52 W55 O69 84.3(7) . . ?
O66 W55 O52 92.2(8) . . ?
O66 W55 O69 73.7(8) . . ?
O71 W55 O52 85.9(9) . . ?
O71 W55 O66 156.9(8) . . ?
O71 W55 O69 83.2(8) . . ?
O71 W55 O72 86.5(8) . . ?
O72 W55 O52 156.1(9) . . ?
O72 W55 O66 86.0(8) . . ?
O72 W55 O69 72.2(8) . . ?
O73 W55 O52 103.0(10) . . ?
O73 W55 O66 102.4(10) . . ?
O73 W55 O69 171.9(10) . . ?
O73 W55 O71 100.5(9) . . ?
O73 W55 O72 100.7(10) . . ?
O71 W56 O75 86.6(9) . . ?
O71 W56 O76 83.6(8) . . ?
O74 W56 O71 88.4(10) . . ?
O74 W56 O75 156.0(9) . . ?
O74 W56 O76 84.0(8) . . ?
O74 W56 O78 91.6(10) . . ?
O75 W56 O76 72.2(8) . . ?
O77 W56 O71 104.2(10) . . ?
O77 W56 O74 103.2(10) . . ?
O77 W56 O75 100.7(9) . . ?
O77 W56 O76 169.4(9) . . ?
O77 W56 O78 97.8(10) . . ?
O78 W56 O71 157.4(8) . . ?
O78 W56 O75 84.3(10) . . ?
O78 W56 O76 73.9(8) . . ?
O56 W57 O62 87.2(10) . . ?
O56 W57 O76 85.4(9) . . ?
O56 W57 O78 92.1(9) . . ?
O56 W57 O79 153.0(10) . . ?
O62 W57 O76 82.2(8) . . ?
O62 W57 O78 154.9(10) . . ?
O62 W57 O79 84.6(9) . . ?
O78 W57 O76 72.7(8) . . ?
O78 W57 O79 84.7(8) . . ?
O79 W57 O76 68.0(8) . . ?
O80 W57 O56 100.1(11) . . ?
O80 W57 O62 102.7(12) . . ?
O80 W57 O76 172.8(10) . . ?
O80 W57 O78 102.2(12) . . ?
O80 W57 O79 106.9(10) . . ?
O57 W58 O61 90.4(9) . . ?
O57 W58 O64 84.8(8) . . ?
O57 W58 O81 155.9(9) . . ?
O61 W58 O64 70.9(8) . . ?
O62 W58 O57 86.3(9) . . ?
O62 W58 O61 153.1(9) . . ?
O62 W58 O64 82.2(9) . . ?
O62 W58 O81 87.6(9) . . ?
O81 W58 O61 84.5(8) . . ?
O81 W58 O64 71.3(8) . . ?
O82 W58 O57 99.6(11) . . ?
O82 W58 O61 100.4(11) . . ?
O82 W58 O62 106.5(12) . . ?
O82 W58 O64 170.4(11) . . ?
O82 W58 O81 104.5(11) . . ?
O81 W59 O64 71.2(7) . . ?
O81 W59 O83 159.3(8) . . ?
O81 W59 O85 90.7(10) . . ?
O81 W59 O89 85.9(10) . . ?
O83 W59 O64 88.2(8) . . ?
O83 W59 O85 84.1(10) . . ?
O84 W59 O64 169.0(10) . . ?
O84 W59 O81 98.7(11) . . ?
O84 W59 O83 102.0(11) . . ?
O84 W59 O85 101.6(10) . . ?
O84 W59 O89 101.7(10) . . ?
O85 W59 O64 83.5(7) . . ?
O89 W59 O64 73.6(8) . . ?
O89 W59 O83 90.9(10) . . ?
O89 W59 O85 156.7(8) . . ?
O75 W60 O76 74.4(8) . . ?
O75 W60 O85 157.7(8) . . ?
O75 W60 O86 90.8(10) . . ?
O79 W60 O75 90.8(10) . . ?
O79 W60 O76 73.9(8) . . ?
O79 W60 O85 86.6(10) . . ?
O79 W60 O86 155.9(9) . . ?
O79 W60 O87 101.2(11) . . ?
O85 W60 O76 83.6(7) . . ?
O85 W60 O86 82.9(10) . . ?
O86 W60 O76 83.4(8) . . ?
O87 W60 O75 101.9(10) . . ?
O87 W60 O76 173.6(10) . . ?
O87 W60 O85 100.3(10) . . ?
O87 W60 O86 102.1(11) . . ?
O67 W61 O69 72.3(8) . . ?
O67 W61 O72 87.2(8) . . ?
O67 W61 O83 92.5(9) . . ?
O72 W61 O69 71.2(8) . . ?
O72 W61 O83 157.7(9) . . ?
O83 W61 O69 87.5(7) . . ?
O86 W61 O67 156.0(9) . . ?
O86 W61 O69 83.8(8) . . ?
O86 W61 O72 87.4(9) . . ?
O86 W61 O83 83.9(10) . . ?
O88 W61 O67 102.9(10) . . ?
O88 W61 O69 171.5(10) . . ?
O88 W61 O72 101.9(10) . . ?
O88 W61 O83 99.9(10) . . ?
O88 W61 O86 101.1(10) . . ?
O53 Y51 O58 77.4(7) . . ?
O53 Y51 O63 117.9(7) . . ?
O53 Y51 O68 72.9(8) . . ?
O53 Y51 N51 77.5(8) . . ?
O53 Y51 N52 76.4(8) . . ?
O53 Y51 N53 141.4(9) . . ?
O53 Y51 N54 140.7(9) . . ?
O58 Y51 O63 71.9(8) . . ?
O58 Y51 O68 119.5(7) . . ?
O58 Y51 N51 79.7(8) . . ?
O58 Y51 N52 142.6(9) . . ?
O58 Y51 N53 141.1(8) . . ?
O58 Y51 N54 77.5(8) . . ?
O63 Y51 N51 142.6(8) . . ?
O63 Y51 N52 144.9(9) . . ?
O63 Y51 N53 82.6(8) . . ?
O63 Y51 N54 81.6(7) . . ?
O68 Y51 O63 77.4(7) . . ?
O68 Y51 N51 139.1(8) . . ?
O68 Y51 N52 77.1(8) . . ?
O68 Y51 N53 81.3(8) . . ?
O68 Y51 N54 146.3(9) . . ?
N51 Y51 N52 68.9(9) . . ?
N51 Y51 N53 106.6(9) . . ?
N51 Y51 N54 68.7(9) . . ?
N52 Y51 N53 70.1(9) . . ?
N52 Y51 N54 107.8(8) . . ?
N53 Y51 N54 70.0(10) . . ?
O54 P51 O64 109.3(12) . . ?
O54 P51 O69 112.6(12) . . ?
O54 P51 O76 110.1(12) . . ?
O64 P51 O69 111.5(12) . . ?
O64 P51 O76 106.4(12) . . ?
O76 P51 O69 106.7(12) . . ?
W51 O51 W52 123.0(10) . . ?
W51 O52 W55 154.0(12) . . ?
W51 O53 Y51 141.3(10) . . ?
W51 O54 W52 89.2(7) . . ?
P51 O54 W51 127.3(12) . . ?
P51 O54 W52 130.8(12) . . ?
W57 O56 W52 152.6(13) . . ?
W58 O57 W52 153.7(13) . . ?
W52 O58 Y51 139.7(10) . . ?
W53 O60 W54 150.6(14) . . ?
W53 O61 W58 128.3(10) . . ?
W58 O62 W57 150.0(11) . . ?
W53 O63 Y51 150.8(12) . . ?
W58 O64 W53 90.2(6) . . ?
W58 O64 W59 89.8(6) . . ?
W59 O64 W53 88.1(6) . . ?
P51 O64 W53 122.9(11) . . ?
P51 O64 W58 128.8(13) . . ?
P51 O64 W59 125.2(11) . . ?
W55 O66 W54 125.9(11) . . ?
W61 O67 W54 128.4(12) . . ?
W54 O68 Y51 153.7(11) . . ?
W55 O69 W54 88.9(7) . . ?
W55 O69 W61 90.0(7) . . ?
W61 O69 W54 89.7(7) . . ?
P51 O69 W54 123.7(11) . . ?
P51 O69 W55 126.2(11) . . ?
P51 O69 W61 126.8(11) . . ?
W56 O71 W55 148.0(11) . . ?
W55 O72 W61 126.4(11) . . ?
W56 O74 W51 152.3(14) . . ?
W60 O75 W56 123.8(10) . . ?
W56 O76 W57 89.3(7) . . ?
W60 O76 W56 89.5(6) . . ?
W60 O76 W57 90.1(7) . . ?
P51 O76 W56 123.9(11) . . ?
P51 O76 W57 123.7(12) . . ?
P51 O76 W60 128.9(11) . . ?
W56 O78 W57 124.0(11) . . ?
W60 O79 W57 127.5(11) . . ?
W59 O81 W58 127.6(10) . . ?
W59 O83 W61 150.1(13) . . ?
W60 O85 W59 152.5(12) . . ?
W61 O86 W60 152.4(13) . . ?
W59 O89 W53 128.0(12) . . ?
C51 N51 Y51 123(2) . . ?
C51 N51 C58 102(3) . . ?
C58 N51 Y51 121.5(19) . . ?
C59 N52 Y51 125(2) . . ?
C66 N52 Y51 125(2) . . ?
C66 N52 C59 105(3) . . ?
C67 N53 Y51 119.8(19) . . ?
C74 N53 Y51 127(2) . . ?
C74 N53 C67 102(3) . . ?
C75 N54 Y51 122(2) . . ?
C82 N54 Y51 130(2) . . ?
C82 N54 C75 106(3) . . ?
C58 N55 H55 115.3 . . ?
C59 N55 H55 115.3 . . ?
C59 N55 C58 129(3) . . ?
C67 N56 C66 122(3) . . ?
C75 N57 C74 128(3) . . ?
C51 N58 C82 128(3) . . ?
N51 C51 C52 113(3) . . ?
N58 C51 N51 123(3) . . ?
N58 C51 C52 122(4) . . ?
C53 C52 C51 131(4) . . ?
C53 C52 C57 124(4) . . ?
C57 C52 C51 105(3) . . ?
C52 C53 H53 122.1 . . ?
C52 C53 C54 116(4) . . ?
C54 C53 H53 122.1 . . ?
C53 C54 H54 118.3 . . ?
C55 C54 C53 123(4) . . ?
C55 C54 H54 118.3 . . ?
C54 C55 H55A 120.4 . . ?
C54 C55 C56 119(4) . . ?
C56 C55 H55A 120.4 . . ?
C55 C56 H56 120.4 . . ?
C57 C56 C55 119(3) . . ?
C57 C56 H56 120.4 . . ?
C56 C57 C52 118(4) . . ?
C56 C57 C58 133(4) . . ?
C58 C57 C52 109(3) . . ?
N55 C58 N51 118(3) . . ?
N55 C58 C57 131(3) . . ?
C57 C58 N51 110(3) . . ?
N52 C59 C60 110(3) . . ?
N55 C59 N52 124(3) . . ?
N55 C59 C60 126(3) . . ?
C61 C60 C59 133(4) . . ?
C61 C60 C65 117(3) . . ?
C65 C60 C59 110(3) . . ?
C60 C61 H61 119.5 . . ?
C62 C61 C60 121(4) . . ?
C62 C61 H61 119.5 . . ?
C61 C62 H62 120.3 . . ?
C61 C62 C63 119(3) . . ?
C63 C62 H62 120.3 . . ?
C62 C63 H63 120.1 . . ?
C62 C63 C64 120(4) . . ?
C64 C63 H63 120.1 . . ?
C63 C64 H64 121.2 . . ?
C65 C64 C63 118(4) . . ?
C65 C64 H64 121.2 . . ?
C60 C65 C66 100(3) . . ?
C64 C65 C60 125(3) . . ?
C64 C65 C66 135(4) . . ?
N52 C66 N56 128(3) . . ?
N52 C66 C65 115(3) . . ?
N56 C66 C65 118(3) . . ?
N53 C67 C68 111(3) . . ?
N56 C67 N53 129(3) . . ?
N56 C67 C68 120(4) . . ?
C69 C68 C67 132(4) . . ?
C69 C68 C73 123(4) . . ?
C73 C68 C67 104(3) . . ?
C68 C69 H69 121.9 . . ?
C68 C69 C70 116(4) . . ?
C70 C69 H69 121.9 . . ?
C69 C70 H70 120.9 . . ?
C71 C70 C69 118(4) . . ?
C71 C70 H70 120.9 . . ?
C70 C71 H71 116.3 . . ?
C72 C71 C70 127(4) . . ?
C72 C71 H71 116.3 . . ?
C71 C72 H72 125.2 . . ?
C71 C72 C73 110(4) . . ?
C73 C72 H72 125.2 . . ?
C68 C73 C72 126(4) . . ?
C74 C73 C68 107(3) . . ?
C74 C73 C72 127(4) . . ?
N53 C74 N57 118(4) . . ?
C73 C74 N53 116(4) . . ?
C73 C74 N57 126(3) . . ?
N54 C75 C76 108(3) . . ?
N57 C75 N54 127(3) . . ?
N57 C75 C76 125(3) . . ?
C77 C76 C75 135(4) . . ?
C77 C76 C81 118(4) . . ?
C81 C76 C75 107(3) . . ?
C76 C77 H77 118.3 . . ?
C78 C77 C76 123(5) . . ?
C78 C77 H77 118.3 . . ?
C77 C78 H78 120.9 . . ?
C77 C78 C79 118(5) . . ?
C79 C78 H78 120.9 . . ?
C78 C79 H79 116.6 . . ?
C80 C79 C78 127(4) . . ?
C80 C79 H79 116.6 . . ?
C79 C80 H80 126.3 . . ?
C79 C80 C81 107(4) . . ?
C81 C80 H80 126.3 . . ?
C76 C81 C80 126(4) . . ?
C76 C81 C82 108(4) . . ?
C82 C81 C80 125(4) . . ?
N54 C82 C81 111(4) . . ?
N58 C82 N54 121(3) . . ?
N58 C82 C81 128(4) . . ?
C109 N101 C101 111(3) . . ?
C109 N101 C105 106(2) . . ?
C109 N101 C113 110.8(18) . . ?
C101 N101 C105 110.4(18) . . ?
C101 N101 C113 111.2(19) . . ?
C113 N101 C105 107.2(17) . . ?
N101 C109 H10A 108.0 . . ?
N101 C109 H10B 108.0 . . ?
H10A C109 H10B 107.3 . . ?
C110 C109 N101 117(2) . . ?
C110 C109 H10A 108.0 . . ?
C110 C109 H10B 108.0 . . ?
N101 C101 H10C 107.6 . . ?
N101 C101 H10D 107.6 . . ?
H10C C101 H10D 107.0 . . ?
C102 C101 N101 119.0(19) . . ?
C102 C101 H10C 107.6 . . ?
C102 C101 H10D 107.6 . . ?
N101 C105 H10E 109.1 . . ?
N101 C105 H10F 109.1 . . ?
H10E C105 H10F 107.8 . . ?
C106 C105 N101 112.7(18) . . ?
C106 C105 H10E 109.1 . . ?
C106 C105 H10F 109.1 . . ?
N101 C113 H11A 108.0 . . ?
N101 C113 H11B 108.0 . . ?
H11A C113 H11B 107.2 . . ?
C114 C113 N101 117.3(19) . . ?
C114 C113 H11A 108.0 . . ?
C114 C113 H11B 108.0 . . ?
C109 C110 H11C 109.5 . . ?
C109 C110 H11D 109.5 . . ?
C109 C110 C111 110.8(17) . . ?
H11C C110 H11D 108.1 . . ?
C111 C110 H11C 109.5 . . ?
C111 C110 H11D 109.5 . . ?
C101 C102 H10G 108.9 . . ?
C101 C102 H10H 108.9 . . ?
H10G C102 H10H 107.7 . . ?
C103 C102 C101 113.3(17) . . ?
C103 C102 H10G 108.9 . . ?
C103 C102 H10H 108.9 . . ?
C105 C106 H10I 109.6 . . ?
C105 C106 H10J 109.6 . . ?
C105 C106 C107 110.3(17) . . ?
H10I C106 H10J 108.1 . . ?
C107 C106 H10I 109.6 . . ?
C107 C106 H10J 109.6 . . ?
C113 C114 H11E 109.2 . . ?
C113 C114 H11F 109.2 . . ?
C113 C114 C115 112.1(17) . . ?
H11E C114 H11F 107.9 . . ?
C115 C114 H11E 109.2 . . ?
C115 C114 H11F 109.2 . . ?
C110 C111 H11G 109.2 . . ?
C110 C111 H11H 109.2 . . ?
H11G C111 H11H 107.9 . . ?
C112 C111 C110 112.0(19) . . ?
C112 C111 H11G 109.2 . . ?
C112 C111 H11H 109.2 . . ?
C102 C103 H10K 109.1 . . ?
C102 C103 H10L 109.1 . . ?
H10K C103 H10L 107.8 . . ?
C104 C103 C102 112.7(18) . . ?
C104 C103 H10K 109.1 . . ?
C104 C103 H10L 109.1 . . ?
C106 C107 H10M 108.9 . . ?
C106 C107 H10N 108.9 . . ?
H10M C107 H10N 107.7 . . ?
C108 C107 C106 113.3(18) . . ?
C108 C107 H10M 108.9 . . ?
C108 C107 H10N 108.9 . . ?
C114 C115 H11I 109.3 . . ?
C114 C115 H11J 109.3 . . ?
H11I C115 H11J 107.9 . . ?
C116 C115 C114 111.8(18) . . ?
C116 C115 H11I 109.3 . . ?
C116 C115 H11J 109.3 . . ?
C111 C112 H11K 109.5 . . ?
C111 C112 H11L 109.5 . . ?
C111 C112 H11M 109.5 . . ?
H11K C112 H11L 109.5 . . ?
H11K C112 H11M 109.5 . . ?
H11L C112 H11M 109.5 . . ?
C103 C104 H10O 109.5 . . ?
C103 C104 H10P 109.5 . . ?
C103 C104 H10Q 109.5 . . ?
H10O C104 H10P 109.5 . . ?
H10O C104 H10Q 109.5 . . ?
H10P C104 H10Q 109.5 . . ?
C107 C108 H10R 109.5 . . ?
C107 C108 H10S 109.5 . . ?
C107 C108 H10T 109.5 . . ?
H10R C108 H10S 109.5 . . ?
H10R C108 H10T 109.5 . . ?
H10S C108 H10T 109.5 . . ?
C115 C116 H11N 109.5 . . ?
C115 C116 H11O 109.5 . . ?
C115 C116 H11P 109.5 . . ?
H11N C116 H11O 109.5 . . ?
H11N C116 H11P 109.5 . . ?
H11O C116 H11P 109.5 . . ?
C213 N201 C209 113(3) . . ?
C213 N201 C201 106(2) . . ?
C213 N201 C205 109.7(18) . . ?
C209 N201 C205 110(2) . . ?
C201 N201 C209 109.0(17) . . ?
C201 N201 C205 108.2(17) . . ?
N201 C213 H21A 107.9 . . ?
N201 C213 H21B 107.9 . . ?
H21A C213 H21B 107.2 . . ?
C214 C213 N201 118(2) . . ?
C214 C213 H21A 107.9 . . ?
C214 C213 H21B 107.9 . . ?
N201 C209 H20A 107.0 . . ?
N201 C209 H20B 107.0 . . ?
H20A C209 H20B 106.8 . . ?
C210 C209 N201 121(2) . . ?
C210 C209 H20A 107.0 . . ?
C210 C209 H20B 107.0 . . ?
N201 C201 H20C 107.9 . . ?
N201 C201 H20D 107.9 . . ?
H20C C201 H20D 107.2 . . ?
C202 C201 N201 117.5(18) . . ?
C202 C201 H20C 107.9 . . ?
C202 C201 H20D 107.9 . . ?
N201 C205 H20E 107.8 . . ?
N201 C205 H20F 107.8 . . ?
H20E C205 H20F 107.2 . . ?
C206 C205 N201 117.9(18) . . ?
C206 C205 H20E 107.8 . . ?
C206 C205 H20F 107.8 . . ?
C213 C214 H21C 108.9 . . ?
C213 C214 H21D 108.9 . . ?
H21C C214 H21D 107.7 . . ?
C215 C214 C213 113.6(19) . . ?
C215 C214 H21C 108.9 . . ?
C215 C214 H21D 108.9 . . ?
C209 C210 H21E 109.4 . . ?
C209 C210 H21F 109.4 . . ?
C209 C210 C211 111.1(18) . . ?
H21E C210 H21F 108.0 . . ?
C211 C210 H21E 109.4 . . ?
C211 C210 H21F 109.4 . . ?
C201 C202 H20G 109.4 . . ?
C201 C202 H20H 109.4 . . ?
C201 C202 C203 111.4(16) . . ?
H20G C202 H20H 108.0 . . ?
C203 C202 H20G 109.4 . . ?
C203 C202 H20H 109.4 . . ?
C205 C206 H20I 109.3 . . ?
C205 C206 H20J 109.3 . . ?
C205 C206 C207 111.6(17) . . ?
H20I C206 H20J 108.0 . . ?
C207 C206 H20I 109.3 . . ?
C207 C206 H20J 109.3 . . ?
C214 C215 H21G 108.7 . . ?
C214 C215 H21H 108.7 . . ?
C214 C215 C216 114(2) . . ?
H21G C215 H21H 107.6 . . ?
C216 C215 H21G 108.7 . . ?
C216 C215 H21H 108.7 . . ?
C210 C211 H21I 108.9 . . ?
C210 C211 H21J 108.9 . . ?
H21I C211 H21J 107.7 . . ?
C212 C211 C210 113.4(19) . . ?
C212 C211 H21I 108.9 . . ?
C212 C211 H21J 108.9 . . ?
C202 C203 H20K 109.2 . . ?
C202 C203 H20L 109.2 . . ?
H20K C203 H20L 107.9 . . ?
C204 C203 C202 112.1(17) . . ?
C204 C203 H20K 109.2 . . ?
C204 C203 H20L 109.2 . . ?
C206 C207 H20M 109.0 . . ?
C206 C207 H20N 109.0 . . ?
H20M C207 H20N 107.8 . . ?
C208 C207 C206 112.8(18) . . ?
C208 C207 H20M 109.0 . . ?
C208 C207 H20N 109.0 . . ?
C215 C216 H21K 109.5 . . ?
C215 C216 H21L 109.5 . . ?
C215 C216 H21M 109.5 . . ?
H21K C216 H21L 109.5 . . ?
H21K C216 H21M 109.5 . . ?
H21L C216 H21M 109.5 . . ?
C211 C212 H21N 109.5 . . ?
C211 C212 H21O 109.5 . . ?
C211 C212 H21P 109.5 . . ?
H21N C212 H21O 109.5 . . ?
H21N C212 H21P 109.5 . . ?
H21O C212 H21P 109.5 . . ?
C203 C204 H20O 109.5 . . ?
C203 C204 H20P 109.5 . . ?
C203 C204 H20Q 109.5 . . ?
H20O C204 H20P 109.5 . . ?
H20O C204 H20Q 109.5 . . ?
H20P C204 H20Q 109.5 . . ?
C207 C208 H20R 109.5 . . ?
C207 C208 H20S 109.5 . . ?
C207 C208 H20T 109.5 . . ?
H20R C208 H20S 109.5 . . ?
H20R C208 H20T 109.5 . . ?
H20S C208 H20T 109.5 . . ?
C309 N301 C301 106(4) . . ?
C309 N301 C305 113(2) . . ?
C309 N301 C313 105(3) . . ?
C305 N301 C301 110(3) . . ?
C305 N301 C313 112(2) . . ?
C313 N301 C301 111(2) . . ?
N301 C301 H30A 108.5 . . ?
N301 C301 H30B 108.5 . . ?
H30A C301 H30B 107.5 . . ?
C302 C301 N301 115(2) . . ?
C302 C301 H30A 108.5 . . ?
C302 C301 H30B 108.5 . . ?
N301 C309 H30C 107.9 . . ?
N301 C309 H30D 107.9 . . ?
H30C C309 H30D 107.2 . . ?
C310 C309 N301 118(3) . . ?
C310 C309 H30C 107.9 . . ?
C310 C309 H30D 107.9 . . ?
N301 C305 H30E 108.6 . . ?
N301 C305 H30F 108.6 . . ?
H30E C305 H30F 107.6 . . ?
C306 C305 N301 114(2) . . ?
C306 C305 H30E 108.6 . . ?
C306 C305 H30F 108.6 . . ?
N301 C313 H31A 108.5 . . ?
N301 C313 H31B 108.5 . . ?
H31A C313 H31B 107.5 . . ?
C314 C313 N301 115(3) . . ?
C314 C313 H31A 108.5 . . ?
C314 C313 H31B 108.5 . . ?
C301 C302 H30G 109.5 . . ?
C301 C302 H30H 109.5 . . ?
H30G C302 H30H 108.1 . . ?
C303 C302 C301 110.9(19) . . ?
C303 C302 H30G 109.5 . . ?
C303 C302 H30H 109.5 . . ?
C309 C310 H31C 109.4 . . ?
C309 C310 H31D 109.4 . . ?
C309 C310 C311 111(2) . . ?
H31C C310 H31D 108.0 . . ?
C311 C310 H31C 109.4 . . ?
C311 C310 H31D 109.4 . . ?
C305 C306 H30I 109.5 . . ?
C305 C306 H30J 109.5 . . ?
C305 C306 C307 110.8(18) . . ?
H30I C306 H30J 108.1 . . ?
C307 C306 H30I 109.5 . . ?
C307 C306 H30J 109.5 . . ?
C313 C314 H31E 109.4 . . ?
C313 C314 H31F 109.4 . . ?
H31E C314 H31F 108.0 . . ?
C315 C314 C313 111(2) . . ?
C315 C314 H31E 109.4 . . ?
C315 C314 H31F 109.4 . . ?
C302 C303 H30K 108.7 . . ?
C302 C303 H30L 108.7 . . ?
H30K C303 H30L 107.6 . . ?
C304 C303 C302 114(2) . . ?
C304 C303 H30K 108.7 . . ?
C304 C303 H30L 108.7 . . ?
C310 C311 H31G 109.0 . . ?
C310 C311 H31H 109.0 . . ?
H31G C311 H31H 107.8 . . ?
C312 C311 C310 113(2) . . ?
C312 C311 H31G 109.0 . . ?
C312 C311 H31H 109.0 . . ?
C306 C307 H30M 108.9 . . ?
C306 C307 H30N 108.9 . . ?
H30M C307 H30N 107.7 . . ?
C308 C307 C306 113.5(19) . . ?
C308 C307 H30M 108.9 . . ?
C308 C307 H30N 108.9 . . ?
C314 C315 H31I 109.0 . . ?
C314 C315 H31J 109.0 . . ?
H31I C315 H31J 107.8 . . ?
C316 C315 C314 113(2) . . ?
C316 C315 H31I 109.0 . . ?
C316 C315 H31J 109.0 . . ?
C303 C304 H30O 109.5 . . ?
C303 C304 H30P 109.5 . . ?
C303 C304 H30Q 109.5 . . ?
H30O C304 H30P 109.5 . . ?
H30O C304 H30Q 109.5 . . ?
H30P C304 H30Q 109.5 . . ?
C311 C312 H31K 109.5 . . ?
C311 C312 H31L 109.5 . . ?
C311 C312 H31M 109.5 . . ?
H31K C312 H31L 109.5 . . ?
H31K C312 H31M 109.5 . . ?
H31L C312 H31M 109.5 . . ?
C307 C308 H30R 109.5 . . ?
C307 C308 H30S 109.5 . . ?
C307 C308 H30T 109.5 . . ?
H30R C308 H30S 109.5 . . ?
H30R C308 H30T 109.5 . . ?
H30S C308 H30T 109.5 . . ?
C315 C316 H31N 109.5 . . ?
C315 C316 H31O 109.5 . . ?
C315 C316 H31P 109.5 . . ?
H31N C316 H31O 109.5 . . ?
H31N C316 H31P 109.5 . . ?
H31O C316 H31P 109.5 . . ?
C405 N401 C413 111(2) . . ?
C409 N401 C405 106(3) . . ?
C409 N401 C413 118(3) . . ?
C401 N401 C405 96(3) . . ?
C401 N401 C409 110(2) . . ?
C401 N401 C413 114(2) . . ?
N401 C405 H40A 109.3 . . ?
N401 C405 H40B 109.3 . . ?
H40A C405 H40B 107.9 . . ?
C406 C405 N401 112(2) . . ?
C406 C405 H40A 109.3 . . ?
C406 C405 H40B 109.3 . . ?
N401 C409 H40C 107.7 . . ?
N401 C409 H40D 107.7 . . ?
H40C C409 H40D 107.1 . . ?
C410 C409 N401 118(2) . . ?
C410 C409 H40C 107.7 . . ?
C410 C409 H40D 107.7 . . ?
N401 C401 H40E 108.5 . . ?
N401 C401 H40F 108.5 . . ?
N401 C401 C402 115(2) . . ?
H40E C401 H40F 107.5 . . ?
C402 C401 H40E 108.5 . . ?
C402 C401 H40F 108.5 . . ?
N401 C413 H41A 107.7 . . ?
N401 C413 H41B 107.7 . . ?
H41A C413 H41B 107.1 . . ?
C414 C413 N401 118(3) . . ?
C414 C413 H41A 107.7 . . ?
C414 C413 H41B 107.7 . . ?
C405 C406 H40G 109.6 . . ?
C405 C406 H40H 109.6 . . ?
C405 C406 C407 110.2(19) . . ?
H40G C406 H40H 108.1 . . ?
C407 C406 H40G 109.6 . . ?
C407 C406 H40H 109.6 . . ?
C409 C410 H41C 109.5 . . ?
C409 C410 H41D 109.5 . . ?
C409 C410 H41E 111.0 . . ?
C409 C410 H41F 111.0 . . ?
C409 C410 C411 111(2) . . ?
H41C C410 H41D 108.1 . . ?
H41E C410 H41F 109.0 . . ?
C411 C410 H41C 109.5 . . ?
C411 C410 H41D 109.5 . . ?
C4A1 C410 C409 104(3) . . ?
C4A1 C410 H41E 111.0 . . ?
C4A1 C410 H41F 111.0 . . ?
C401 C402 H40I 109.5 . . ?
C401 C402 H40J 109.5 . . ?
C401 C402 C403 110.9(19) . . ?
H40I C402 H40J 108.0 . . ?
C403 C402 H40I 109.5 . . ?
C403 C402 H40J 109.5 . . ?
C413 C414 H41G 109.2 . . ?
C413 C414 H41H 109.2 . . ?
C413 C414 C415 112(2) . . ?
H41G C414 H41H 107.9 . . ?
C415 C414 H41G 109.2 . . ?
C415 C414 H41H 109.2 . . ?
C406 C407 H40K 109.3 . . ?
C406 C407 H40L 109.3 . . ?
H40K C407 H40L 108.0 . . ?
C408 C407 C406 112(2) . . ?
C408 C407 H40K 109.3 . . ?
C408 C407 H40L 109.3 . . ?
C410 C411 H41I 108.8 . . ?
C410 C411 H41J 108.8 . . ?
H41I C411 H41J 107.7 . . ?
C412 C411 C410 114(2) . . ?
C412 C411 H41I 108.8 . . ?
C412 C411 H41J 108.8 . . ?
C402 C403 H40M 109.0 . . ?
C402 C403 H40N 109.0 . . ?
H40M C403 H40N 107.8 . . ?
C404 C403 C402 113(2) . . ?
C404 C403 H40M 109.0 . . ?
C404 C403 H40N 109.0 . . ?
C414 C415 H41K 109.1 . . ?
C414 C415 H41L 109.1 . . ?
H41K C415 H41L 107.8 . . ?
C416 C415 C414 113(2) . . ?
C416 C415 H41K 109.1 . . ?
C416 C415 H41L 109.1 . . ?
C407 C408 H40O 109.5 . . ?
C407 C408 H40P 109.5 . . ?
C407 C408 H40Q 109.5 . . ?
H40O C408 H40P 109.5 . . ?
H40O C408 H40Q 109.5 . . ?
H40P C408 H40Q 109.5 . . ?
C411 C412 H41M 109.5 . . ?
C411 C412 H41N 109.5 . . ?
C411 C412 H41O 109.5 . . ?
H41M C412 H41N 109.5 . . ?
H41M C412 H41O 109.5 . . ?
H41N C412 H41O 109.5 . . ?
H41P C412 H41Q 109.5 . . ?
H41P C412 H41R 109.5 . . ?
H41Q C412 H41R 109.5 . . ?
C4A1 C412 H41P 109.5 . . ?
C4A1 C412 H41Q 109.5 . . ?
C4A1 C412 H41R 109.5 . . ?
C403 C404 H40R 109.5 . . ?
C403 C404 H40S 109.5 . . ?
C403 C404 H40T 109.5 . . ?
H40R C404 H40S 109.5 . . ?
H40R C404 H40T 109.5 . . ?
H40S C404 H40T 109.5 . . ?
C415 C416 H41S 109.5 . . ?
C415 C416 H41T 109.5 . . ?
C415 C416 H41U 109.5 . . ?
H41S C416 H41T 109.5 . . ?
H41S C416 H41U 109.5 . . ?
H41T C416 H41U 109.5 . . ?
C410 C4A1 H4AA 108.7 . . ?
C410 C4A1 H4AB 108.7 . . ?
C412 C4A1 C410 114(2) . . ?
C412 C4A1 H4AA 108.7 . . ?
C412 C4A1 H4AB 108.7 . . ?
H4AA C4A1 H4AB 107.6 . . ?
C509 N501 C505 106(3) . . ?
C509 N501 C501 105(2) . . ?
C509 N501 C513 112(2) . . ?
C501 N501 C505 112(2) . . ?
C513 N501 C505 109(2) . . ?
C513 N501 C501 112.4(19) . . ?
N501 C509 H50A 108.8 . . ?
N501 C509 H50B 108.8 . . ?
N501 C509 C510 114(2) . . ?
H50A C509 H50B 107.7 . . ?
C510 C509 H50A 108.8 . . ?
C510 C509 H50B 108.8 . . ?
N501 C505 H50C 108.3 . . ?
N501 C505 H50D 108.3 . . ?
H50C C505 H50D 107.4 . . ?
C506 C505 N501 116(2) . . ?
C506 C505 H50C 108.3 . . ?
C506 C505 H50D 108.3 . . ?
N501 C501 H50E 108.3 . . ?
N501 C501 H50F 108.3 . . ?
H50E C501 H50F 107.4 . . ?
C502 C501 N501 116(2) . . ?
C502 C501 H50E 108.3 . . ?
C502 C501 H50F 108.3 . . ?
N501 C513 H51A 107.9 . . ?
N501 C513 H51B 107.9 . . ?
H51A C513 H51B 107.2 . . ?
C514 C513 N501 118(2) . . ?
C514 C513 H51A 107.9 . . ?
C514 C513 H51B 107.9 . . ?
C509 C510 H51C 110.0 . . ?
C509 C510 H51D 110.0 . . ?
C509 C510 C511 108.4(18) . . ?
H51C C510 H51D 108.4 . . ?
C511 C510 H51C 110.0 . . ?
C511 C510 H51D 110.0 . . ?
C505 C506 H50G 109.7 . . ?
C505 C506 H50H 109.7 . . ?
H50G C506 H50H 108.2 . . ?
C507 C506 C505 109.9(18) . . ?
C507 C506 H50G 109.7 . . ?
C507 C506 H50H 109.7 . . ?
C501 C502 H50I 109.4 . . ?
C501 C502 H50J 109.4 . . ?
C501 C502 C503 111.2(17) . . ?
H50I C502 H50J 108.0 . . ?
C503 C502 H50I 109.4 . . ?
C503 C502 H50J 109.4 . . ?
C513 C514 H51E 110.0 . . ?
C513 C514 H51F 110.0 . . ?
C513 C514 C515 108.4(17) . . ?
H51E C514 H51F 108.4 . . ?
C515 C514 H51E 110.0 . . ?
C515 C514 H51F 110.0 . . ?
C510 C511 H51G 109.4 . . ?
C510 C511 H51H 109.4 . . ?
H51G C511 H51H 108.0 . . ?
C512 C511 C510 111.2(19) . . ?
C512 C511 H51G 109.4 . . ?
C512 C511 H51H 109.4 . . ?
C506 C507 H50K 109.0 . . ?
C506 C507 H50L 109.0 . . ?
H50K C507 H50L 107.8 . . ?
C508 C507 C506 112.8(19) . . ?
C508 C507 H50K 109.0 . . ?
C508 C507 H50L 109.0 . . ?
C502 C503 H50M 109.1 . . ?
C502 C503 H50N 109.1 . . ?
H50M C503 H50N 107.8 . . ?
C504 C503 C502 112.6(18) . . ?
C504 C503 H50M 109.1 . . ?
C504 C503 H50N 109.1 . . ?
C514 C515 H51I 109.1 . . ?
C514 C515 H51J 109.1 . . ?
H51I C515 H51J 107.8 . . ?
C516 C515 C514 112.6(18) . . ?
C516 C515 H51I 109.1 . . ?
C516 C515 H51J 109.1 . . ?
C511 C512 H51K 109.5 . . ?
C511 C512 H51L 109.5 . . ?
C511 C512 H51M 109.5 . . ?
H51K C512 H51L 109.5 . . ?
H51K C512 H51M 109.5 . . ?
H51L C512 H51M 109.5 . . ?
C507 C508 H50O 109.5 . . ?
C507 C508 H50P 109.5 . . ?
C507 C508 H50Q 109.5 . . ?
H50O C508 H50P 109.5 . . ?
H50O C508 H50Q 109.5 . . ?
H50P C508 H50Q 109.5 . . ?
C503 C504 H50R 109.5 . . ?
C503 C504 H50S 109.5 . . ?
C503 C504 H50T 109.5 . . ?
H50R C504 H50S 109.5 . . ?
H50R C504 H50T 109.5 . . ?
H50S C504 H50T 109.5 . . ?
C515 C516 H51N 109.5 . . ?
C515 C516 H51O 109.5 . . ?
C515 C516 H51P 109.5 . . ?
H51N C516 H51O 109.5 . . ?
H51N C516 H51P 109.5 . . ?
H51O C516 H51P 109.5 . . ?
C601 N601 C609 104(3) . . ?
C601 N601 C613 108(3) . . ?
C609 N601 C613 113.2(18) . . ?
C605 N601 C601 113.2(18) . . ?
C605 N601 C609 103(2) . . ?
C605 N601 C613 115(2) . . ?
N601 C601 H60A 108.2 . . ?
N601 C601 H60B 108.2 . . ?
H60A C601 H60B 107.4 . . ?
C602 C601 N601 116(2) . . ?
C602 C601 H60A 108.2 . . ?
C602 C601 H60B 108.2 . . ?
N601 C609 H60C 107.7 . . ?
N601 C609 H60D 107.7 . . ?
H60C C609 H60D 107.1 . . ?
C610 C609 N601 118(2) . . ?
C610 C609 H60C 107.7 . . ?
C610 C609 H60D 107.7 . . ?
N601 C613 H61A 108.9 . . ?
N601 C613 H61B 108.9 . . ?
H61A C613 H61B 107.7 . . ?
C614 C613 N601 113(2) . . ?
C614 C613 H61A 108.9 . . ?
C614 C613 H61B 108.9 . . ?
N601 C605 H60E 107.9 . . ?
N601 C605 H60F 107.9 . . ?
H60E C605 H60F 107.2 . . ?
C606 C605 N601 118(2) . . ?
C606 C605 H60E 107.9 . . ?
C606 C605 H60F 107.9 . . ?
C601 C602 H60G 109.1 . . ?
C601 C602 H60H 109.1 . . ?
H60G C602 H60H 107.8 . . ?
C603 C602 C601 112.7(18) . . ?
C603 C602 H60G 109.1 . . ?
C603 C602 H60H 109.1 . . ?
C609 C610 H61C 109.0 . . ?
C609 C610 H61D 109.0 . . ?
C609 C610 C611 112.8(19) . . ?
H61C C610 H61D 107.8 . . ?
C611 C610 H61C 109.0 . . ?
C611 C610 H61D 109.0 . . ?
C613 C614 H61E 108.2 . . ?
C613 C614 H61F 108.2 . . ?
C613 C614 C615 116.4(19) . . ?
H61E C614 H61F 107.3 . . ?
C615 C614 H61E 108.2 . . ?
C615 C614 H61F 108.2 . . ?
C605 C606 H60I 109.0 . . ?
C605 C606 H60J 109.0 . . ?
C605 C606 C607 112.8(19) . . ?
H60I C606 H60J 107.8 . . ?
C607 C606 H60I 109.0 . . ?
C607 C606 H60J 109.0 . . ?
C602 C603 H60K 108.3 . . ?
C602 C603 H60L 108.3 . . ?
H60K C603 H60L 107.4 . . ?
C604 C603 C602 116.1(19) . . ?
C604 C603 H60K 108.3 . . ?
C604 C603 H60L 108.3 . . ?
C610 C611 H61G 108.7 . . ?
C610 C611 H61H 108.7 . . ?
H61G C611 H61H 107.6 . . ?
C612 C611 C610 114(2) . . ?
C612 C611 H61G 108.7 . . ?
C612 C611 H61H 108.7 . . ?
C614 C615 H61I 109.2 . . ?
C614 C615 H61J 109.2 . . ?
H61I C615 H61J 107.9 . . ?
C616 C615 C614 112.2(19) . . ?
C616 C615 H61I 109.2 . . ?
C616 C615 H61J 109.2 . . ?
C606 C607 H60M 108.8 . . ?
C606 C607 H60N 108.8 . . ?
H60M C607 H60N 107.7 . . ?
C608 C607 C606 114(2) . . ?
C608 C607 H60M 108.8 . . ?
C608 C607 H60N 108.8 . . ?
C603 C604 H60O 109.5 . . ?
C603 C604 H60P 109.5 . . ?
C603 C604 H60Q 109.5 . . ?
H60O C604 H60P 109.5 . . ?
H60O C604 H60Q 109.5 . . ?
H60P C604 H60Q 109.5 . . ?
C611 C612 H61K 109.5 . . ?
C611 C612 H61L 109.5 . . ?
C611 C612 H61M 109.5 . . ?
H61K C612 H61L 109.5 . . ?
H61K C612 H61M 109.5 . . ?
H61L C612 H61M 109.5 . . ?
C615 C616 H61N 109.5 . . ?
C615 C616 H61O 109.5 . . ?
C615 C616 H61P 109.5 . . ?
H61N C616 H61O 109.5 . . ?
H61N C616 H61P 109.5 . . ?
H61O C616 H61P 109.5 . . ?
C607 C608 H60R 109.5 . . ?
C607 C608 H60S 109.5 . . ?
C607 C608 H60T 109.5 . . ?
H60R C608 H60S 109.5 . . ?
H60R C608 H60T 109.5 . . ?
H60S C608 H60T 109.5 . . ?
C705 N701 C701 108(3) . . ?
C705 N701 C709 103(2) . . ?
C705 N701 C713 112.2(19) . . ?
C701 N701 C713 106(2) . . ?
C709 N701 C701 113.3(18) . . ?
C709 N701 C713 114.6(19) . . ?
N701 C705 H70A 108.3 . . ?
N701 C705 H70B 108.3 . . ?
N701 C705 C706 116.1(19) . . ?
H70A C705 H70B 107.4 . . ?
C706 C705 H70A 108.3 . . ?
C706 C705 H70B 108.3 . . ?
N701 C701 H70C 107.8 . . ?
N701 C701 H70D 107.8 . . ?
N701 C701 C702 118(2) . . ?
H70C C701 H70D 107.1 . . ?
C702 C701 H70C 107.8 . . ?
C702 C701 H70D 107.8 . . ?
N701 C709 H70E 108.0 . . ?
N701 C709 H70F 108.0 . . ?
N701 C709 C710 117(2) . . ?
H70E C709 H70F 107.3 . . ?
C710 C709 H70E 108.0 . . ?
C710 C709 H70F 108.0 . . ?
N701 C713 H71A 108.0 . . ?
N701 C713 H71B 108.0 . . ?
N701 C713 C714 117(2) . . ?
H71A C713 H71B 107.3 . . ?
C714 C713 H71A 108.0 . . ?
C714 C713 H71B 108.0 . . ?
C705 C706 H70G 110.1 . . ?
C705 C706 H70H 110.1 . . ?
C705 C706 C707 108.1(17) . . ?
H70G C706 H70H 108.4 . . ?
C707 C706 H70G 110.1 . . ?
C707 C706 H70H 110.1 . . ?
C701 C702 H70I 110.0 . . ?
C701 C702 H70J 110.0 . . ?
C701 C702 C703 108.6(17) . . ?
H70I C702 H70J 108.4 . . ?
C703 C702 H70I 110.0 . . ?
C703 C702 H70J 110.0 . . ?
C709 C710 H71C 110.0 . . ?
C709 C710 H71D 110.0 . . ?
C709 C710 C711 108.3(17) . . ?
H71C C710 H71D 108.4 . . ?
C711 C710 H71C 110.0 . . ?
C711 C710 H71D 110.0 . . ?
C713 C714 H71E 109.9 . . ?
C713 C714 H71F 109.9 . . ?
H71E C714 H71F 108.3 . . ?
C715 C714 C713 108.8(18) . . ?
C715 C714 H71E 109.9 . . ?
C715 C714 H71F 109.9 . . ?
C706 C707 H70K 109.5 . . ?
C706 C707 H70L 109.5 . . ?
H70K C707 H70L 108.1 . . ?
C708 C707 C706 110.6(18) . . ?
C708 C707 H70K 109.5 . . ?
C708 C707 H70L 109.5 . . ?
C702 C703 H70M 109.0 . . ?
C702 C703 H70N 109.0 . . ?
H70M C703 H70N 107.8 . . ?
C704 C703 C702 113.1(19) . . ?
C704 C703 H70M 109.0 . . ?
C704 C703 H70N 109.0 . . ?
C710 C711 H71G 109.1 . . ?
C710 C711 H71H 109.1 . . ?
H71G C711 H71H 107.9 . . ?
C712 C711 C710 112.3(19) . . ?
C712 C711 H71G 109.1 . . ?
C712 C711 H71H 109.1 . . ?
C714 C715 H71I 109.3 . . ?
C714 C715 H71J 109.3 . . ?
H71I C715 H71J 108.0 . . ?
C716 C715 C714 111.5(19) . . ?
C716 C715 H71I 109.3 . . ?
C716 C715 H71J 109.3 . . ?
C707 C708 H70O 109.5 . . ?
C707 C708 H70P 109.5 . . ?
C707 C708 H70Q 109.5 . . ?
H70O C708 H70P 109.5 . . ?
H70O C708 H70Q 109.5 . . ?
H70P C708 H70Q 109.5 . . ?
C703 C704 H70R 109.5 . . ?
C703 C704 H70S 109.5 . . ?
C703 C704 H70T 109.5 . . ?
H70R C704 H70S 109.5 . . ?
H70R C704 H70T 109.5 . . ?
H70S C704 H70T 109.5 . . ?
C711 C712 H71K 109.5 . . ?
C711 C712 H71L 109.5 . . ?
C711 C712 H71M 109.5 . . ?
H71K C712 H71L 109.5 . . ?
H71K C712 H71M 109.5 . . ?
H71L C712 H71M 109.5 . . ?
C715 C716 H71N 109.5 . . ?
C715 C716 H71O 109.5 . . ?
C715 C716 H71P 109.5 . . ?
H71N C716 H71O 109.5 . . ?
H71N C716 H71P 109.5 . . ?
H71O C716 H71P 109.5 . . ?

loop_
_geom_bond_atom_site_label_1
_geom_bond_atom_site_label_2
_geom_bond_distance
_geom_bond_site_symmetry_2
_geom_bond_publ_flag
W1 O1 1.89(2) . ?
W1 O2 1.85(2) . ?
W1 O3 1.96(2) . ?
W1 O4 1.88(2) . ?
W1 O5 2.46(2) . ?
W1 O6 1.63(2) . ?
W2 O1 1.91(2) . ?
W2 O7 2.03(2) . ?
W2 O8 1.93(2) . ?
W2 O9 1.890(19) . ?
W2 O10 2.46(2) . ?
W2 O11 1.68(2) . ?
W3 O2 1.93(2) . ?
W3 O5 2.46(2) . ?
W3 O12 1.910(18) . ?
W3 O13 1.93(2) . ?
W3 O14 1.93(2) . ?
W3 O15 1.64(2) . ?
W4 O16 1.96(2) . ?
W4 O17 2.09(2) . ?
W4 O18 1.946(19) . ?
W4 O19 1.70(2) . ?
W4 O20 2.38(2) . ?
W4 O21 1.69(2) . ?
W5 O12 1.890(18) . ?
W5 O16 1.87(2) . ?
W5 O20 2.345(19) . ?
W5 O22 2.050(19) . ?
W5 O23 1.71(2) . ?
W5 O24 1.73(2) . ?
W6 O3 1.90(2) . ?
W6 O5 2.50(2) . ?
W6 O13 1.95(2) . ?
W6 O25 1.93(2) . ?
W6 O26 1.94(2) . ?
W6 O27 1.66(2) . ?
W7 O7 1.85(2) . ?
W7 O10 2.468(19) . ?
W7 O25 1.90(2) . ?
W7 O28 1.92(2) . ?
W7 O29 1.85(2) . ?
W7 O30 1.71(2) . ?
W8 O26 1.90(2) . ?
W8 O28 1.89(2) . ?
W8 O31 1.86(2) . ?
W8 O32 1.92(2) . ?
W8 O33 2.38(2) . ?
W8 O34 1.71(2) . ?
W9 O17 1.81(2) . ?
W9 O31 1.93(2) . ?
W9 O33 2.50(2) . ?
W9 O35 1.92(2) . ?
W9 O36 1.88(2) . ?
W9 O37 1.73(2) . ?
W10 O14 1.88(2) . ?
W10 O22 1.83(2) . ?
W10 O32 2.05(2) . ?
W10 O33 2.44(2) . ?
W10 O35 1.93(2) . ?
W10 O38 1.69(2) . ?
W11 O8 1.96(2) . ?
W11 O10 2.42(2) . ?
W11 O18 1.881(19) . ?
W11 O29 1.94(2) . ?
W11 O36 1.92(2) . ?
W11 O39 1.75(2) . ?
Y1 O4 2.34(2) . ?
Y1 O9 2.283(19) . ?
Y1 O19 2.37(2) . ?
Y1 O23 2.37(2) . ?
Y1 N1 2.45(3) . ?
Y1 N2 2.47(3) . ?
Y1 N3 2.44(3) . ?
Y1 N4 2.45(3) . ?
P1 O5 1.50(2) . ?
P1 O10 1.56(2) . ?
P1 O20 1.53(2) . ?
P1 O33 1.55(2) . ?
N1 C1 1.42(4) . ?
N1 C8 1.36(4) . ?
N2 C9 1.33(4) . ?
N2 C16 1.34(4) . ?
N3 C17 1.48(4) . ?
N3 C24 1.32(4) . ?
N4 C25 1.31(4) . ?
N4 C32 1.44(4) . ?
N5 C8 1.37(4) . ?
N5 C9 1.31(4) . ?
N6 C16 1.31(4) . ?
N6 C17 1.27(4) . ?
N7 H7 0.8800 . ?
N7 C24 1.35(4) . ?
N7 C25 1.42(4) . ?
N8 C1 1.30(4) . ?
N8 C32 1.28(4) . ?
C1 C2 1.42(4) . ?
C2 C3 1.38(4) . ?
C2 C7 1.45(4) . ?
C3 H3 0.9500 . ?
C3 C4 1.40(4) . ?
C4 H4 0.9500 . ?
C4 C5 1.43(4) . ?
C5 H5 0.9500 . ?
C5 C6 1.42(4) . ?
C6 H6 0.9500 . ?
C6 C7 1.43(4) . ?
C7 C8 1.49(4) . ?
C9 C10 1.49(5) . ?
C10 C11 1.38(4) . ?
C10 C15 1.46(4) . ?
C11 H11 0.9500 . ?
C11 C12 1.40(4) . ?
C12 H12 0.9500 . ?
C12 C13 1.43(4) . ?
C13 H13 0.9500 . ?
C13 C14 1.42(4) . ?
C14 H14 0.9500 . ?
C14 C15 1.42(4) . ?
C15 C16 1.41(5) . ?
C17 C18 1.46(4) . ?
C18 C19 1.44(5) . ?
C18 C23 1.42(5) . ?
C19 H19 0.9500 . ?
C19 C20 1.36(5) . ?
C20 H20 0.9500 . ?
C20 C21 1.40(5) . ?
C21 H21 0.9500 . ?
C21 C22 1.40(5) . ?
C22 H22 0.9500 . ?
C22 C23 1.36(4) . ?
C23 C24 1.49(4) . ?
C25 C26 1.58(5) . ?
C26 C27 1.42(4) . ?
C26 C31 1.36(4) . ?
C27 H27 0.9500 . ?
C27 C28 1.36(4) . ?
C28 H28 0.9500 . ?
C28 C29 1.34(4) . ?
C29 H29 0.9500 . ?
C29 C30 1.38(4) . ?
C30 H30 0.9500 . ?
C30 C31 1.43(4) . ?
C31 C32 1.47(4) . ?
W51 O51 1.81(2) . ?
W51 O52 1.87(2) . ?
W51 O53 1.799(19) . ?
W51 O54 2.389(19) . ?
W51 O55 1.740(19) . ?
W51 O74 2.06(2) . ?
W52 O51 2.006(19) . ?
W52 O54 2.39(2) . ?
W52 O56 2.11(2) . ?
W52 O57 1.95(2) . ?
W52 O58 1.80(2) . ?
W52 O59 1.63(2) . ?
W53 O60 1.92(2) . ?
W53 O61 1.80(2) . ?
W53 O63 1.915(19) . ?
W53 O64 2.51(2) . ?
W53 O65 1.64(2) . ?
W53 O89 2.03(2) . ?
W54 O60 1.93(2) . ?
W54 O66 1.927(19) . ?
W54 O67 1.991(19) . ?
W54 O68 1.87(2) . ?
W54 O69 2.49(2) . ?
W54 O70 1.73(2) . ?
W55 O52 1.96(2) . ?
W55 O66 1.92(2) . ?
W55 O69 2.41(2) . ?
W55 O71 1.92(2) . ?
W55 O72 1.92(2) . ?
W55 O73 1.72(2) . ?
W56 O71 1.90(2) . ?
W56 O74 1.830(19) . ?
W56 O75 2.01(2) . ?
W56 O76 2.430(19) . ?
W56 O77 1.71(2) . ?
W56 O78 1.90(3) . ?
W57 O56 1.80(2) . ?
W57 O62 1.93(2) . ?
W57 O76 2.44(2) . ?
W57 O78 1.97(2) . ?
W57 O79 2.11(2) . ?
W57 O80 1.58(3) . ?
W58 O57 1.89(2) . ?
W58 O61 2.03(2) . ?
W58 O62 1.89(2) . ?
W58 O64 2.35(2) . ?
W58 O81 2.01(2) . ?
W58 O82 1.58(3) . ?
W59 O64 2.484(19) . ?
W59 O81 1.80(2) . ?
W59 O83 1.86(2) . ?
W59 O84 1.76(2) . ?
W59 O85 1.93(2) . ?
W59 O89 1.84(2) . ?
W60 O75 1.87(2) . ?
W60 O76 2.428(19) . ?
W60 O79 1.72(3) . ?
W60 O85 1.91(2) . ?
W60 O86 1.99(3) . ?
W60 O87 1.73(2) . ?
W61 O67 1.88(2) . ?
W61 O69 2.45(2) . ?
W61 O72 1.92(2) . ?
W61 O83 1.95(2) . ?
W61 O86 1.85(2) . ?
W61 O88 1.72(2) . ?
Y51 O53 2.271(18) . ?
Y51 O58 2.31(2) . ?
Y51 O63 2.362(18) . ?
Y51 O68 2.35(2) . ?
Y51 N51 2.42(3) . ?
Y51 N52 2.44(3) . ?
Y51 N53 2.45(3) . ?
Y51 N54 2.47(2) . ?
P51 O54 1.50(2) . ?
P51 O64 1.55(2) . ?
P51 O69 1.56(2) . ?
P51 O76 1.56(2) . ?
N51 C51 1.39(4) . ?
N51 C58 1.49(4) . ?
N52 C59 1.40(4) . ?
N52 C66 1.31(4) . ?
N53 C67 1.38(4) . ?
N53 C74 1.37(4) . ?
N54 C75 1.42(4) . ?
N54 C82 1.38(4) . ?
N55 H55 0.8800 . ?
N55 C58 1.34(4) . ?
N55 C59 1.32(4) . ?
N56 C66 1.41(4) . ?
N56 C67 1.29(4) . ?
N57 C74 1.38(4) . ?
N57 C75 1.35(4) . ?
N58 C51 1.35(4) . ?
N58 C82 1.36(4) . ?
C51 C52 1.45(5) . ?
C52 C53 1.39(5) . ?
C52 C57 1.40(5) . ?
C53 H53 0.9500 . ?
C53 C54 1.40(5) . ?
C54 H54 0.9500 . ?
C54 C55 1.34(5) . ?
C55 H55A 0.9500 . ?
C55 C56 1.45(5) . ?
C56 H56 0.9500 . ?
C56 C57 1.38(5) . ?
C57 C58 1.39(5) . ?
C59 C60 1.44(4) . ?
C60 C61 1.39(4) . ?
C60 C65 1.40(5) . ?
C61 H61 0.9500 . ?
C61 C62 1.38(4) . ?
C62 H62 0.9500 . ?
C62 C63 1.41(5) . ?
C63 H63 0.9500 . ?
C63 C64 1.43(4) . ?
C64 H64 0.9500 . ?
C64 C65 1.33(4) . ?
C65 C66 1.52(5) . ?
C67 C68 1.49(4) . ?
C68 C69 1.33(5) . ?
C68 C73 1.38(5) . ?
C69 H69 0.9500 . ?
C69 C70 1.45(5) . ?
C70 H70 0.9500 . ?
C70 C71 1.42(5) . ?
C71 H71 0.9500 . ?
C71 C72 1.38(5) . ?
C72 H72 0.9500 . ?
C72 C73 1.43(5) . ?
C73 C74 1.36(5) . ?
C75 C76 1.45(5) . ?
C76 C77 1.35(5) . ?
C76 C81 1.37(5) . ?
C77 H77 0.9500 . ?
C77 C78 1.27(6) . ?
C78 H78 0.9500 . ?
C78 C79 1.41(6) . ?
C79 H79 0.9500 . ?
C79 C80 1.41(5) . ?
C80 H80 0.9500 . ?
C80 C81 1.45(5) . ?
C81 C82 1.40(5) . ?
N101 C109 1.520(13) . ?
N101 C101 1.522(13) . ?
N101 C105 1.528(13) . ?
N101 C113 1.527(13) . ?
C109 H10A 0.9900 . ?
C109 H10B 0.9900 . ?
C109 C110 1.511(13) . ?
C101 H10C 0.9900 . ?
C101 H10D 0.9900 . ?
C101 C102 1.515(12) . ?
C105 H10E 0.9900 . ?
C105 H10F 0.9900 . ?
C105 C106 1.515(13) . ?
C113 H11A 0.9900 . ?
C113 H11B 0.9900 . ?
C113 C114 1.512(12) . ?
C110 H11C 0.9900 . ?
C110 H11D 0.9900 . ?
C110 C111 1.519(12) . ?
C102 H10G 0.9900 . ?
C102 H10H 0.9900 . ?
C102 C103 1.512(13) . ?
C106 H10I 0.9900 . ?
C106 H10J 0.9900 . ?
C106 C107 1.518(13) . ?
C114 H11E 0.9900 . ?
C114 H11F 0.9900 . ?
C114 C115 1.520(12) . ?
C111 H11G 0.9900 . ?
C111 H11H 0.9900 . ?
C111 C112 1.504(13) . ?
C103 H10K 0.9900 . ?
C103 H10L 0.9900 . ?
C103 C104 1.509(13) . ?
C107 H10M 0.9900 . ?
C107 H10N 0.9900 . ?
C107 C108 1.500(12) . ?
C115 H11I 0.9900 . ?
C115 H11J 0.9900 . ?
C115 C116 1.510(13) . ?
C112 H11K 0.9800 . ?
C112 H11L 0.9800 . ?
C112 H11M 0.9800 . ?
C104 H10O 0.9800 . ?
C104 H10P 0.9800 . ?
C104 H10Q 0.9800 . ?
C108 H10R 0.9800 . ?
C108 H10S 0.9800 . ?
C108 H10T 0.9800 . ?
C116 H11N 0.9800 . ?
C116 H11O 0.9800 . ?
C116 H11P 0.9800 . ?
N201 C213 1.509(14) . ?
N201 C209 1.518(13) . ?
N201 C201 1.515(13) . ?
N201 C205 1.521(13) . ?
C213 H21A 0.9900 . ?
C213 H21B 0.9900 . ?
C213 C214 1.508(13) . ?
C209 H20A 0.9900 . ?
C209 H20B 0.9900 . ?
C209 C210 1.510(13) . ?
C201 H20C 0.9900 . ?
C201 H20D 0.9900 . ?
C201 C202 1.515(12) . ?
C205 H20E 0.9900 . ?
C205 H20F 0.9900 . ?
C205 C206 1.515(12) . ?
C214 H21C 0.9900 . ?
C214 H21D 0.9900 . ?
C214 C215 1.501(13) . ?
C210 H21E 0.9900 . ?
C210 H21F 0.9900 . ?
C210 C211 1.517(13) . ?
C202 H20G 0.9900 . ?
C202 H20H 0.9900 . ?
C202 C203 1.517(12) . ?
C206 H20I 0.9900 . ?
C206 H20J 0.9900 . ?
C206 C207 1.519(12) . ?
C215 H21G 0.9900 . ?
C215 H21H 0.9900 . ?
C215 C216 1.503(13) . ?
C211 H21I 0.9900 . ?
C211 H21J 0.9900 . ?
C211 C212 1.496(13) . ?
C203 H20K 0.9900 . ?
C203 H20L 0.9900 . ?
C203 C204 1.509(12) . ?
C207 H20M 0.9900 . ?
C207 H20N 0.9900 . ?
C207 C208 1.505(12) . ?
C216 H21K 0.9800 . ?
C216 H21L 0.9800 . ?
C216 H21M 0.9800 . ?
C212 H21N 0.9800 . ?
C212 H21O 0.9800 . ?
C212 H21P 0.9800 . ?
C204 H20O 0.9800 . ?
C204 H20P 0.9800 . ?
C204 H20Q 0.9800 . ?
C208 H20R 0.9800 . ?
C208 H20S 0.9800 . ?
C208 H20T 0.9800 . ?
N301 C301 1.526(14) . ?
N301 C309 1.518(14) . ?
N301 C305 1.525(14) . ?
N301 C313 1.526(14) . ?
C301 H30A 0.9900 . ?
C301 H30B 0.9900 . ?
C301 C302 1.519(13) . ?
C309 H30C 0.9900 . ?
C309 H30D 0.9900 . ?
C309 C310 1.516(13) . ?
C305 H30E 0.9900 . ?
C305 H30F 0.9900 . ?
C305 C306 1.515(13) . ?
C313 H31A 0.9900 . ?
C313 H31B 0.9900 . ?
C313 C314 1.520(13) . ?
C302 H30G 0.9900 . ?
C302 H30H 0.9900 . ?
C302 C303 1.512(13) . ?
C310 H31C 0.9900 . ?
C310 H31D 0.9900 . ?
C310 C311 1.521(13) . ?
C306 H30I 0.9900 . ?
C306 H30J 0.9900 . ?
C306 C307 1.517(12) . ?
C314 H31E 0.9900 . ?
C314 H31F 0.9900 . ?
C314 C315 1.519(13) . ?
C303 H30K 0.9900 . ?
C303 H30L 0.9900 . ?
C303 C304 1.504(13) . ?
C311 H31G 0.9900 . ?
C311 H31H 0.9900 . ?
C311 C312 1.506(13) . ?
C307 H30M 0.9900 . ?
C307 H30N 0.9900 . ?
C307 C308 1.506(13) . ?
C315 H31I 0.9900 . ?
C315 H31J 0.9900 . ?
C315 C316 1.504(13) . ?
C304 H30O 0.9800 . ?
C304 H30P 0.9800 . ?
C304 H30Q 0.9800 . ?
C312 H31K 0.9800 . ?
C312 H31L 0.9800 . ?
C312 H31M 0.9800 . ?
C308 H30R 0.9800 . ?
C308 H30S 0.9800 . ?
C308 H30T 0.9800 . ?
C316 H31N 0.9800 . ?
C316 H31O 0.9800 . ?
C316 H31P 0.9800 . ?
N401 C405 1.517(14) . ?
N401 C409 1.517(14) . ?
N401 C401 1.516(14) . ?
N401 C413 1.523(14) . ?
C405 H40A 0.9900 . ?
C405 H40B 0.9900 . ?
C405 C406 1.513(13) . ?
C409 H40C 0.9900 . ?
C409 H40D 0.9900 . ?
C409 C410 1.517(13) . ?
C401 H40E 0.9900 . ?
C401 H40F 0.9900 . ?
C401 C402 1.520(13) . ?
C413 H41A 0.9900 . ?
C413 H41B 0.9900 . ?
C413 C414 1.518(13) . ?
C406 H40G 0.9900 . ?
C406 H40H 0.9900 . ?
C406 C407 1.522(13) . ?
C410 H41C 0.9900 . ?
C410 H41D 0.9900 . ?
C410 H41E 0.9900 . ?
C410 H41F 0.9900 . ?
C410 C411 1.519(13) . ?
C410 C4A1 1.513(16) . ?
C402 H40I 0.9900 . ?
C402 H40J 0.9900 . ?
C402 C403 1.523(13) . ?
C414 H41G 0.9900 . ?
C414 H41H 0.9900 . ?
C414 C415 1.522(13) . ?
C407 H40K 0.9900 . ?
C407 H40L 0.9900 . ?
C407 C408 1.506(13) . ?
C411 H41I 0.9900 . ?
C411 H41J 0.9900 . ?
C411 C412 1.505(13) . ?
C403 H40M 0.9900 . ?
C403 H40N 0.9900 . ?
C403 C404 1.505(13) . ?
C415 H41K 0.9900 . ?
C415 H41L 0.9900 . ?
C415 C416 1.512(13) . ?
C408 H40O 0.9800 . ?
C408 H40P 0.9800 . ?
C408 H40Q 0.9800 . ?
C412 H41M 0.9800 . ?
C412 H41N 0.9800 . ?
C412 H41O 0.9800 . ?
C412 H41P 0.9800 . ?
C412 H41Q 0.9800 . ?
C412 H41R 0.9800 . ?
C412 C4A1 1.505(16) . ?
C404 H40R 0.9800 . ?
C404 H40S 0.9800 . ?
C404 H40T 0.9800 . ?
C416 H41S 0.9800 . ?
C416 H41T 0.9800 . ?
C416 H41U 0.9800 . ?
C4A1 H4AA 0.9900 . ?
C4A1 H4AB 0.9900 . ?
N501 C509 1.519(14) . ?
N501 C505 1.526(14) . ?
N501 C501 1.524(14) . ?
N501 C513 1.522(14) . ?
C509 H50A 0.9900 . ?
C509 H50B 0.9900 . ?
C509 C510 1.528(13) . ?
C505 H50C 0.9900 . ?
C505 H50D 0.9900 . ?
C505 C506 1.523(13) . ?
C501 H50E 0.9900 . ?
C501 H50F 0.9900 . ?
C501 C502 1.520(13) . ?
C513 H51A 0.9900 . ?
C513 H51B 0.9900 . ?
C513 C514 1.518(13) . ?
C510 H51C 0.9900 . ?
C510 H51D 0.9900 . ?
C510 C511 1.530(13) . ?
C506 H50G 0.9900 . ?
C506 H50H 0.9900 . ?
C506 C507 1.522(13) . ?
C502 H50I 0.9900 . ?
C502 H50J 0.9900 . ?
C502 C503 1.521(12) . ?
C514 H51E 0.9900 . ?
C514 H51F 0.9900 . ?
C514 C515 1.526(13) . ?
C511 H51G 0.9900 . ?
C511 H51H 0.9900 . ?
C511 C512 1.509(13) . ?
C507 H50K 0.9900 . ?
C507 H50L 0.9900 . ?
C507 C508 1.506(13) . ?
C503 H50M 0.9900 . ?
C503 H50N 0.9900 . ?
C503 C504 1.508(13) . ?
C515 H51I 0.9900 . ?
C515 H51J 0.9900 . ?
C515 C516 1.503(13) . ?
C512 H51K 0.9800 . ?
C512 H51L 0.9800 . ?
C512 H51M 0.9800 . ?
C508 H50O 0.9800 . ?
C508 H50P 0.9800 . ?
C508 H50Q 0.9800 . ?
C504 H50R 0.9800 . ?
C504 H50S 0.9800 . ?
C504 H50T 0.9800 . ?
C516 H51N 0.9800 . ?
C516 H51O 0.9800 . ?
C516 H51P 0.9800 . ?
N601 C601 1.529(14) . ?
N601 C609 1.535(14) . ?
N601 C613 1.542(14) . ?
N601 C605 1.529(14) . ?
C601 H60A 0.9900 . ?
C601 H60B 0.9900 . ?
C601 C602 1.513(13) . ?
C609 H60C 0.9900 . ?
C609 H60D 0.9900 . ?
C609 C610 1.508(13) . ?
C613 H61A 0.9900 . ?
C613 H61B 0.9900 . ?
C613 C614 1.504(13) . ?
C605 H60E 0.9900 . ?
C605 H60F 0.9900 . ?
C605 C606 1.510(13) . ?
C602 H60G 0.9900 . ?
C602 H60H 0.9900 . ?
C602 C603 1.508(13) . ?
C610 H61C 0.9900 . ?
C610 H61D 0.9900 . ?
C610 C611 1.512(13) . ?
C614 H61E 0.9900 . ?
C614 H61F 0.9900 . ?
C614 C615 1.513(13) . ?
C606 H60I 0.9900 . ?
C606 H60J 0.9900 . ?
C606 C607 1.514(13) . ?
C603 H60K 0.9900 . ?
C603 H60L 0.9900 . ?
C603 C604 1.494(13) . ?
C611 H61G 0.9900 . ?
C611 H61H 0.9900 . ?
C611 C612 1.500(13) . ?
C615 H61I 0.9900 . ?
C615 H61J 0.9900 . ?
C615 C616 1.496(13) . ?
C607 H60M 0.9900 . ?
C607 H60N 0.9900 . ?
C607 C608 1.502(13) . ?
C604 H60O 0.9800 . ?
C604 H60P 0.9800 . ?
C604 H60Q 0.9800 . ?
C612 H61K 0.9800 . ?
C612 H61L 0.9800 . ?
C612 H61M 0.9800 . ?
C616 H61N 0.9800 . ?
C616 H61O 0.9800 . ?
C616 H61P 0.9800 . ?
C608 H60R 0.9800 . ?
C608 H60S 0.9800 . ?
C608 H60T 0.9800 . ?
N701 C705 1.513(13) . ?
N701 C701 1.518(13) . ?
N701 C709 1.514(13) . ?
N701 C713 1.519(13) . ?
C705 H70A 0.9900 . ?
C705 H70B 0.9900 . ?
C705 C706 1.514(12) . ?
C701 H70C 0.9900 . ?
C701 H70D 0.9900 . ?
C701 C702 1.519(13) . ?
C709 H70E 0.9900 . ?
C709 H70F 0.9900 . ?
C709 C710 1.518(13) . ?
C713 H71A 0.9900 . ?
C713 H71B 0.9900 . ?
C713 C714 1.524(13) . ?
C706 H70G 0.9900 . ?
C706 H70H 0.9900 . ?
C706 C707 1.523(13) . ?
C702 H70I 0.9900 . ?
C702 H70J 0.9900 . ?
C702 C703 1.522(13) . ?
C710 H71C 0.9900 . ?
C710 H71D 0.9900 . ?
C710 C711 1.523(13) . ?
C714 H71E 0.9900 . ?
C714 H71F 0.9900 . ?
C714 C715 1.522(13) . ?
C707 H70K 0.9900 . ?
C707 H70L 0.9900 . ?
C707 C708 1.504(13) . ?
C703 H70M 0.9900 . ?
C703 H70N 0.9900 . ?
C703 C704 1.494(13) . ?
C711 H71G 0.9900 . ?
C711 H71H 0.9900 . ?
C711 C712 1.503(13) . ?
C715 H71I 0.9900 . ?
C715 H71J 0.9900 . ?
C715 C716 1.506(13) . ?
C708 H70O 0.9800 . ?
C708 H70P 0.9800 . ?
C708 H70Q 0.9800 . ?
C704 H70R 0.9800 . ?
C704 H70S 0.9800 . ?
C704 H70T 0.9800 . ?
C712 H71K 0.9800 . ?
C712 H71L 0.9800 . ?
C712 H71M 0.9800 . ?
C716 H71N 0.9800 . ?
C716 H71O 0.9800 . ?
C716 H71P 0.9800 . ?

loop_
_geom_hbond_atom_site_label_D
_geom_hbond_atom_site_label_H
_geom_hbond_atom_site_label_A
_geom_hbond_distance_DH
_geom_hbond_distance_HA
_geom_hbond_distance_DA
_geom_hbond_angle_DHA
_geom_hbond_site_symmetry_A
_geom_hbond_publ_flag
N7 H7 O55 0.88 1.84 2.71(3) 168.3 . yes
N55 H55 O24 0.88 1.88 2.76(3) 174.1 . yes

loop_
_geom_torsion_atom_site_label_1
_geom_torsion_atom_site_label_2
_geom_torsion_atom_site_label_3
_geom_torsion_atom_site_label_4
_geom_torsion
_geom_torsion_site_symmetry_1
_geom_torsion_site_symmetry_2
_geom_torsion_site_symmetry_3
_geom_torsion_site_symmetry_4
_geom_torsion_publ_flag
Y1 N1 C1 N8 -45(4) . . . . ?
Y1 N1 C1 C2 150(2) . . . . ?
Y1 N1 C8 N5 39(5) . . . . ?
Y1 N1 C8 C7 -150(2) . . . . ?
Y1 N2 C9 N5 -20(3) . . . . ?
Y1 N2 C9 C10 155(2) . . . . ?
Y1 N2 C16 N6 22(5) . . . . ?
Y1 N2 C16 C15 -160(2) . . . . ?
Y1 N3 C17 N6 -31(4) . . . . ?
Y1 N3 C17 C18 141(2) . . . . ?
Y1 N3 C24 N7 38(5) . . . . ?
Y1 N3 C24 C23 -149(2) . . . . ?
Y1 N4 C25 N7 -34(5) . . . . ?
Y1 N4 C25 C26 156(2) . . . . ?
Y1 N4 C32 N8 27(5) . . . . ?
Y1 N4 C32 C31 -154(2) . . . . ?
O1 W1 O2 W3 15(3) . . . . ?
O1 W1 O4 Y1 -1(3) . . . . ?
O1 W2 O9 Y1 3(3) . . . . ?
O2 W1 O1 W2 41(4) . . . . ?
O2 W1 O4 Y1 -155(3) . . . . ?
O3 W1 O1 W2 122(3) . . . . ?
O3 W1 O2 W3 -68.0(14) . . . . ?
O3 W1 O4 Y1 -81(4) . . . . ?
O4 W1 O1 W2 -36(3) . . . . ?
O4 W1 O2 W3 90.4(14) . . . . ?
O5 W1 O1 W2 51(3) . . . . ?
O5 W1 O2 W3 4.3(12) . . . . ?
O5 W1 O4 Y1 -84(3) . . . . ?
O5 W6 O3 W1 2.9(12) . . . . ?
O5 P1 O10 W2 -61.6(16) . . . . ?
O5 P1 O10 W7 60.6(16) . . . . ?
O5 P1 O10 W11 179.3(12) . . . . ?
O5 P1 O20 W4 173.8(12) . . . . ?
O5 P1 O20 W5 -55.7(17) . . . . ?
O5 P1 O33 W8 -60.7(19) . . . . ?
O5 P1 O33 W9 178.2(11) . . . . ?
O5 P1 O33 W10 68.6(15) . . . . ?
O6 W1 O1 W2 -137(3) . . . . ?
O6 W1 O2 W3 -167.1(14) . . . . ?
O6 W1 O4 Y1 100(3) . . . . ?
O7 W2 O9 Y1 89(3) . . . . ?
O7 W7 O25 W6 125(2) . . . . ?
O7 W7 O29 W11 -69.4(13) . . . . ?
O8 W2 O9 Y1 159(3) . . . . ?
O8 W11 O18 W4 -121(3) . . . . ?
O10 W2 O9 Y1 86(3) . . . . ?
O10 W7 O7 W2 -1.6(13) . . . . ?
O10 W7 O25 W6 53(2) . . . . ?
O10 W7 O29 W11 3.1(11) . . . . ?
O10 W11 O18 W4 -48(3) . . . . ?
O10 P1 O5 W1 61.5(15) . . . . ?
O10 P1 O5 W3 -177.5(12) . . . . ?
O10 P1 O5 W6 -62.0(16) . . . . ?
O10 P1 O20 W4 54.7(17) . . . . ?
O10 P1 O20 W5 -174.7(12) . . . . ?
O10 P1 O33 W8 54(2) . . . . ?
O10 P1 O33 W9 -67.5(15) . . . . ?
O10 P1 O33 W10 -177.1(12) . . . . ?
O11 W2 O9 Y1 -101(3) . . . . ?
O12 W5 O16 W4 -38(3) . . . . ?
O12 W5 O23 Y1 90.1(18) . . . . ?
O13 W6 O3 W1 -71.1(15) . . . . ?
O14 W10 O22 W5 32(3) . . . . ?
O16 W4 O19 Y1 63.0(17) . . . . ?
O16 W5 O12 W3 -21(4) . . . . ?
O16 W5 O23 Y1 -67.1(18) . . . . ?
O17 W4 O19 Y1 -22(4) . . . . ?
O17 W9 O36 W11 20(3) . . . . ?
O18 W4 O19 Y1 -91.4(17) . . . . ?
O20 W4 O19 Y1 -8.1(16) . . . . ?
O20 W5 O12 W3 -47(3) . . . . ?
O20 W5 O16 W4 -11.4(11) . . . . ?
O20 W5 O23 Y1 6.6(16) . . . . ?
O20 P1 O5 W1 -60.1(16) . . . . ?
O20 P1 O5 W3 60.9(16) . . . . ?
O20 P1 O5 W6 176.4(11) . . . . ?
O20 P1 O10 W2 60.7(16) . . . . ?
O20 P1 O10 W7 -177.0(11) . . . . ?
O20 P1 O10 W11 -58.3(16) . . . . ?
O20 P1 O33 W8 176.1(14) . . . . ?
O20 P1 O33 W9 55.0(16) . . . . ?
O20 P1 O33 W10 -54.5(18) . . . . ?
O21 W4 O19 Y1 166.9(17) . . . . ?
O22 W5 O12 W3 34(3) . . . . ?
O22 W5 O16 W4 -92.0(13) . . . . ?
O22 W5 O23 Y1 22(4) . . . . ?
O22 W10 O14 W3 -27(2) . . . . ?
O23 W5 O12 W3 -127(3) . . . . ?
O23 W5 O16 W4 67.9(13) . . . . ?
O24 W5 O12 W3 128(3) . . . . ?
O24 W5 O16 W4 172.5(13) . . . . ?
O24 W5 O23 Y1 -166.4(17) . . . . ?
O25 W6 O3 W1 86.8(14) . . . . ?
O25 W7 O7 W2 -86.0(15) . . . . ?
O25 W7 O29 W11 15(3) . . . . ?
O26 W6 O3 W1 10(3) . . . . ?
O26 W8 O28 W7 -29(3) . . . . ?
O26 W8 O31 W9 -13(3) . . . . ?
O27 W6 O3 W1 -166.6(14) . . . . ?
O28 W7 O7 W2 -10(3) . . . . ?
O28 W7 O25 W6 -30(2) . . . . ?
O28 W7 O29 W11 85.2(13) . . . . ?
O28 W8 O31 W9 -86.1(16) . . . . ?
O29 W7 O7 W2 69.7(15) . . . . ?
O29 W7 O25 W6 42(4) . . . . ?
O29 W11 O18 W4 -40(4) . . . . ?
O30 W7 O7 W2 172.3(15) . . . . ?
O30 W7 O25 W6 -134(2) . . . . ?
O30 W7 O29 W11 -170.2(13) . . . . ?
O31 W8 O28 W7 127(3) . . . . ?
O31 W9 O17 W4 45(4) . . . . ?
O31 W9 O36 W11 -136(3) . . . . ?
O32 W8 O28 W7 33(5) . . . . ?
O32 W8 O31 W9 70.7(16) . . . . ?
O32 W10 O14 W3 130(2) . . . . ?
O32 W10 O22 W5 -39(5) . . . . ?
O33 W8 O28 W7 54(3) . . . . ?
O33 W8 O31 W9 -4.6(13) . . . . ?
O33 W9 O17 W4 54(3) . . . . ?
O33 W9 O36 W11 -66(2) . . . . ?
O33 W10 O14 W3 57(2) . . . . ?
O33 W10 O22 W5 -52(3) . . . . ?
O33 P1 O5 W1 176.7(12) . . . . ?
O33 P1 O5 W3 -62.3(15) . . . . ?
O33 P1 O5 W6 53.2(16) . . . . ?
O33 P1 O10 W2 -176.2(12) . . . . ?
O33 P1 O10 W7 -53.9(17) . . . . ?
O33 P1 O10 W11 64.8(16) . . . . ?
O33 P1 O20 W4 -66.0(18) . . . . ?
O33 P1 O20 W5 64.5(17) . . . . ?
O34 W8 O28 W7 -128(3) . . . . ?
O34 W8 O31 W9 169.2(15) . . . . ?
O35 W9 O17 W4 128(3) . . . . ?
O35 W9 O36 W11 -66(4) . . . . ?
O35 W10 O14 W3 56(4) . . . . ?
O35 W10 O22 W5 -127(3) . . . . ?
O36 W9 O17 W4 -27(3) . . . . ?
O36 W11 O18 W4 35(3) . . . . ?
O37 W9 O17 W4 -131(3) . . . . ?
O37 W9 O36 W11 124(3) . . . . ?
O38 W10 O14 W3 -130(2) . . . . ?
O38 W10 O22 W5 132(3) . . . . ?
O39 W11 O18 W4 140(3) . . . . ?
N1 C1 C2 C3 -180(3) . . . . ?
N1 C1 C2 C7 -3(4) . . . . ?
N2 C9 C10 C11 172(4) . . . . ?
N2 C9 C10 C15 9(4) . . . . ?
N3 C17 C18 C19 168(3) . . . . ?
N3 C17 C18 C23 14(4) . . . . ?
N4 C25 C26 C27 178(4) . . . . ?
N4 C25 C26 C31 -2(4) . . . . ?
N5 C9 C10 C11 -12(5) . . . . ?
N5 C9 C10 C15 -175(2) . . . . ?
N6 C17 C18 C19 -21(6) . . . . ?
N6 C17 C18 C23 -175(4) . . . . ?
N7 C25 C26 C27 6(6) . . . . ?
N7 C25 C26 C31 -174(3) . . . . ?
N8 C1 C2 C3 17(6) . . . . ?
N8 C1 C2 C7 -166(3) . . . . ?
C1 N1 C8 N5 -168(3) . . . . ?
C1 N1 C8 C7 4(3) . . . . ?
C1 N8 C32 N4 5(6) . . . . ?
C1 N8 C32 C31 -174(3) . . . . ?
C1 C2 C3 C4 177(3) . . . . ?
C1 C2 C7 C6 -178(3) . . . . ?
C1 C2 C7 C8 5(4) . . . . ?
C2 C3 C4 C5 1(5) . . . . ?
C2 C7 C8 N1 -5(3) . . . . ?
C2 C7 C8 N5 168(3) . . . . ?
C3 C2 C7 C6 -1(5) . . . . ?
C3 C2 C7 C8 -179(3) . . . . ?
C3 C4 C5 C6 -4(6) . . . . ?
C4 C5 C6 C7 4(6) . . . . ?
C5 C6 C7 C2 -2(5) . . . . ?
C5 C6 C7 C8 174(4) . . . . ?
C6 C7 C8 N1 178(4) . . . . ?
C6 C7 C8 N5 -9(6) . . . . ?
C7 C2 C3 C4 2(5) . . . . ?
C8 N1 C1 N8 164(3) . . . . ?
C8 N1 C1 C2 0(4) . . . . ?
C8 N5 C9 N2 -14(2) . . . . ?
C8 N5 C9 C10 171(3) . . . . ?
C9 N2 C16 N6 -179(3) . . . . ?
C9 N2 C16 C15 -1(4) . . . . ?
C9 N5 C8 N1 2(4) . . . . ?
C9 N5 C8 C7 -169(2) . . . . ?
C9 C10 C11 C12 -175(4) . . . . ?
C9 C10 C15 C14 -176(4) . . . . ?
C9 C10 C15 C16 -9(4) . . . . ?
C10 C11 C12 C13 3(8) . . . . ?
C10 C15 C16 N2 7(4) . . . . ?
C10 C15 C16 N6 -175(3) . . . . ?
C11 C10 C15 C14 20(7) . . . . ?
C11 C10 C15 C16 -173(4) . . . . ?
C11 C12 C13 C14 5(9) . . . . ?
C12 C13 C14 C15 -2(8) . . . . ?
C13 C14 C15 C10 -9(6) . . . . ?
C13 C14 C15 C16 -173(5) . . . . ?
C14 C15 C16 N2 171(4) . . . . ?
C14 C15 C16 N6 -11(7) . . . . ?
C15 C10 C11 C12 -16(7) . . . . ?
C16 N2 C9 N5 179.6(16) . . . . ?
C16 N2 C9 C10 -6(3) . . . . ?
C16 N6 C17 N3 -17(5) . . . . ?
C16 N6 C17 C18 173(3) . . . . ?
C17 N3 C24 N7 -169(3) . . . . ?
C17 N3 C24 C23 3(4) . . . . ?
C17 N6 C16 N2 23(6) . . . . ?
C17 N6 C16 C15 -155(4) . . . . ?
C17 C18 C19 C20 -170(4) . . . . ?
C17 C18 C23 C22 177(4) . . . . ?
C17 C18 C23 C24 -11(4) . . . . ?
C18 C19 C20 C21 10(8) . . . . ?
C18 C23 C24 N3 5(4) . . . . ?
C18 C23 C24 N7 178(3) . . . . ?
C19 C18 C23 C22 23(6) . . . . ?
C19 C18 C23 C24 -165(4) . . . . ?
C19 C20 C21 C22 -3(9) . . . . ?
C20 C21 C22 C23 4(7) . . . . ?
C21 C22 C23 C18 -13(6) . . . . ?
C21 C22 C23 C24 178(4) . . . . ?
C22 C23 C24 N3 175(4) . . . . ?
C22 C23 C24 N7 -12(6) . . . . ?
C23 C18 C19 C20 -20(6) . . . . ?
C24 N3 C17 N6 178(3) . . . . ?
C24 N3 C17 C18 -10(4) . . . . ?
C24 N7 C25 N4 -7(6) . . . . ?
C24 N7 C25 C26 163(3) . . . . ?
C25 N4 C32 N8 180(3) . . . . ?
C25 N4 C32 C31 -1(4) . . . . ?
C25 N7 C24 N3 5(5) . . . . ?
C25 N7 C24 C23 -167(3) . . . . ?
C25 C26 C27 C28 -178(4) . . . . ?
C25 C26 C31 C30 175(3) . . . . ?
C25 C26 C31 C32 2(4) . . . . ?
C26 C27 C28 C29 4(6) . . . . ?
C26 C31 C32 N4 -1(4) . . . . ?
C26 C31 C32 N8 179(3) . . . . ?
C27 C26 C31 C30 -5(6) . . . . ?
C27 C26 C31 C32 -178(4) . . . . ?
C27 C28 C29 C30 -5(7) . . . . ?
C28 C29 C30 C31 1(6) . . . . ?
C29 C30 C31 C26 4(6) . . . . ?
C29 C30 C31 C32 175(4) . . . . ?
C30 C31 C32 N4 -172(4) . . . . ?
C30 C31 C32 N8 7(7) . . . . ?
C31 C26 C27 C28 2(6) . . . . ?
C32 N4 C25 N7 172(3) . . . . ?
C32 N4 C25 C26 2(4) . . . . ?
C32 N8 C1 N1 4(5) . . . . ?
C32 N8 C1 C2 165(3) . . . . ?
Y51 N51 C51 N58 -48(4) . . . . ?
Y51 N51 C51 C52 144(2) . . . . ?
Y51 N51 C58 N55 45(3) . . . . ?
Y51 N51 C58 C57 -143(3) . . . . ?
Y51 N52 C59 N55 -21(4) . . . . ?
Y51 N52 C59 C60 152(2) . . . . ?
Y51 N52 C66 N56 27(5) . . . . ?
Y51 N52 C66 C65 -153(2) . . . . ?
Y51 N53 C67 N56 -43(4) . . . . ?
Y51 N53 C67 C68 142.6(19) . . . . ?
Y51 N53 C74 N57 42(4) . . . . ?
Y51 N53 C74 C73 -140(3) . . . . ?
Y51 N54 C75 N57 -20(4) . . . . ?
Y51 N54 C75 C76 161(2) . . . . ?
Y51 N54 C82 N58 18(5) . . . . ?
Y51 N54 C82 C81 -158(3) . . . . ?
O51 W51 O52 W55 -4(4) . . . . ?
O51 W51 O53 Y51 -63.4(19) . . . . ?
O51 W52 O58 Y51 56.4(17) . . . . ?
O52 W51 O51 W52 -51(3) . . . . ?
O52 W51 O53 Y51 95.7(19) . . . . ?
O53 W51 O51 W52 63.1(12) . . . . ?
O53 W51 O52 W55 -118(2) . . . . ?
O54 W51 O51 W52 -15.1(10) . . . . ?
O54 W51 O52 W55 -38(2) . . . . ?
O54 W51 O53 Y51 9.5(18) . . . . ?
O54 W52 O58 Y51 -13.4(15) . . . . ?
O54 P51 O64 W53 65.7(17) . . . . ?
O54 P51 O64 W58 -56.0(17) . . . . ?
O54 P51 O64 W59 179.9(13) . . . . ?
O54 P51 O69 W54 -59.6(16) . . . . ?
O54 P51 O69 W55 57.7(17) . . . . ?
O54 P51 O69 W61 -179.0(12) . . . . ?
O54 P51 O76 W56 -59.0(17) . . . . ?
O54 P51 O76 W57 56.4(16) . . . . ?
O54 P51 O76 W60 179.0(13) . . . . ?
O55 W51 O51 W52 169.3(11) . . . . ?
O55 W51 O52 W55 135(2) . . . . ?
O55 W51 O53 Y51 -161.5(18) . . . . ?
O56 W52 O58 Y51 -33(4) . . . . ?
O57 W52 O58 Y51 -96.8(17) . . . . ?
O57 W58 O62 W57 -23(3) . . . . ?
O59 W52 O58 Y51 162.6(16) . . . . ?
O60 W53 O61 W58 -9(3) . . . . ?
O60 W54 O68 Y51 -4(3) . . . . ?
O61 W58 O57 W52 -114(3) . . . . ?
O61 W58 O62 W57 60(4) . . . . ?
O62 W57 O56 W52 -30(3) . . . . ?
O62 W58 O57 W52 39(3) . . . . ?
O63 W53 O61 W58 -88.6(12) . . . . ?
O64 W53 O61 W58 -2.2(10) . . . . ?
O64 W58 O57 W52 -43(3) . . . . ?
O64 W58 O62 W57 62(3) . . . . ?
O64 W59 O81 W58 1.9(12) . . . . ?
O64 W59 O83 W61 43(2) . . . . ?
O64 W59 O89 W53 0.3(14) . . . . ?
O64 P51 O54 W51 -177.4(13) . . . . ?
O64 P51 O54 W52 53.2(19) . . . . ?
O64 P51 O69 W54 63.7(14) . . . . ?
O64 P51 O69 W55 -179.0(11) . . . . ?
O64 P51 O69 W61 -55.7(16) . . . . ?
O64 P51 O76 W56 -177.3(12) . . . . ?
O64 P51 O76 W57 -61.9(15) . . . . ?
O64 P51 O76 W60 60.7(18) . . . . ?
O65 W53 O61 W58 167.4(12) . . . . ?
O66 W54 O68 Y51 -160(3) . . . . ?
O67 W54 O68 Y51 -87(3) . . . . ?
O67 W61 O86 W60 48(4) . . . . ?
O69 W54 O68 Y51 -88(3) . . . . ?
O69 W61 O67 W54 2.3(11) . . . . ?
O69 W61 O86 W60 53(2) . . . . ?
O69 P51 O54 W51 -52.9(19) . . . . ?
O69 P51 O54 W52 177.7(13) . . . . ?
O69 P51 O64 W53 -59.4(15) . . . . ?
O69 P51 O64 W58 178.9(12) . . . . ?
O69 P51 O64 W59 54.7(17) . . . . ?
O69 P51 O76 W56 63.5(15) . . . . ?
O69 P51 O76 W57 178.9(11) . . . . ?
O69 P51 O76 W60 -58.4(17) . . . . ?
O70 W54 O68 Y51 96(3) . . . . ?
O71 W56 O74 W51 29(3) . . . . ?
O72 W61 O67 W54 -68.8(14) . . . . ?
O72 W61 O86 W60 125(3) . . . . ?
O74 W51 O51 W52 -97.0(12) . . . . ?
O74 W51 O52 W55 43(2) . . . . ?
O74 W51 O53 Y51 24(4) . . . . ?
O75 W56 O74 W51 -49(4) . . . . ?
O75 W60 O79 W57 66.6(14) . . . . ?
O76 W56 O74 W51 -55(3) . . . . ?
O76 W57 O56 W52 52(3) . . . . ?
O76 W60 O75 W56 2.1(13) . . . . ?
O76 W60 O79 W57 -6.9(12) . . . . ?
O76 P51 O54 W51 66.1(18) . . . . ?
O76 P51 O54 W52 -63.3(18) . . . . ?
O76 P51 O64 W53 -175.4(12) . . . . ?
O76 P51 O64 W58 62.9(16) . . . . ?
O76 P51 O64 W59 -61.3(17) . . . . ?
O76 P51 O69 W54 179.5(11) . . . . ?
O76 P51 O69 W55 -63.2(15) . . . . ?
O76 P51 O69 W61 60.1(15) . . . . ?
O77 W56 O74 W51 133(3) . . . . ?
O78 W56 O74 W51 -129(3) . . . . ?
O78 W57 O56 W52 125(3) . . . . ?
O79 W57 O56 W52 42(4) . . . . ?
O79 W60 O75 W56 -70.9(16) . . . . ?
O80 W57 O56 W52 -132(3) . . . . ?
O81 W58 O57 W52 -37(5) . . . . ?
O81 W58 O62 W57 133(3) . . . . ?
O81 W59 O83 W61 35(4) . . . . ?
O81 W59 O89 W53 71.9(16) . . . . ?
O82 W58 O57 W52 145(3) . . . . ?
O82 W58 O62 W57 -122(3) . . . . ?
O83 W59 O81 W58 10(4) . . . . ?
O83 W59 O89 W53 -87.6(16) . . . . ?
O83 W61 O67 W54 88.9(14) . . . . ?
O83 W61 O86 W60 -35(2) . . . . ?
O84 W59 O81 W58 -173.4(14) . . . . ?
O84 W59 O83 W61 -142(2) . . . . ?
O84 W59 O89 W53 170.0(16) . . . . ?
O85 W59 O81 W58 84.8(14) . . . . ?
O85 W59 O83 W61 -41(2) . . . . ?
O85 W59 O89 W53 -10(4) . . . . ?
O85 W60 O75 W56 12(4) . . . . ?
O85 W60 O79 W57 -91.2(14) . . . . ?
O86 W60 O75 W56 85.0(16) . . . . ?
O86 W60 O79 W57 -27(3) . . . . ?
O86 W61 O67 W54 8(3) . . . . ?
O87 W60 O75 W56 -172.5(16) . . . . ?
O87 W60 O79 W57 168.9(14) . . . . ?
O88 W61 O67 W54 -170.4(13) . . . . ?
O88 W61 O86 W60 -134(2) . . . . ?
O89 W53 O61 W58 68.8(12) . . . . ?
O89 W59 O81 W58 -72.2(14) . . . . ?
O89 W59 O83 W61 116(2) . . . . ?
N51 C51 C52 C53 176(4) . . . . ?
N51 C51 C52 C57 -4(4) . . . . ?
N52 C59 C60 C61 -180(3) . . . . ?
N52 C59 C60 C65 4(4) . . . . ?
N53 C67 C68 C69 176(4) . . . . ?
N53 C67 C68 C73 3(3) . . . . ?
N54 C75 C76 C77 178(4) . . . . ?
N54 C75 C76 C81 2(4) . . . . ?
N55 C59 C60 C61 -6(6) . . . . ?
N55 C59 C60 C65 177(3) . . . . ?
N56 C67 C68 C69 1(6) . . . . ?
N56 C67 C68 C73 -172(3) . . . . ?
N57 C75 C76 C77 -1(7) . . . . ?
N57 C75 C76 C81 -177(4) . . . . ?
N58 C51 C52 C53 8(6) . . . . ?
N58 C51 C52 C57 -172(3) . . . . ?
C51 N51 C58 N55 -174(3) . . . . ?
C51 N51 C58 C57 -2(4) . . . . ?
C51 N58 C82 N54 16(5) . . . . ?
C51 N58 C82 C81 -169(4) . . . . ?
C51 C52 C53 C54 -180(4) . . . . ?
C51 C52 C57 C56 -176(4) . . . . ?
C51 C52 C57 C58 2(4) . . . . ?
C52 C53 C54 C55 1(8) . . . . ?
C52 C57 C58 N51 0(4) . . . . ?
C52 C57 C58 N55 170(3) . . . . ?
C53 C52 C57 C56 3(6) . . . . ?
C53 C52 C57 C58 -178(4) . . . . ?
C53 C54 C55 C56 -6(8) . . . . ?
C54 C55 C56 C57 10(7) . . . . ?
C55 C56 C57 C52 -9(6) . . . . ?
C55 C56 C57 C58 173(4) . . . . ?
C56 C57 C58 N51 178(4) . . . . ?
C56 C57 C58 N55 -12(7) . . . . ?
C57 C52 C53 C54 1(6) . . . . ?
C58 N51 C51 N58 172(3) . . . . ?
C58 N51 C51 C52 4(4) . . . . ?
C58 N55 C59 N52 -21(5) . . . . ?
C58 N55 C59 C60 166(3) . . . . ?
C59 N52 C66 N56 -176(3) . . . . ?
C59 N52 C66 C65 4(4) . . . . ?
C59 N55 C58 N51 8(4) . . . . ?
C59 N55 C58 C57 -161(4) . . . . ?
C59 C60 C61 C62 -174(3) . . . . ?
C59 C60 C65 C64 177(3) . . . . ?
C59 C60 C65 C66 -1(3) . . . . ?
C60 C61 C62 C63 -1(5) . . . . ?
C60 C65 C66 N52 -2(4) . . . . ?
C60 C65 C66 N56 178(3) . . . . ?
C61 C60 C65 C64 0(5) . . . . ?
C61 C60 C65 C66 -178(3) . . . . ?
C61 C62 C63 C64 -1(5) . . . . ?
C62 C63 C64 C65 3(5) . . . . ?
C63 C64 C65 C60 -3(5) . . . . ?
C63 C64 C65 C66 175(3) . . . . ?
C64 C65 C66 N52 -180(4) . . . . ?
C64 C65 C66 N56 0(6) . . . . ?
C65 C60 C61 C62 2(5) . . . . ?
C66 N52 C59 N55 -178(3) . . . . ?
C66 N52 C59 C60 -5(3) . . . . ?
C66 N56 C67 N53 0(5) . . . . ?
C66 N56 C67 C68 174(3) . . . . ?
C67 N53 C74 N57 -175(3) . . . . ?
C67 N53 C74 C73 3(4) . . . . ?
C67 N56 C66 N52 10(5) . . . . ?
C67 N56 C66 C65 -170(3) . . . . ?
C67 C68 C69 C70 -173(3) . . . . ?
C67 C68 C73 C72 176(3) . . . . ?
C67 C68 C73 C74 -1(3) . . . . ?
C68 C69 C70 C71 0(6) . . . . ?
C68 C73 C74 N53 -1(4) . . . . ?
C68 C73 C74 N57 177(3) . . . . ?
C69 C68 C73 C72 3(5) . . . . ?
C69 C68 C73 C74 -175(3) . . . . ?
C69 C70 C71 C72 1(6) . . . . ?
C70 C71 C72 C73 -1(5) . . . . ?
C71 C72 C73 C68 -1(5) . . . . ?
C71 C72 C73 C74 175(3) . . . . ?
C72 C73 C74 N53 -178(3) . . . . ?
C72 C73 C74 N57 0(5) . . . . ?
C73 C68 C69 C70 -1(6) . . . . ?
C74 N53 C67 N56 171(3) . . . . ?
C74 N53 C67 C68 -4(3) . . . . ?
C74 N57 C75 N54 -20(6) . . . . ?
C74 N57 C75 C76 159(3) . . . . ?
C75 N54 C82 N58 -177(3) . . . . ?
C75 N54 C82 C81 6(4) . . . . ?
C75 N57 C74 N53 9(5) . . . . ?
C75 N57 C74 C73 -169(3) . . . . ?
C75 C76 C77 C78 -178(5) . . . . ?
C75 C76 C81 C80 175(4) . . . . ?
C75 C76 C81 C82 2(5) . . . . ?
C76 C77 C78 C79 6(9) . . . . ?
C76 C81 C82 N54 -5(5) . . . . ?
C76 C81 C82 N58 179(4) . . . . ?
C77 C76 C81 C80 -2(7) . . . . ?
C77 C76 C81 C82 -175(4) . . . . ?
C77 C78 C79 C80 -6(9) . . . . ?
C78 C79 C80 C81 2(7) . . . . ?
C79 C80 C81 C76 2(6) . . . . ?
C79 C80 C81 C82 174(4) . . . . ?
C80 C81 C82 N54 -178(4) . . . . ?
C80 C81 C82 N58 6(8) . . . . ?
C81 C76 C77 C78 -2(8) . . . . ?
C82 N54 C75 N57 174(3) . . . . ?
C82 N54 C75 C76 -5(3) . . . . ?
C82 N58 C51 N51 0(5) . . . . ?
C82 N58 C51 C52 167(3) . . . . ?
N101 C109 C110 C111 167(3) . . . . ?
N101 C101 C102 C103 -177(3) . . . . ?
N101 C105 C106 C107 175(3) . . . . ?
N101 C113 C114 C115 -162(3) . . . . ?
C109 N101 C101 C102 44(4) . . . . ?
C109 N101 C105 C106 171(3) . . . . ?
C109 N101 C113 C114 -50(4) . . . . ?
C109 C110 C111 C112 -69(5) . . . . ?
C101 N101 C109 C110 56(4) . . . . ?
C101 N101 C105 C106 -69(3) . . . . ?
C101 N101 C113 C114 -174(3) . . . . ?
C101 C102 C103 C104 168(4) . . . . ?
C105 N101 C109 C110 176(3) . . . . ?
C105 N101 C101 C102 -73(4) . . . . ?
C105 N101 C113 C114 65(4) . . . . ?
C105 C106 C107 C108 171(4) . . . . ?
C113 N101 C109 C110 -68(4) . . . . ?
C113 N101 C101 C102 168(3) . . . . ?
C113 N101 C105 C106 53(4) . . . . ?
C113 C114 C115 C116 173(4) . . . . ?
N201 C213 C214 C215 -56(5) . . . . ?
N201 C209 C210 C211 -157(4) . . . . ?
N201 C201 C202 C203 -171(3) . . . . ?
N201 C205 C206 C207 170(3) . . . . ?
C213 N201 C209 C210 61(4) . . . . ?
C213 N201 C201 C202 180(3) . . . . ?
C213 N201 C205 C206 -65(3) . . . . ?
C213 C214 C215 C216 -156(5) . . . . ?
C209 N201 C213 C214 78(3) . . . . ?
C209 N201 C201 C202 -58(3) . . . . ?
C209 N201 C205 C206 169(3) . . . . ?
C209 C210 C211 C212 -164(4) . . . . ?
C201 N201 C213 C214 -163(3) . . . . ?
C201 N201 C209 C210 -57(4) . . . . ?
C201 N201 C205 C206 50(3) . . . . ?
C201 C202 C203 C204 -177(3) . . . . ?
C205 N201 C213 C214 -46(4) . . . . ?
C205 N201 C209 C210 -175(3) . . . . ?
C205 N201 C201 C202 62(3) . . . . ?
C205 C206 C207 C208 160(3) . . . . ?
N301 C301 C302 C303 160(6) . . . . ?
N301 C309 C310 C311 165(5) . . . . ?
N301 C305 C306 C307 -179(3) . . . . ?
N301 C313 C314 C315 124(6) . . . . ?
C301 N301 C309 C310 69(5) . . . . ?
C301 N301 C305 C306 179(4) . . . . ?
C301 N301 C313 C314 -69(5) . . . . ?
C301 C302 C303 C304 164(7) . . . . ?
C309 N301 C301 C302 67(6) . . . . ?
C309 N301 C305 C306 -62(5) . . . . ?
C309 N301 C313 C314 176(4) . . . . ?
C309 C310 C311 C312 165(6) . . . . ?
C305 N301 C301 C302 -170(5) . . . . ?
C305 N301 C309 C310 -52(7) . . . . ?
C305 N301 C313 C314 54(4) . . . . ?
C305 C306 C307 C308 71(5) . . . . ?
C313 N301 C301 C302 -46(7) . . . . ?
C313 N301 C309 C310 -174(5) . . . . ?
C313 N301 C305 C306 56(4) . . . . ?
C313 C314 C315 C316 165(7) . . . . ?
N401 C405 C406 C407 156(5) . . . . ?
N401 C409 C410 C411 -157(5) . . . . ?
N401 C409 C410 C4A1 169(4) . . . . ?
N401 C401 C402 C403 -145(5) . . . . ?
N401 C413 C414 C415 167(6) . . . . ?
C405 N401 C409 C410 52(5) . . . . ?
C405 N401 C401 C402 -166(4) . . . . ?
C405 N401 C413 C414 68(7) . . . . ?
C405 C406 C407 C408 174(7) . . . . ?
C409 N401 C405 C406 84(5) . . . . ?
C409 N401 C401 C402 -57(4) . . . . ?
C409 N401 C413 C414 -54(7) . . . . ?
C409 C410 C411 C412 -146(6) . . . . ?
C409 C410 C4A1 C412 169(4) . . . . ?
C401 N401 C405 C406 -163(5) . . . . ?
C401 N401 C409 C410 -51(5) . . . . ?
C401 N401 C413 C414 174(6) . . . . ?
C401 C402 C403 C404 -161(6) . . . . ?
C413 N401 C405 C406 -45(6) . . . . ?
C413 N401 C409 C410 176(4) . . . . ?
C413 N401 C401 C402 78(5) . . . . ?
C413 C414 C415 C416 153(7) . . . . ?
N501 C509 C510 C511 164(3) . . . . ?
N501 C505 C506 C507 151(4) . . . . ?
N501 C501 C502 C503 -163(3) . . . . ?
N501 C513 C514 C515 -179(4) . . . . ?
C509 N501 C505 C506 -74(4) . . . . ?
C509 N501 C501 C502 -169(4) . . . . ?
C509 N501 C513 C514 58(5) . . . . ?
C509 C510 C511 C512 -78(6) . . . . ?
C505 N501 C509 C510 -72(5) . . . . ?
C505 N501 C501 C502 77(4) . . . . ?
C505 N501 C513 C514 175(4) . . . . ?
C505 C506 C507 C508 169(5) . . . . ?
C501 N501 C509 C510 169(4) . . . . ?
C501 N501 C505 C506 40(5) . . . . ?
C501 N501 C513 C514 -60(4) . . . . ?
C501 C502 C503 C504 -175(4) . . . . ?
C513 N501 C509 C510 47(5) . . . . ?
C513 N501 C505 C506 165(4) . . . . ?
C513 N501 C501 C502 -47(4) . . . . ?
C513 C514 C515 C516 -180(5) . . . . ?
N601 C601 C602 C603 173(4) . . . . ?
N601 C609 C610 C611 -172(4) . . . . ?
N601 C613 C614 C615 -167(4) . . . . ?
N601 C605 C606 C607 178(3) . . . . ?
C601 N601 C609 C610 -57(4) . . . . ?
C601 N601 C613 C614 123(5) . . . . ?
C601 N601 C605 C606 55(4) . . . . ?
C601 C602 C603 C604 168(4) . . . . ?
C609 N601 C601 C602 -65(4) . . . . ?
C609 N601 C613 C614 9(6) . . . . ?
C609 N601 C605 C606 166(4) . . . . ?
C609 C610 C611 C612 -179(5) . . . . ?
C613 N601 C601 C602 175(4) . . . . ?
C613 N601 C609 C610 59(5) . . . . ?
C613 N601 C605 C606 -70(4) . . . . ?
C613 C614 C615 C616 -33(8) . . . . ?
C605 N601 C601 C602 46(5) . . . . ?
C605 N601 C609 C610 -176(4) . . . . ?
C605 N601 C613 C614 -109(4) . . . . ?
C605 C606 C607 C608 180(4) . . . . ?
N701 C705 C706 C707 176(4) . . . . ?
N701 C701 C702 C703 178(4) . . . . ?
N701 C709 C710 C711 -174(3) . . . . ?
N701 C713 C714 C715 -170(3) . . . . ?
C705 N701 C701 C702 66(5) . . . . ?
C705 N701 C709 C710 -175(4) . . . . ?
C705 N701 C713 C714 -57(4) . . . . ?
C705 C706 C707 C708 169(5) . . . . ?
C701 N701 C705 C706 63(4) . . . . ?
C701 N701 C709 C710 -59(4) . . . . ?
C701 N701 C713 C714 -174(4) . . . . ?
C701 C702 C703 C704 -155(5) . . . . ?
C709 N701 C705 C706 -177(4) . . . . ?
C709 N701 C701 C702 -46(5) . . . . ?
C709 N701 C713 C714 60(4) . . . . ?
C709 C710 C711 C712 -152(5) . . . . ?
C713 N701 C705 C706 -54(5) . . . . ?
C713 N701 C701 C702 -173(4) . . . . ?
C713 N701 C709 C710 63(4) . . . . ?
C713 C714 C715 C716 -175(4) . . . . ?

loop_
_smtbx_masks_void_nr
_smtbx_masks_void_average_x
_smtbx_masks_void_average_y
_smtbx_masks_void_average_z
_smtbx_masks_void_volume
_smtbx_masks_void_count_electrons
_smtbx_masks_void_content
1 0.000 -0.915 -0.962 5964.4 1151.1 '4 C16H36N'
2 0.345 0.112 0.284 12.1 0.0 '3.5 CH2Cl2'
3 0.345 0.388 0.784 12.1 0.0 '3.5 CH2Cl2'
4 0.473 0.062 0.395 34.5 0.0 ?
5 0.473 0.438 0.895 34.5 0.0 ?
6 0.485 0.131 0.544 27.2 0.0 ?
7 0.485 0.369 0.044 27.2 0.0 ?
8 0.515 0.631 0.956 27.2 0.0 ?
9 0.515 0.869 0.456 27.2 0.0 ?
10 0.527 0.562 0.105 34.5 0.0 ?
11 0.527 0.938 0.605 34.5 0.0 ?
12 0.655 0.612 0.216 12.1 0.0 '3.5 CH2Cl2'
13 0.655 0.888 0.716 12.1 0.0 '3.5 CH2Cl2'
